data_4118497
loop_
_publ_author_name
'Christine L. Heinecke'
'Thomas W. Ni'
'Sami Malola'
'Ville M\"akinen'
'O. Andrea Wong'
'Hannu H\"akkinen'
'Christopher J. Ackerson'

_publ_section_title
;
 Structural and Theoretical Basis for Ligand Exchange on Thiolate
 Monolayer Protected Gold Nanoclusters
;
_journal_name_full 'Journal of the American Chemical Society'
_journal_page_first 13316
_journal_page_last 13322
_journal_paper_doi 10.1021/ja3032339
_journal_volume 134
_journal_year 2012
_chemical_formula_sum 'C308 H488 Au102 Br O99 S44'
_chemical_formula_weight 27356.12
_chemical_name_common Br_exchanged_Au102
_chemical_name_systematic
; 
 ? 
;
_space_group_IT_number 15
_symmetry_cell_setting monoclinic
_symmetry_space_group_name_Hall '-C 2yc'
_symmetry_space_group_name_H-M 'C 1 2/c 1'
_atom_sites_solution_hydrogens geom
_atom_sites_solution_primary direct
_atom_sites_solution_secondary difmap
_audit_creation_method SHELXL-97
_cell_angle_alpha 90.00
_cell_angle_beta 109.30(3)
_cell_angle_gamma 90.00
_cell_formula_units_Z 4
_cell_length_a 30.300(6)
_cell_length_b 57.100(11)
_cell_length_c 38.200(8)
_cell_measurement_reflns_used 2
_cell_measurement_temperature 100(2)
_cell_measurement_theta_max 90
_cell_measurement_theta_min 0
_cell_volume 62377(2)
_computing_structure_refinement 'SHELXL-97 (Sheldrick, 1997)'
_computing_structure_solution 'SHELXS-97 (Sheldrick, 1990)'
_diffrn_ambient_temperature 100(2)
_diffrn_detector_area_resol_mean 165.76
_diffrn_measured_fraction_theta_full 0.996
_diffrn_measured_fraction_theta_max 0.996
_diffrn_measurement_device_type NOIR-1_MBC
_diffrn_measurement_method omega/2theta
_diffrn_radiation_monochromator Rosenbaum-Rock_Si(111)
_diffrn_radiation_source 'fine-focus sealed tube'
_diffrn_radiation_type Synchrotron
_diffrn_radiation_wavelength 0.82700
_diffrn_reflns_av_R_equivalents 0.1267
_diffrn_reflns_av_sigmaI/netI 0.0976
_diffrn_reflns_limit_h_max 20
_diffrn_reflns_limit_h_min -20
_diffrn_reflns_limit_k_max 38
_diffrn_reflns_limit_k_min -36
_diffrn_reflns_limit_l_max 25
_diffrn_reflns_limit_l_min -25
_diffrn_reflns_number 35852
_diffrn_reflns_theta_full 16.00
_diffrn_reflns_theta_max 16.00
_diffrn_reflns_theta_min 1.28
_diffrn_standards_decay_% N/A
_diffrn_standards_interval_count N/A
_diffrn_standards_interval_time N/A
_diffrn_standards_number N/A
_exptl_absorpt_coefficient_mu 24.134
_exptl_crystal_colour Black
_exptl_crystal_density_diffrn 2.913
_exptl_crystal_description Rod-like
_exptl_crystal_F_000 47700
_exptl_crystal_size_max .05
_exptl_crystal_size_mid .01
_exptl_crystal_size_min .01
_refine_diff_density_max 1.628
_refine_diff_density_min -1.224
_refine_diff_density_rms 0.273
_refine_ls_extinction_method none
_refine_ls_goodness_of_fit_ref 1.080
_refine_ls_hydrogen_treatment mixed
_refine_ls_matrix_type full
_refine_ls_number_parameters 1473
_refine_ls_number_reflns 9650
_refine_ls_number_restraints 9537
_refine_ls_restrained_S_all 0.745
_refine_ls_R_factor_all 0.1472
_refine_ls_R_factor_gt 0.0840
_refine_ls_shift/su_max 1.707
_refine_ls_shift/su_mean 0.002
_refine_ls_structure_factor_coef Fsqd
_refine_ls_weighting_details 'calc w=1/[\s^2^(Fo^2^)+(0.2000P)^2^+0.1000P] where P=(Fo^2^+2Fc^2^)/3'
_refine_ls_weighting_scheme calc
_refine_ls_wR_factor_gt 0.2596
_refine_ls_wR_factor_ref 0.3042
_reflns_number_gt 5512
_reflns_number_total 9650
_reflns_threshold_expression >2sigma(I)
_cod_data_source_file ja3032339_si_001.cif
_cod_data_source_block ch1x4_15_xprep_actual_r14_acta
_cod_original_cell_volume 62377(22)
_cod_database_code 4118497

loop_
_symmetry_equiv_pos_as_xyz
'x, y, z'
'-x, y, -z+1/2'
'x+1/2, y+1/2, z'
'-x+1/2, y+1/2, -z+1/2'
'-x, -y, -z'
'x, -y, z-1/2'
'-x+1/2, -y+1/2, -z'
'x+1/2, -y+1/2, z-1/2'

loop_
_atom_site_label
_atom_site_type_symbol
_atom_site_fract_x
_atom_site_fract_y
_atom_site_fract_z
_atom_site_U_iso_or_equiv
_atom_site_adp_type
_atom_site_occupancy
_atom_site_symmetry_multiplicity
_atom_site_calc_flag
_atom_site_refinement_flags
_atom_site_disorder_assembly
_atom_site_disorder_group
Au1_1001 Au 0.40765(17) 0.80868(8) 0.13211(10) 0.141(2) Uani 1 1 d . . .
Au2_1002 Au 0.47024(16) 0.80917(8) 0.21182(9) 0.135(2) Uani 1 1 d . . .
Au3_1003 Au 0.43595(16) 0.85192(8) 0.17277(10) 0.1344(19) Uani 1 1 d . . .
Au4_1004 Au 0.37220(16) 0.82057(8) 0.19074(10) 0.137(2) Uani 1 1 d . . .
Au5_1005 Au 0.40013(16) 0.77335(8) 0.18287(10) 0.1343(19) Uani 1 1 d . . .
Au6_1006 Au 0.51953(16) 0.77523(8) 0.33999(10) 0.1299(19) Uani 1 1 d . . .
Au7_1007 Au 0.49817(17) 0.82422(8) 0.34743(10) 0.1338(19) Uani 1 1 d . . .
Au8_1008 Au 0.5000 0.85200(11) 0.2500 0.130(3) Uani 1 2 d S . .
Au9_1009 Au 0.43567(17) 0.82201(8) 0.26873(10) 0.1344(19) Uani 1 1 d . . .
Au10_1010 Au 0.46068(16) 0.77395(8) 0.26124(10) 0.1345(19) Uani 1 1 d . . .
Au11_1011 Au 0.34599(16) 0.84621(8) 0.12281(10) 0.1358(19) Uani 1 1 d . . .
Au12_1012 Au 0.31845(16) 0.79456(8) 0.13037(10) 0.1360(19) Uani 1 1 d . A .
Au13_1013 Au 0.38754(17) 0.76210(8) 0.11054(10) 0.144(2) Uani 1 1 d . . .
Au14_1014 Au 0.53646(17) 0.79559(8) 0.41127(10) 0.1382(19) Uani 1 1 d . . .
Au15_1015 Au 0.43183(16) 0.84707(8) 0.09663(10) 0.1390(19) Uani 1 1 d . . .
Au16_1016 Au 0.40262(16) 0.86596(7) 0.23031(10) 0.1308(19) Uani 1 1 d . . .
Au17_1017 Au 0.36299(16) 0.78758(8) 0.24205(10) 0.1335(19) Uani 1 1 d . . .
Au18_1018 Au 0.46886(16) 0.73717(8) 0.20948(10) 0.139(2) Uani 1 1 d . . .
Au19_1019 Au 0.42530(16) 0.78847(8) 0.32066(10) 0.139(2) Uani 1 1 d . . .
Au20_1020 Au 0.46591(16) 0.86617(7) 0.30805(10) 0.1330(19) Uani 1 1 d . . .
Au21_1021 Au 0.36105(17) 0.89146(8) 0.08244(11) 0.151(2) Uani 1 1 d . . .
Au22_1022 Au 0.24204(16) 0.83021(8) 0.11881(10) 0.144(2) Uani 1 1 d . . .
Au23_1023 Au 0.28661(18) 0.74147(9) 0.10491(11) 0.154(2) Uani 1 1 d . A .
Au24_1024 Au 0.55325(18) 0.74720(8) 0.44490(10) 0.140(2) Uani 1 1 d . . .
Au25_1025 Au 0.51574(17) 0.84072(8) 0.45496(10) 0.149(2) Uani 1 1 d . . .
Au26_1026 Au 0.47025(16) 0.89518(8) 0.21316(9) 0.134(2) Uani 1 1 d . . .
Au27_1027 Au 0.34102(16) 0.83565(8) 0.25075(10) 0.139(2) Uani 1 1 d . . .
Au28_1028 Au 0.39164(17) 0.74055(8) 0.23674(11) 0.140(2) Uani 1 1 d . . .
Au29_1029 Au 0.44892(17) 0.74083(8) 0.31000(11) 0.145(2) Uani 1 1 d . . .
Au30_1030 Au 0.40023(16) 0.83655(8) 0.32430(10) 0.1378(19) Uani 1 1 d . . .
Au31_1031 Au 0.37802(16) 0.89020(8) 0.16514(10) 0.1370(19) Uani 1 1 d . . .
Au32_1032 Au 0.31219(16) 0.85766(8) 0.18134(10) 0.140(2) Uani 1 1 d . . .
Au33_1033 Au 0.28387(16) 0.80720(8) 0.19489(11) 0.1394(19) Uani 1 1 d . . .
Au34_1034 Au 0.31114(17) 0.75952(8) 0.18029(11) 0.140(2) Uani 1 1 d . . .
Au35_1035 Au 0.37995(17) 0.72625(8) 0.16353(11) 0.141(2) Uani 1 1 d . A .
Au36_1036 Au 0.46738(17) 0.73041(8) 0.13482(10) 0.141(2) Uani 1 1 d . . .
Au37_1037 Au 0.46345(17) 0.76086(8) 0.38112(10) 0.143(2) Uani 1 1 d . . .
Au38_1038 Au 0.44344(17) 0.81162(8) 0.38972(10) 0.143(2) Uani 1 1 d . . .
Au39_1039 Au 0.46717(16) 0.86307(8) 0.37984(9) 0.137(2) Uani 1 1 d . . .
Au40_1040 Au 0.45799(17) 0.88964(8) 0.13660(10) 0.138(2) Uani 1 1 d . . .
Au41_1041 Au 0.43383(17) 0.90731(8) 0.27032(10) 0.143(2) Uani 1 1 d . . .
Au42_1042 Au 0.36749(16) 0.87859(8) 0.28557(10) 0.1427(19) Uani 1 1 d . . .
Au43_1043 Au 0.33285(16) 0.80234(8) 0.30189(10) 0.1362(19) Uani 1 1 d . . .
Au44_1044 Au 0.35386(17) 0.75464(8) 0.29264(11) 0.143(2) Uani 1 1 d . . .
Au45_1045 Au 0.45716(17) 0.70457(8) 0.26064(10) 0.143(2) Uani 1 1 d . . .
Au46_1046 Au 0.5000 0.94267(11) 0.2500 0.156(3) Uani 1 2 d S . .
Au47_1047 Au 0.26930(17) 0.86703(9) 0.25336(11) 0.158(2) Uani 1 1 d . . .
Au48_1048 Au 0.38660(19) 0.70550(9) 0.31836(13) 0.176(2) Uani 1 1 d . . .
Au49_1049 Au 0.43277(18) 0.91070(8) 0.34727(10) 0.144(2) Uani 1 1 d . . .
Au50_1050 Au 0.26104(17) 0.76685(8) 0.24248(11) 0.147(2) Uani 1 1 d . . .
Au51_1051 Au 0.43407(18) 0.68494(8) 0.16327(11) 0.156(2) Uani 1 1 d . . .
Au52_1052 Au 0.32623(17) 0.83861(9) 0.35506(11) 0.159(2) Uani 1 1 d . . .
O2_2001 O 0.182(3) 0.9526(8) 0.0487(19) 0.41(6) Uiso 1 1 d DU . .
C_2001 C 0.2010(11) 0.9418(5) 0.0291(13) 0.39(5) Uiso 1 1 d DU . .
O1_2001 O 0.205(2) 0.9501(8) 0.0003(17) 0.32(5) Uiso 1 1 d DU . .
C1_2001 C 0.2200(9) 0.9162(5) 0.0413(10) 0.29(4) Uiso 1 1 d DU . .
C6_2001 C 0.2121(14) 0.9071(6) 0.0729(12) 0.24(4) Uiso 1 1 d DU . .
C5_2001 C 0.2290(14) 0.8844(6) 0.0834(10) 0.14(3) Uiso 1 1 d DU . .
C2_2001 C 0.2429(16) 0.9052(6) 0.0193(11) 0.18(4) Uiso 1 1 d DU . .
C3_2001 C 0.2593(16) 0.8825(6) 0.0301(10) 0.20(4) Uiso 1 1 d DU . .
C4_2001 C 0.2524(11) 0.8726(6) 0.0620(8) 0.12(3) Uiso 1 1 d DU . .
S4_2001 S 0.2732(9) 0.8442(4) 0.0750(6) 0.155(12) Uani 1 1 d DU . .
O2'_2002 O 0.065(3) 0.7905(16) 0.106(3) 0.10(5) Uiso 0.51(9) 1 d PDU A 1
C'_2002 C 0.069(4) 0.7947(13) 0.079(2) 0.11(6) Uiso 0.51(9) 1 d PDU A 1
O1'_2002 O 0.053(2) 0.8105(15) 0.063(2) 0.09(5) Uiso 0.51(9) 1 d PDU A 1
Br'_2002 Br 0.049(3) 0.7939(9) 0.0737(13) 1.02(13) Uani 0.49(9) 1 d PD A 2
C1_2002 C 0.1152(11) 0.7878(5) 0.0748(9) 0.16(3) Uiso 1 1 d DU . .
C6_2002 C 0.1381(11) 0.7687(6) 0.0961(10) 0.05(2) Uiso 1 1 d DU A .
C5_2002 C 0.1842(10) 0.7646(5) 0.0966(9) 0.05(2) Uiso 1 1 d DU . .
C2_2002 C 0.1331(12) 0.8033(6) 0.0543(11) 0.14(3) Uiso 1 1 d DU A .
C3_2002 C 0.1789(11) 0.7989(6) 0.0549(10) 0.10(3) Uiso 1 1 d DU . .
C4_2002 C 0.2037(11) 0.7797(5) 0.0762(7) 0.09(3) Uiso 1 1 d DU A .
S4_2002 S 0.2611(8) 0.7747(5) 0.0771(6) 0.159(12) Uani 1 1 d DU . .
O2'_2003 O 0.296(3) 0.8258(10) -0.0837(17) 0.00(4) Uiso 0.40(8) 1 d PDU B 1
C'_2003 C 0.304(2) 0.8291(17) -0.053(2) 0.04(5) Uiso 0.40(8) 1 d PDU B 1
O1'_2003 O 0.289(3) 0.8443(10) -0.043(2) 0.01(4) Uiso 0.40(8) 1 d PDU B 1
Br'_2003 Br 0.2811(18) 0.8336(13) -0.0654(15) 1.10(12) Uani 0.60(8) 1 d PD B 2
C1_2003 C 0.3091(10) 0.8071(5) -0.0301(8) 0.14(3) Uiso 1 1 d DU . .
C6_2003 C 0.3203(14) 0.7867(5) -0.0457(7) 0.08(3) Uiso 1 1 d DU B .
C5_2003 C 0.3397(13) 0.7683(5) -0.0211(7) 0.17(3) Uiso 1 1 d DU . .
C2_2003 C 0.3152(14) 0.8111(5) 0.0075(9) 0.09(3) Uiso 1 1 d DU B .
C3_2003 C 0.3354(13) 0.7927(5) 0.0318(7) 0.06(2) Uiso 1 1 d DU . .
C4_2003 C 0.3471(11) 0.7717(5) 0.0173(7) 0.17(3) Uiso 1 1 d DU B .
S4_2003 S 0.3701(9) 0.7483(4) 0.0478(6) 0.139(11) Uani 1 1 d DU . .
O2_2004 O 0.4635(13) 0.7450(10) 0.5858(14) 0.30(4) Uiso 1 1 d DU . .
C_2004 C 0.4434(7) 0.7597(6) 0.5615(8) 0.10(3) Uiso 1 1 d DU . .
O1_2004 O 0.4014(10) 0.7648(8) 0.5541(12) 0.17(3) Uiso 1 1 d DU . .
C1_2004 C 0.4726(8) 0.7720(5) 0.5392(7) 0.12(3) Uiso 1 1 d DU . .
C6_2004 C 0.5171(10) 0.7626(6) 0.5443(11) 0.19(4) Uiso 1 1 d DU . .
C5_2004 C 0.5430(10) 0.7733(6) 0.5246(11) 0.17(3) Uiso 1 1 d DU . .
C2_2004 C 0.4511(10) 0.7907(7) 0.5161(12) 0.16(3) Uiso 1 1 d DU . .
C3_2004 C 0.4779(11) 0.8016(7) 0.4970(12) 0.18(4) Uiso 1 1 d DU . .
C4_2004 C 0.5231(10) 0.7928(5) 0.5014(9) 0.15(3) Uiso 1 1 d DU . .
S4_2004 S 0.5558(9) 0.8058(4) 0.4766(6) 0.160(13) Uani 1 1 d DU . .
O2_2005 O 0.411(3) 0.9265(14) -0.092(2) 0.47(7) Uiso 1 1 d DU . .
C_2005 C 0.4335(10) 0.9094(9) -0.0750(11) 0.50(6) Uiso 1 1 d DU . .
O1_2005 O 0.468(3) 0.9016(18) -0.082(3) 0.67(9) Uiso 1 1 d DU . .
C1_2005 C 0.4177(8) 0.8972(7) -0.0438(10) 0.41(5) Uiso 1 1 d DU . .
C6_2005 C 0.4118(19) 0.9120(6) -0.0164(13) 0.37(5) Uiso 1 1 d DU . .
C5_2005 C 0.3978(19) 0.9011(5) 0.0112(12) 0.33(5) Uiso 1 1 d DU . .
C2_2005 C 0.4112(19) 0.8728(8) -0.0468(11) 0.27(4) Uiso 1 1 d DU . .
C3_2005 C 0.3974(18) 0.8622(6) -0.0190(11) 0.23(4) Uiso 1 1 d DU . .
C4_2005 C 0.3909(12) 0.8765(5) 0.0094(9) 0.19(4) Uiso 1 1 d DU . .
S4_2005 S 0.3731(10) 0.8630(5) 0.0438(7) 0.168(13) Uani 1 1 d DU . .
O2_2006 O 0.3594(19) 1.0282(6) 0.093(2) 0.45(6) Uiso 1 1 d DU . .
C_2006 C 0.3863(12) 1.0148(5) 0.1160(12) 0.37(5) Uiso 1 1 d DU . .
O1_2006 O 0.4242(16) 1.0216(6) 0.1384(15) 0.20(3) Uiso 1 1 d DU . .
C1_2006 C 0.3717(10) 0.9883(6) 0.1167(9) 0.28(4) Uiso 1 1 d DU . .
C6_2006 C 0.3354(14) 0.9803(6) 0.0855(10) 0.26(4) Uiso 1 1 d DU . .
C5_2006 C 0.3225(14) 0.9568(5) 0.0862(9) 0.27(4) Uiso 1 1 d DU . .
C2_2006 C 0.3965(14) 0.9753(6) 0.1482(10) 0.22(4) Uiso 1 1 d DU . .
C3_2006 C 0.3831(13) 0.9518(6) 0.1486(9) 0.13(3) Uiso 1 1 d DU . .
C4_2006 C 0.3465(10) 0.9430(6) 0.1177(7) 0.12(3) Uiso 1 1 d DU . .
S4_2006 S 0.3301(9) 0.9136(4) 0.1181(6) 0.155(12) Uani 1 1 d DU . .
O2_2007 O 0.103(2) 0.8909(11) 0.2331(13) 0.37(5) Uiso 1 1 d DU . .
C_2007 C 0.0999(8) 0.8890(6) 0.1998(12) 0.31(5) Uiso 1 1 d DU . .
O1_2007 O 0.0759(19) 0.9025(9) 0.1753(15) 0.25(4) Uiso 1 1 d DU . .
C1_2007 C 0.1280(8) 0.8687(5) 0.1883(10) 0.22(4) Uiso 1 1 d DU . .
C6_2007 C 0.1561(15) 0.8546(7) 0.2173(9) 0.24(4) Uiso 1 1 d DU . .
C5_2007 C 0.1809(15) 0.8367(7) 0.2070(8) 0.24(4) Uiso 1 1 d DU . .
C2_2007 C 0.1217(15) 0.8667(7) 0.1504(10) 0.17(4) Uiso 1 1 d DU . .
C3_2007 C 0.1469(15) 0.8486(7) 0.1406(8) 0.19(4) Uiso 1 1 d DU . .
C4_2007 C 0.1763(11) 0.8341(6) 0.1690(7) 0.19(4) Uiso 1 1 d DU . .
S4_2007 S 0.2074(9) 0.8116(4) 0.1564(6) 0.133(11) Uani 1 1 d DU . .
O2_2008 O 0.3526(19) 0.6506(8) -0.0068(11) 0.20(3) Uiso 1 1 d DU . .
C_2008 C 0.3525(8) 0.6429(6) 0.0237(10) 0.26(4) Uiso 1 1 d DU . .
O1_2008 O 0.364(2) 0.6224(7) 0.0341(14) 0.26(4) Uiso 1 1 d DU . .
C1_2008 C 0.3394(7) 0.6600(6) 0.0513(8) 0.21(4) Uiso 1 1 d DU . .
C6_2008 C 0.3208(13) 0.6818(6) 0.0371(8) 0.13(3) Uiso 1 1 d DU . .
C5_2008 C 0.3094(13) 0.6969(6) 0.0619(7) 0.10(3) Uiso 1 1 d DU . .
C2_2008 C 0.3473(15) 0.6514(6) 0.0873(10) 0.19(4) Uiso 1 1 d DU . .
C3_2008 C 0.3358(15) 0.6667(5) 0.1117(8) 0.12(3) Uiso 1 1 d DU . .
C4_2008 C 0.3171(11) 0.6890(5) 0.0987(7) 0.09(3) Uiso 1 1 d DU A .
S4_2008 S 0.3044(9) 0.7082(5) 0.1300(6) 0.162(13) Uani 1 1 d DU . .
O2_2009 O 0.379(2) 0.6425(7) 0.4099(15) 0.32(4) Uiso 1 1 d DU . .
C_2009 C 0.3882(7) 0.6541(5) 0.4393(12) 0.22(4) Uiso 1 1 d DU . .
O1_2009 O 0.379(2) 0.6470(7) 0.4669(15) 0.27(4) Uiso 1 1 d DU . .
C1_2009 C 0.4119(7) 0.6789(5) 0.4408(9) 0.12(3) Uiso 1 1 d DU . .
C6_2009 C 0.4279(10) 0.6842(5) 0.4111(9) 0.09(3) Uiso 1 1 d DU . .
C5_2009 C 0.4488(10) 0.7061(5) 0.4122(8) 0.12(3) Uiso 1 1 d DU . .
C2_2009 C 0.4150(13) 0.6932(5) 0.4713(10) 0.13(3) Uiso 1 1 d DU . .
C3_2009 C 0.4370(13) 0.7150(5) 0.4725(8) 0.10(3) Uiso 1 1 d DU . .
C4_2009 C 0.4529(11) 0.7212(5) 0.4428(7) 0.17(3) Uiso 1 1 d DU . .
S4_2009 S 0.4773(9) 0.7490(4) 0.4426(6) 0.144(12) Uani 1 1 d DU . .
O2_2010 O 0.3164(14) 0.8603(11) 0.5172(15) 0.30(4) Uiso 1 1 d DU . .
C_2010 C 0.3162(6) 0.8741(7) 0.4920(9) 0.18(4) Uiso 1 1 d DU . .
O1_2010 O 0.2828(12) 0.8876(10) 0.4770(15) 0.25(4) Uiso 1 1 d DU . .
C1_2010 C 0.3601(8) 0.8750(5) 0.4784(8) 0.17(3) Uiso 1 1 d DU . .
C6_2010 C 0.3981(10) 0.8608(7) 0.4974(10) 0.19(4) Uiso 1 1 d DU . .
C5_2010 C 0.4369(10) 0.8618(7) 0.4851(10) 0.16(3) Uiso 1 1 d DU . .
C2_2010 C 0.3564(10) 0.8902(7) 0.4486(11) 0.15(3) Uiso 1 1 d DU . .
C3_2010 C 0.3955(10) 0.8910(6) 0.4367(10) 0.07(2) Uiso 1 1 d DU . .
C4_2010 C 0.4348(10) 0.8767(5) 0.4548(8) 0.13(3) Uiso 1 1 d DU . .
S4_2010 S 0.4833(8) 0.8780(4) 0.4397(7) 0.167(12) Uani 1 1 d DU . .
O2_2011 O 0.0362(8) 0.7119(9) 0.1294(15) 0.20(3) Uiso 1 1 d DU . .
C_2011 C 0.0697(7) 0.7012(6) 0.1246(9) 0.20(4) Uiso 1 1 d DU . .
O1_2011 O 0.0642(12) 0.6833(9) 0.1050(17) 0.32(4) Uiso 1 1 d DU . .
C1_2011 C 0.1210(9) 0.7103(5) 0.1454(7) 0.13(3) Uiso 1 1 d DU . .
C6_2011 C 0.1246(8) 0.7296(6) 0.1691(9) 0.04(2) Uiso 1 1 d DU . .
C5_2011 C 0.1699(9) 0.7377(5) 0.1876(9) 0.06(2) Uiso 1 1 d DU . .
C2_2011 C 0.1575(9) 0.6986(6) 0.1380(10) 0.13(3) Uiso 1 1 d DU . .
C3_2011 C 0.2028(9) 0.7070(6) 0.1566(10) 0.13(3) Uiso 1 1 d DU . .
C4_2011 C 0.2083(10) 0.7263(5) 0.1812(8) 0.14(3) Uiso 1 1 d DU . .
S4_2011 S 0.2648(7) 0.7361(5) 0.2057(5) 0.147(12) Uani 1 1 d DU . .
O2_2012 O 0.240(2) 0.9936(7) 0.153(2) 0.37(5) Uiso 1 1 d DU . .
C_2012 C 0.2731(17) 0.9828(5) 0.1745(12) 0.27(5) Uiso 1 1 d DU . .
O1_2012 O 0.310(2) 0.9925(7) 0.193(2) 0.51(7) Uiso 1 1 d DU . .
C1_2012 C 0.2676(13) 0.9556(6) 0.1797(9) 0.18(3) Uiso 1 1 d DU . .
C6_2012 C 0.2216(13) 0.9469(6) 0.1674(15) 0.30(5) Uiso 1 1 d DU . .
C5_2012 C 0.2167(10) 0.9228(6) 0.1720(14) 0.31(5) Uiso 1 1 d DU . .
C2_2012 C 0.3088(12) 0.9429(6) 0.1958(14) 0.16(3) Uiso 1 1 d DU . .
C3_2012 C 0.3033(10) 0.9188(6) 0.2007(14) 0.19(4) Uiso 1 1 d DU . .
C4_2012 C 0.2576(9) 0.9091(6) 0.1881(9) 0.29(5) Uiso 1 1 d DU . .
S4_2012 S 0.2507(9) 0.8790(5) 0.1940(7) 0.188(14) Uani 1 1 d DU . .
O2_2013 O 0.4988(17) 0.6296(8) 0.5071(11) 0.20(3) Uiso 1 1 d DU . .
C_2013 C 0.4898(7) 0.6275(6) 0.4730(10) 0.25(4) Uiso 1 1 d DU . .
O1_2013 O 0.4647(19) 0.6116(8) 0.4545(13) 0.32(5) Uiso 1 1 d DU . .
C1_2013 C 0.5114(7) 0.6460(5) 0.4524(9) 0.16(3) Uiso 1 1 d DU . .
C6_2013 C 0.5321(11) 0.6658(6) 0.4731(8) 0.18(3) Uiso 1 1 d DU . .
C5_2013 C 0.5514(10) 0.6822(5) 0.4551(7) 0.16(3) Uiso 1 1 d DU . .
C2_2013 C 0.5079(13) 0.6408(6) 0.4157(10) 0.14(3) Uiso 1 1 d DU . .
C3_2013 C 0.5270(15) 0.6575(6) 0.3978(9) 0.20(4) Uiso 1 1 d DU . .
C4_2013 C 0.5480(11) 0.6779(5) 0.4176(7) 0.21(4) Uiso 1 1 d DU . .
S4_2013 S 0.5728(8) 0.6984(4) 0.3954(6) 0.147(12) Uani 1 1 d DU . .
O2_2014 O 0.328(2) 0.7281(7) 0.485(2) 0.40(6) Uiso 1 1 d DU . .
C_2014 C 0.3165(10) 0.7486(7) 0.4886(11) 0.28(5) Uiso 1 1 d DU . .
O1_2014 O 0.294(2) 0.7541(9) 0.5096(16) 0.27(4) Uiso 1 1 d DU . .
C1_2014 C 0.3325(8) 0.7689(6) 0.4672(9) 0.23(4) Uiso 1 1 d DU . .
C6_2014 C 0.3579(13) 0.7620(5) 0.4442(11) 0.10(3) Uiso 1 1 d DU . .
C5_2014 C 0.3719(13) 0.7801(5) 0.4254(10) 0.15(3) Uiso 1 1 d DU . .
C2_2014 C 0.3191(16) 0.7917(7) 0.4731(12) 0.27(4) Uiso 1 1 d DU . .
C3_2014 C 0.3332(16) 0.8096(6) 0.4540(12) 0.22(4) Uiso 1 1 d DU . .
C4_2014 C 0.3587(11) 0.8035(5) 0.4301(9) 0.16(3) Uiso 1 1 d DU . .
S4_2014 S 0.3789(10) 0.8261(5) 0.4085(6) 0.175(13) Uani 1 1 d DU . .
O2_2015 O 0.5772(12) 0.9810(8) 0.5297(9) 0.14(2) Uiso 1 1 d DU . .
C_2015 C 0.5372(11) 0.9740(5) 0.5116(7) 0.19(4) Uiso 1 1 d DU . .
O1_2015 O 0.5031(13) 0.9763(8) 0.5227(9) 0.16(2) Uiso 1 1 d DU . .
C1_2015 C 0.5292(10) 0.9616(4) 0.4729(7) 0.12(3) Uiso 1 1 d DU . .
C6_2015 C 0.5678(10) 0.9604(7) 0.4606(9) 0.18(3) Uiso 1 1 d DU . .
C5_2015 C 0.5601(10) 0.9494(7) 0.4262(8) 0.18(4) Uiso 1 1 d DU . .
C2_2015 C 0.4838(11) 0.9532(8) 0.4548(9) 0.14(3) Uiso 1 1 d DU . .
C3_2015 C 0.4768(10) 0.9419(8) 0.4208(9) 0.15(3) Uiso 1 1 d DU . .
C4_2015 C 0.5150(9) 0.9401(6) 0.4072(8) 0.13(3) Uiso 1 1 d DU . .
S4_2015 S 0.5051(9) 0.9271(4) 0.3637(5) 0.120(10) Uani 1 1 d DU . .
O2_2016 O 0.4827(13) 1.0109(8) 0.4098(10) 0.18(3) Uiso 1 1 d DU . .
C_2016 C 0.4448(10) 1.0010(4) 0.3935(7) 0.07(2) Uiso 1 1 d DU . .
O1_2016 O 0.4113(12) 1.0010(7) 0.4056(9) 0.106(19) Uiso 1 1 d DU . .
C1_2016 C 0.4392(9) 0.9872(4) 0.3563(7) 0.14(3) Uiso 1 1 d DU . .
C6_2016 C 0.4773(11) 0.9882(7) 0.3433(9) 0.16(3) Uiso 1 1 d DU . .
C5_2016 C 0.4721(10) 0.9759(7) 0.3104(9) 0.12(3) Uiso 1 1 d DU . .
C2_2016 C 0.3965(11) 0.9755(8) 0.3402(9) 0.19(4) Uiso 1 1 d DU . .
C3_2016 C 0.3918(11) 0.9634(7) 0.3071(9) 0.15(3) Uiso 1 1 d DU . .
C4_2016 C 0.4296(9) 0.9637(5) 0.2931(8) 0.13(3) Uiso 1 1 d DU . .
S4_2016 S 0.4243(9) 0.9477(4) 0.2528(5) 0.120(10) Uani 1 1 d DU . .
O2_2017 O 0.196(2) 0.9805(11) 0.261(2) 0.57(8) Uiso 1 1 d DU . .
C_2017 C 0.2269(9) 0.9807(6) 0.2925(15) 0.40(6) Uiso 1 1 d DU . .
O1_2017 O 0.231(2) 0.9970(9) 0.3150(19) 0.36(5) Uiso 1 1 d DU . .
C1_2017 C 0.2616(9) 0.9592(6) 0.3043(11) 0.34(4) Uiso 1 1 d DU . .
C6_2017 C 0.2651(12) 0.9449(7) 0.2754(10) 0.23(4) Uiso 1 1 d DU . .
C5_2017 C 0.2959(12) 0.9259(6) 0.2861(8) 0.17(3) Uiso 1 1 d DU . .
C2_2017 C 0.2854(15) 0.9566(7) 0.3424(11) 0.22(4) Uiso 1 1 d DU . .
C3_2017 C 0.3159(14) 0.9375(6) 0.3527(9) 0.16(3) Uiso 1 1 d DU . .
C4_2017 C 0.3208(12) 0.9226(6) 0.3244(7) 0.16(3) Uiso 1 1 d DU . .
S4_2017 S 0.3588(10) 0.8986(4) 0.3374(6) 0.138(12) Uani 1 1 d DU . .
O2_2018 O 0.2208(14) 0.7594(12) 0.4346(9) 0.29(4) Uiso 1 1 d DU . .
C_2018 C 0.1906(10) 0.7612(6) 0.4034(9) 0.36(5) Uiso 1 1 d DU . .
O1_2018 O 0.1487(12) 0.7559(12) 0.3972(12) 0.27(4) Uiso 1 1 d DU . .
C1_2018 C 0.2060(9) 0.7704(5) 0.3701(9) 0.23(4) Uiso 1 1 d DU . .
C6_2018 C 0.2528(10) 0.7772(8) 0.3789(8) 0.19(4) Uiso 1 1 d DU . .
C5_2018 C 0.2662(10) 0.7853(8) 0.3493(8) 0.14(3) Uiso 1 1 d DU . .
C2_2018 C 0.1712(10) 0.7708(9) 0.3351(9) 0.24(4) Uiso 1 1 d DU . .
C3_2018 C 0.1851(10) 0.7789(9) 0.3057(8) 0.23(4) Uiso 1 1 d DU . .
C4_2018 C 0.2322(9) 0.7860(6) 0.3132(8) 0.18(4) Uiso 1 1 d DU . .
S4_2018 S 0.2494(9) 0.7962(5) 0.2765(7) 0.164(12) Uani 1 1 d DU . .
O2_2019 O 0.1367(13) 0.6707(9) 0.2228(17) 0.28(4) Uiso 1 1 d DU . .
C_2019 C 0.1387(8) 0.6894(7) 0.2398(10) 0.21(4) Uiso 1 1 d DU . .
O1_2019 O 0.1031(9) 0.7009(11) 0.239(2) 0.41(6) Uiso 1 1 d DU . .
C1_2019 C 0.1884(9) 0.6994(6) 0.2632(8) 0.12(3) Uiso 1 1 d DU . .
C6_2019 C 0.2268(10) 0.6894(7) 0.2561(11) 0.13(3) Uiso 1 1 d DU . .
C5_2019 C 0.2708(9) 0.6983(7) 0.2768(11) 0.18(4) Uiso 1 1 d DU . .
C2_2019 C 0.1893(10) 0.7172(8) 0.2888(12) 0.16(3) Uiso 1 1 d DU . .
C3_2019 C 0.2336(10) 0.7260(7) 0.3092(12) 0.16(3) Uiso 1 1 d DU . .
C4_2019 C 0.2735(10) 0.7163(5) 0.3030(9) 0.10(3) Uiso 1 1 d DU . .
S4_2019 S 0.3287(8) 0.7275(5) 0.3281(7) 0.191(14) Uani 1 1 d DU . .
O2_2020 O 0.424(2) 0.5703(8) 0.272(4) 0.71(10) Uiso 1 1 d DU . .
C_2020 C 0.3934(18) 0.5841(5) 0.2743(12) 0.43(6) Uiso 1 1 d DU . .
O1_2020 O 0.352(2) 0.5782(9) 0.267(4) 0.56(8) Uiso 1 1 d DU . .
C1_2020 C 0.4077(13) 0.6103(6) 0.2859(9) 0.26(4) Uiso 1 1 d DU . .
C6_2020 C 0.4535(14) 0.6167(5) 0.2892(9) 0.21(4) Uiso 1 1 d DU . .
C5_2020 C 0.4660(11) 0.6399(5) 0.2994(8) 0.13(3) Uiso 1 1 d DU . .
C2_2020 C 0.3730(12) 0.6246(6) 0.2917(14) 0.24(4) Uiso 1 1 d DU . .
C3_2020 C 0.3860(10) 0.6478(6) 0.3023(12) 0.14(3) Uiso 1 1 d DU . .
C4_2020 C 0.4323(9) 0.6549(6) 0.3062(9) 0.09(3) Uiso 1 1 d DU . .
S4_2020 S 0.4478(9) 0.6841(5) 0.3177(7) 0.153(12) Uani 1 1 d DU . .
O2_2021 O 0.2076(19) 0.9409(9) 0.4031(13) 0.24(3) Uiso 1 1 d DU . .
C_2021 C 0.1927(11) 0.9373(6) 0.3691(13) 0.26(5) Uiso 1 1 d DU . .
O1_2021 O 0.164(2) 0.9506(9) 0.3471(15) 0.36(5) Uiso 1 1 d DU . .
C1_2021 C 0.2112(9) 0.9152(6) 0.3531(10) 0.26(4) Uiso 1 1 d DU . .
C6_2021 C 0.2398(15) 0.8997(7) 0.3793(9) 0.25(4) Uiso 1 1 d DU . .
C5_2021 C 0.2561(15) 0.8801(7) 0.3651(8) 0.25(4) Uiso 1 1 d DU . .
C2_2021 C 0.1971(15) 0.9133(7) 0.3143(10) 0.31(5) Uiso 1 1 d DU . .
C3_2021 C 0.2133(13) 0.8935(6) 0.3005(9) 0.30(5) Uiso 1 1 d DU . .
C4_2021 C 0.2429(11) 0.8774(6) 0.3260(7) 0.27(5) Uiso 1 1 d DU . .
S4_2021 S 0.2635(9) 0.8529(5) 0.3085(7) 0.195(14) Uani 1 1 d DU . .
O2_2022 O 0.2113(14) 0.6513(15) 0.200(2) 0.44(6) Uiso 1 1 d DU . .
C_2022 C 0.2363(11) 0.6401(9) 0.1861(12) 0.30(5) Uiso 1 1 d DU . .
O1_2022 O 0.2213(16) 0.6234(13) 0.164(2) 0.40(6) Uiso 1 1 d DU . .
C1_2022 C 0.2893(12) 0.6476(7) 0.1953(9) 0.23(4) Uiso 1 1 d DU . .
C6_2022 C 0.3007(11) 0.6707(7) 0.2073(13) 0.17(3) Uiso 1 1 d DU . .
C5_2022 C 0.3476(11) 0.6771(6) 0.2153(12) 0.12(3) Uiso 1 1 d DU . .
C2_2022 C 0.3196(12) 0.6302(7) 0.1909(15) 0.23(4) Uiso 1 1 d DU . .
C3_2022 C 0.3666(12) 0.6368(6) 0.1992(14) 0.21(4) Uiso 1 1 d DU . .
C4_2022 C 0.3796(12) 0.6602(5) 0.2106(9) 0.10(3) Uiso 1 1 d DU . .
S4_2022 S 0.4381(9) 0.6684(5) 0.2200(6) 0.187(15) Uani 1 1 d DU . .

loop_
_atom_site_aniso_label
_atom_site_aniso_U_11
_atom_site_aniso_U_22
_atom_site_aniso_U_33
_atom_site_aniso_U_23
_atom_site_aniso_U_13
_atom_site_aniso_U_12
Au1_1001 0.245(6) 0.144(5) 0.039(3) -0.002(3) 0.054(3) -0.011(4)
Au2_1002 0.225(5) 0.153(5) 0.038(4) -0.004(3) 0.059(4) 0.006(4)
Au3_1003 0.227(5) 0.144(5) 0.037(3) 0.006(3) 0.051(3) 0.012(4)
Au4_1004 0.216(5) 0.156(5) 0.045(3) 0.003(3) 0.050(3) 0.009(4)
Au5_1005 0.228(5) 0.140(5) 0.042(3) 0.000(3) 0.054(3) -0.002(4)
Au6_1006 0.215(5) 0.135(4) 0.048(3) 0.009(3) 0.055(3) 0.003(4)
Au7_1007 0.235(5) 0.127(4) 0.051(3) -0.002(3) 0.063(3) -0.002(4)
Au8_1008 0.214(7) 0.156(7) 0.024(4) 0.000 0.043(5) 0.000
Au9_1009 0.224(5) 0.145(5) 0.043(3) -0.001(3) 0.056(3) 0.003(4)
Au10_1010 0.220(5) 0.141(4) 0.045(3) -0.004(3) 0.047(3) 0.003(4)
Au11_1011 0.213(5) 0.145(5) 0.052(3) -0.008(3) 0.047(3) 0.004(4)
Au12_1012 0.209(5) 0.142(5) 0.058(3) -0.006(3) 0.046(3) -0.003(4)
Au13_1013 0.237(5) 0.149(5) 0.052(3) -0.011(3) 0.055(3) -0.008(4)
Au14_1014 0.235(5) 0.136(4) 0.048(3) 0.004(3) 0.052(3) 0.000(4)
Au15_1015 0.228(5) 0.146(5) 0.047(3) -0.001(3) 0.051(3) 0.003(4)
Au16_1016 0.227(5) 0.133(4) 0.039(3) 0.000(3) 0.054(3) -0.004(4)
Au17_1017 0.221(5) 0.140(5) 0.047(3) -0.003(3) 0.055(3) -0.002(4)
Au18_1018 0.236(6) 0.119(4) 0.066(4) 0.000(3) 0.056(4) -0.006(4)
Au19_1019 0.232(5) 0.151(5) 0.036(3) 0.006(3) 0.048(3) 0.007(4)
Au20_1020 0.238(5) 0.132(4) 0.039(3) 0.002(3) 0.059(3) 0.004(4)
Au21_1021 0.230(5) 0.161(5) 0.059(3) 0.003(3) 0.044(3) 0.007(4)
Au22_1022 0.206(5) 0.159(5) 0.064(3) -0.014(3) 0.043(3) 0.001(4)
Au23_1023 0.235(6) 0.155(5) 0.069(4) -0.007(4) 0.049(4) -0.006(4)
Au24_1024 0.226(6) 0.150(5) 0.048(3) 0.004(3) 0.052(3) -0.002(4)
Au25_1025 0.243(5) 0.155(5) 0.057(3) -0.004(3) 0.061(4) 0.002(4)
Au26_1026 0.217(5) 0.143(5) 0.038(3) -0.003(3) 0.036(3) 0.005(4)
Au27_1027 0.225(5) 0.148(5) 0.053(3) -0.006(3) 0.057(3) -0.009(4)
Au28_1028 0.223(5) 0.148(5) 0.059(3) -0.003(3) 0.058(3) -0.003(4)
Au29_1029 0.237(6) 0.140(5) 0.065(3) 0.000(3) 0.062(4) -0.003(4)
Au30_1030 0.220(5) 0.152(5) 0.046(3) -0.011(3) 0.052(3) 0.000(4)
Au31_1031 0.222(5) 0.139(5) 0.061(3) 0.004(3) 0.061(3) 0.006(4)
Au32_1032 0.220(5) 0.154(5) 0.046(3) -0.003(3) 0.045(3) 0.003(4)
Au33_1033 0.203(5) 0.157(5) 0.061(3) -0.004(3) 0.049(4) -0.004(4)
Au34_1034 0.224(5) 0.137(5) 0.065(3) -0.007(3) 0.055(4) -0.008(4)
Au35_1035 0.229(5) 0.138(5) 0.058(3) -0.010(3) 0.052(3) -0.009(4)
Au36_1036 0.222(5) 0.148(5) 0.054(3) -0.014(3) 0.048(3) -0.012(4)
Au37_1037 0.228(5) 0.156(5) 0.051(3) 0.012(3) 0.053(3) -0.002(4)
Au38_1038 0.230(5) 0.164(5) 0.050(3) -0.007(3) 0.068(3) -0.004(4)
Au39_1039 0.228(5) 0.150(5) 0.037(3) -0.003(3) 0.049(3) 0.013(4)
Au40_1040 0.227(5) 0.151(5) 0.039(3) 0.008(3) 0.046(3) -0.008(4)
Au41_1041 0.245(5) 0.135(5) 0.052(3) -0.001(3) 0.053(3) 0.012(4)
Au42_1042 0.221(5) 0.155(5) 0.066(3) -0.004(3) 0.065(3) 0.008(4)
Au43_1043 0.205(5) 0.157(5) 0.055(3) -0.003(3) 0.053(3) 0.004(4)
Au44_1044 0.238(5) 0.136(5) 0.071(3) 0.003(3) 0.073(4) 0.002(4)
Au45_1045 0.242(5) 0.136(5) 0.053(3) 0.002(3) 0.050(3) -0.013(4)
Au46_1046 0.290(9) 0.129(7) 0.049(5) 0.000 0.058(5) 0.000
Au47_1047 0.231(5) 0.169(5) 0.075(4) -0.004(3) 0.052(4) 0.010(4)
Au48_1048 0.239(6) 0.169(5) 0.123(4) 0.020(4) 0.064(4) -0.008(5)
Au49_1049 0.236(6) 0.145(5) 0.059(3) -0.014(3) 0.058(4) -0.005(4)
Au50_1050 0.234(5) 0.146(5) 0.068(3) -0.003(3) 0.060(4) -0.017(4)
Au51_1051 0.243(6) 0.154(5) 0.079(4) -0.010(3) 0.064(4) -0.010(4)
Au52_1052 0.235(6) 0.167(5) 0.085(4) -0.013(3) 0.066(4) 0.009(4)
S4_2001 0.27(3) 0.15(3) 0.032(19) 0.047(18) 0.04(2) 0.05(3)
Br'_2002 1.1(3) 1.0(3) 0.73(19) -0.49(17) 0.04(16) -0.41(19)
S4_2002 0.23(3) 0.18(3) 0.04(2) -0.04(2) 0.01(2) -0.02(3)
Br'_2003 0.40(8) 2.0(4) 0.63(13) 0.15(16) -0.21(9) -0.10(13)
S4_2003 0.25(4) 0.15(3) 0.049(19) 0.008(18) 0.10(2) 0.04(2)
S4_2004 0.26(3) 0.12(3) 0.07(2) -0.026(19) 0.02(2) -0.05(3)
S4_2005 0.26(4) 0.15(3) 0.11(2) -0.01(2) 0.07(2) 0.06(3)
S4_2006 0.28(3) 0.12(3) 0.049(19) 0.024(17) 0.03(2) 0.05(2)
S4_2007 0.22(3) 0.09(2) 0.11(2) -0.007(18) 0.08(2) -0.02(2)
S4_2008 0.23(3) 0.22(4) 0.06(2) -0.03(2) 0.09(2) -0.03(3)
S4_2009 0.27(4) 0.12(3) 0.07(2) 0.051(18) 0.10(2) 0.03(2)
S4_2010 0.26(3) 0.08(2) 0.14(3) 0.03(2) 0.04(3) 0.04(2)
S4_2011 0.20(3) 0.21(3) 0.024(17) 0.012(19) 0.036(19) -0.03(2)
S4_2012 0.18(3) 0.28(4) 0.12(3) -0.02(3) 0.07(2) 0.03(3)
S4_2013 0.20(3) 0.18(3) 0.07(2) -0.08(2) 0.06(2) -0.08(3)
S4_2014 0.27(4) 0.20(3) 0.06(2) 0.00(2) 0.07(2) 0.04(3)
S4_2015 0.21(3) 0.13(3) 0.012(16) -0.011(15) 0.027(17) -0.01(2)
S4_2016 0.23(3) 0.09(2) 0.052(18) 0.010(16) 0.07(2) 0.02(2)
S4_2017 0.30(4) 0.10(2) 0.058(19) 0.003(17) 0.11(2) 0.03(2)
S4_2018 0.22(3) 0.17(3) 0.11(2) 0.03(2) 0.07(2) 0.00(3)
S4_2019 0.17(3) 0.21(4) 0.18(3) 0.05(3) 0.04(3) 0.02(3)
S4_2020 0.16(3) 0.18(3) 0.13(3) 0.01(2) 0.05(2) 0.00(2)
S4_2021 0.21(3) 0.23(4) 0.10(3) 0.04(2) -0.01(2) 0.03(3)
S4_2022 0.20(3) 0.27(4) 0.10(2) -0.02(2) 0.06(2) -0.10(3)

loop_
_atom_type_symbol
_atom_type_description
_atom_type_scat_dispersion_real
_atom_type_scat_dispersion_imag
_atom_type_scat_source
C C 0.0033 0.0000 'International Tables Vol C Tables 4.2.6.8 and 6.1.1.4'
H H 0.0000 0.0000 'International Tables Vol C Tables 4.2.6.8 and 6.1.1.4'
O O 0.0106 0.0000 'International Tables Vol C Tables 4.2.6.8 and 6.1.1.4'
S S 0.1246 0.0000 'International Tables Vol C Tables 4.2.6.8 and 6.1.1.4'
Au Au -2.0133 0.0000 'International Tables Vol C Tables 4.2.6.8 and 6.1.1.4'
Br Br -0.2901 0.0000 'International Tables Vol C Tables 4.2.6.8 and 6.1.1.4'

loop_
_geom_angle_atom_site_label_1
_geom_angle_atom_site_label_2
_geom_angle_atom_site_label_3
_geom_angle
_geom_angle_site_symmetry_1
_geom_angle_site_symmetry_3
Au11_1011 Au1_1001 Au13_1013 128.5(2) . .
Au11_1011 Au1_1001 Au15_1015 66.91(17) . .
Au13_1013 Au1_1001 Au15_1015 132.05(18) . .
Au11_1011 Au1_1001 Au12_1012 67.50(17) . .
Au13_1013 Au1_1001 Au12_1012 66.66(17) . .
Au15_1015 Au1_1001 Au12_1012 128.2(2) . .
Au11_1011 Au1_1001 Au14_1014 129.29(19) . 2_655
Au13_1013 Au1_1001 Au14_1014 71.96(16) . 2_655
Au15_1015 Au1_1001 Au14_1014 67.71(15) . 2_655
Au12_1012 Au1_1001 Au14_1014 132.0(2) . 2_655
Au11_1011 Au1_1001 Au7_1007 111.4(2) . 2_655
Au13_1013 Au1_1001 Au7_1007 118.7(2) . 2_655
Au15_1015 Au1_1001 Au7_1007 59.24(15) . 2_655
Au12_1012 Au1_1001 Au7_1007 166.07(18) . 2_655
Au14_1014 Au1_1001 Au7_1007 60.20(15) 2_655 2_655
Au11_1011 Au1_1001 Au6_1006 165.40(19) . 2_655
Au13_1013 Au1_1001 Au6_1006 62.47(16) . 2_655
Au15_1015 Au1_1001 Au6_1006 114.4(2) . 2_655
Au12_1012 Au1_1001 Au6_1006 116.0(2) . 2_655
Au14_1014 Au1_1001 Au6_1006 60.18(14) 2_655 2_655
Au7_1007 Au1_1001 Au6_1006 61.48(16) 2_655 2_655
Au11_1011 Au1_1001 Au5_1005 115.37(19) . .
Au13_1013 Au1_1001 Au5_1005 57.96(14) . .
Au15_1015 Au1_1001 Au5_1005 166.7(2) . .
Au12_1012 Au1_1001 Au5_1005 61.33(16) . .
Au14_1014 Au1_1001 Au5_1005 114.1(2) 2_655 .
Au7_1007 Au1_1001 Au5_1005 109.39(19) 2_655 .
Au6_1006 Au1_1001 Au5_1005 59.88(15) 2_655 .
Au11_1011 Au1_1001 Au4_1004 60.60(14) . .
Au13_1013 Au1_1001 Au4_1004 110.77(19) . .
Au15_1015 Au1_1001 Au4_1004 114.7(2) . .
Au12_1012 Au1_1001 Au4_1004 58.59(15) . .
Au14_1014 Au1_1001 Au4_1004 165.9(2) 2_655 .
Au7_1007 Au1_1001 Au4_1004 108.23(17) 2_655 .
Au6_1006 Au1_1001 Au4_1004 108.10(17) 2_655 .
Au5_1005 Au1_1001 Au4_1004 60.18(14) . .
Au11_1011 Au1_1001 Au3_1003 58.62(15) . .
Au13_1013 Au1_1001 Au3_1003 165.71(19) . .
Au15_1015 Au1_1001 Au3_1003 60.84(14) . .
Au12_1012 Au1_1001 Au3_1003 111.78(19) . .
Au14_1014 Au1_1001 Au3_1003 114.3(2) 2_655 .
Au7_1007 Au1_1001 Au3_1003 59.53(15) 2_655 .
Au6_1006 Au1_1001 Au3_1003 108.44(19) 2_655 .
Au5_1005 Au1_1001 Au3_1003 108.30(16) . .
Au4_1004 Au1_1001 Au3_1003 59.96(15) . .
Au11_1011 Au1_1001 Au2_1002 107.06(17) . .
Au13_1013 Au1_1001 Au2_1002 108.11(18) . .
Au15_1015 Au1_1001 Au2_1002 107.71(19) . .
Au12_1012 Au1_1001 Au2_1002 107.91(17) . .
Au14_1014 Au1_1001 Au2_1002 107.20(19) 2_655 .
Au7_1007 Au1_1001 Au2_1002 58.58(14) 2_655 .
Au6_1006 Au1_1001 Au2_1002 58.39(14) 2_655 .
Au5_1005 Au1_1001 Au2_1002 59.01(14) . .
Au4_1004 Au1_1001 Au2_1002 58.72(14) . .
Au3_1003 Au1_1001 Au2_1002 58.17(14) . .
Au9_1009 Au2_1002 Au9_1009 109.56(18) 2_655 .
Au9_1009 Au2_1002 Au8_1008 60.96(13) 2_655 .
Au9_1009 Au2_1002 Au8_1008 60.86(13) . .
Au9_1009 Au2_1002 Au10_1010 109.16(19) 2_655 .
Au9_1009 Au2_1002 Au10_1010 61.52(14) . .
Au8_1008 Au2_1002 Au10_1010 110.72(15) . .
Au9_1009 Au2_1002 Au10_1010 61.61(16) 2_655 2_655
Au9_1009 Au2_1002 Au10_1010 108.88(17) . 2_655
Au8_1008 Au2_1002 Au10_1010 110.69(18) . 2_655
Au10_1010 Au2_1002 Au10_1010 58.80(19) . 2_655
Au9_1009 Au2_1002 Au6_1006 91.57(18) 2_655 2_655
Au9_1009 Au2_1002 Au6_1006 150.2(2) . 2_655
Au8_1008 Au2_1002 Au6_1006 148.35(19) . 2_655
Au10_1010 Au2_1002 Au6_1006 92.19(18) . 2_655
Au10_1010 Au2_1002 Au6_1006 62.29(14) 2_655 2_655
Au9_1009 Au2_1002 Au7_1007 63.51(15) 2_655 2_655
Au9_1009 Au2_1002 Au7_1007 147.3(2) . 2_655
Au8_1008 Au2_1002 Au7_1007 90.87(15) . 2_655
Au10_1010 Au2_1002 Au7_1007 150.7(2) . 2_655
Au10_1010 Au2_1002 Au7_1007 95.74(17) 2_655 2_655
Au6_1006 Au2_1002 Au7_1007 61.03(14) 2_655 2_655
Au9_1009 Au2_1002 Au3_1003 94.44(19) 2_655 .
Au9_1009 Au2_1002 Au3_1003 90.96(17) . .
Au8_1008 Au2_1002 Au3_1003 62.17(14) . .
Au10_1010 Au2_1002 Au3_1003 148.1(2) . .
Au10_1010 Au2_1002 Au3_1003 152.6(2) 2_655 .
Au6_1006 Au2_1002 Au3_1003 108.68(16) 2_655 .
Au7_1007 Au2_1002 Au3_1003 59.51(14) 2_655 .
Au9_1009 Au2_1002 Au2_1002 59.22(16) 2_655 2_655
Au9_1009 Au2_1002 Au2_1002 58.93(16) . 2_655
Au8_1008 Au2_1002 Au2_1002 59.52(10) . 2_655
Au10_1010 Au2_1002 Au2_1002 59.56(13) . 2_655
Au10_1010 Au2_1002 Au2_1002 59.52(14) 2_655 2_655
Au6_1006 Au2_1002 Au2_1002 121.77(18) 2_655 2_655
Au7_1007 Au2_1002 Au2_1002 122.7(2) 2_655 2_655
Au3_1003 Au2_1002 Au2_1002 121.64(11) . 2_655
Au9_1009 Au2_1002 Au4_1004 151.8(2) 2_655 .
Au9_1009 Au2_1002 Au4_1004 62.82(14) . .
Au8_1008 Au2_1002 Au4_1004 94.14(16) . .
Au10_1010 Au2_1002 Au4_1004 91.34(18) . .
Au10_1010 Au2_1002 Au4_1004 146.0(2) 2_655 .
Au6_1006 Au2_1002 Au4_1004 107.28(18) 2_655 .
Au7_1007 Au2_1002 Au4_1004 107.11(17) 2_655 .
Au3_1003 Au2_1002 Au4_1004 60.03(15) . .
Au2_1002 Au2_1002 Au4_1004 121.7(2) 2_655 .
Au9_1009 Au2_1002 Au5_1005 147.4(2) 2_655 .
Au9_1009 Au2_1002 Au5_1005 93.77(18) . .
Au8_1008 Au2_1002 Au5_1005 150.97(19) . .
Au10_1010 Au2_1002 Au5_1005 61.94(14) . .
Au10_1010 Au2_1002 Au5_1005 89.88(19) 2_655 .
Au6_1006 Au2_1002 Au5_1005 59.34(15) 2_655 .
Au7_1007 Au2_1002 Au5_1005 107.76(16) 2_655 .
Au3_1003 Au2_1002 Au5_1005 107.99(19) . .
Au2_1002 Au2_1002 Au5_1005 121.49(15) 2_655 .
Au4_1004 Au2_1002 Au5_1005 59.61(16) . .
Au9_1009 Au2_1002 Au1_1001 121.19(18) 2_655 .
Au9_1009 Au2_1002 Au1_1001 121.0(2) . .
Au8_1008 Au2_1002 Au1_1001 121.02(18) . .
Au10_1010 Au2_1002 Au1_1001 119.85(19) . .
Au10_1010 Au2_1002 Au1_1001 120.18(18) 2_655 .
Au6_1006 Au2_1002 Au1_1001 57.96(14) 2_655 .
Au7_1007 Au2_1002 Au1_1001 57.78(14) 2_655 .
Au3_1003 Au2_1002 Au1_1001 58.89(14) . .
Au2_1002 Au2_1002 Au1_1001 179.40(19) 2_655 .
Au4_1004 Au2_1002 Au1_1001 58.20(13) . .
Au5_1005 Au2_1002 Au1_1001 57.91(13) . .
Au40_1040 Au3_1003 Au31_1031 65.12(16) . .
Au40_1040 Au3_1003 Au11_1011 95.31(18) . .
Au31_1031 Au3_1003 Au11_1011 64.87(16) . .
Au40_1040 Au3_1003 Au16_1016 112.14(19) . .
Au31_1031 Au3_1003 Au16_1016 58.53(14) . .
Au11_1011 Au3_1003 Au16_1016 92.63(18) . .
Au40_1040 Au3_1003 Au7_1007 89.46(18) . 2_655
Au31_1031 Au3_1003 Au7_1007 152.98(19) . 2_655
Au11_1011 Au3_1003 Au7_1007 111.40(18) . 2_655
Au16_1016 Au3_1003 Au7_1007 146.38(19) . 2_655
Au40_1040 Au3_1003 Au2_1002 144.9(2) . .
Au31_1031 Au3_1003 Au2_1002 146.86(19) . .
Au11_1011 Au3_1003 Au2_1002 111.2(2) . .
Au16_1016 Au3_1003 Au2_1002 89.88(16) . .
Au7_1007 Au3_1003 Au2_1002 60.15(14) 2_655 .
Au40_1040 Au3_1003 Au4_1004 153.9(2) . .
Au31_1031 Au3_1003 Au4_1004 93.68(19) . .
Au11_1011 Au3_1003 Au4_1004 60.53(15) . .
Au16_1016 Au3_1003 Au4_1004 63.23(15) . .
Au7_1007 Au3_1003 Au4_1004 107.76(19) 2_655 .
Au2_1002 Au3_1003 Au4_1004 60.22(16) . .
Au40_1040 Au3_1003 Au15_1015 60.42(14) . .
Au31_1031 Au3_1003 Au15_1015 98.96(17) . .
Au11_1011 Au3_1003 Au15_1015 65.85(15) . .
Au16_1016 Au3_1003 Au15_1015 155.0(2) . .
Au7_1007 Au3_1003 Au15_1015 58.23(14) 2_655 .
Au2_1002 Au3_1003 Au15_1015 109.27(18) . .
Au4_1004 Au3_1003 Au15_1015 111.85(19) . .
Au40_1040 Au3_1003 Au1_1001 118.40(17) . .
Au31_1031 Au3_1003 Au1_1001 123.7(2) . .
Au11_1011 Au3_1003 Au1_1001 58.81(16) . .
Au16_1016 Au3_1003 Au1_1001 122.8(2) . .
Au7_1007 Au3_1003 Au1_1001 59.33(16) 2_655 .
Au2_1002 Au3_1003 Au1_1001 62.94(14) . .
Au4_1004 Au3_1003 Au1_1001 59.59(14) . .
Au15_1015 Au3_1003 Au1_1001 57.99(14) . .
Au40_1040 Au3_1003 Au26_1026 60.04(14) . .
Au31_1031 Au3_1003 Au26_1026 59.18(15) . .
Au11_1011 Au3_1003 Au26_1026 124.0(2) . .
Au16_1016 Au3_1003 Au26_1026 60.26(14) . .
Au7_1007 Au3_1003 Au26_1026 117.1(2) 2_655 .
Au2_1002 Au3_1003 Au26_1026 116.16(17) . .
Au4_1004 Au3_1003 Au26_1026 123.41(18) . .
Au15_1015 Au3_1003 Au26_1026 120.28(19) . .
Au1_1001 Au3_1003 Au26_1026 176.4(2) . .
Au40_1040 Au3_1003 Au20_1020 61.00(16) . 2_655
Au31_1031 Au3_1003 Au20_1020 111.4(2) . 2_655
Au11_1011 Au3_1003 Au20_1020 152.45(18) . 2_655
Au16_1016 Au3_1003 Au20_1020 108.73(17) . 2_655
Au7_1007 Au3_1003 Au20_1020 58.52(15) 2_655 2_655
Au2_1002 Au3_1003 Au20_1020 86.73(17) . 2_655
Au4_1004 Au3_1003 Au20_1020 144.87(19) . 2_655
Au15_1015 Au3_1003 Au20_1020 88.91(17) . 2_655
Au1_1001 Au3_1003 Au20_1020 117.84(19) . 2_655
Au26_1026 Au3_1003 Au20_1020 58.55(15) . 2_655
Au40_1040 Au3_1003 Au8_1008 108.2(2) . .
Au31_1031 Au3_1003 Au8_1008 106.87(18) . .
Au11_1011 Au3_1003 Au8_1008 149.16(18) . .
Au16_1016 Au3_1003 Au8_1008 60.43(12) . .
Au7_1007 Au3_1003 Au8_1008 89.05(16) 2_655 .
Au2_1002 Au3_1003 Au8_1008 58.37(16) . .
Au4_1004 Au3_1003 Au8_1008 91.95(15) . .
Au15_1015 Au3_1003 Au8_1008 143.6(2) . .
Au1_1001 Au3_1003 Au8_1008 121.3(2) . .
Au26_1026 Au3_1003 Au8_1008 57.81(16) . .
Au20_1020 Au3_1003 Au8_1008 58.10(11) 2_655 .
Au32_1032 Au4_1004 Au12_1012 97.08(19) . .
Au32_1032 Au4_1004 Au17_1017 113.40(19) . .
Au12_1012 Au4_1004 Au17_1017 93.15(18) . .
Au32_1032 Au4_1004 Au33_1033 67.51(17) . .
Au12_1012 Au4_1004 Au33_1033 66.23(16) . .
Au17_1017 Au4_1004 Au33_1033 57.69(16) . .
Au32_1032 Au4_1004 Au11_1011 60.69(14) . .
Au12_1012 Au4_1004 Au11_1011 66.93(15) . .
Au17_1017 Au4_1004 Au11_1011 156.9(2) . .
Au33_1033 Au4_1004 Au11_1011 101.81(19) . .
Au32_1032 Au4_1004 Au1_1001 119.01(18) . .
Au12_1012 Au4_1004 Au1_1001 59.49(15) . .
Au17_1017 Au4_1004 Au1_1001 122.5(2) . .
Au33_1033 Au4_1004 Au1_1001 125.71(19) . .
Au11_1011 Au4_1004 Au1_1001 58.32(14) . .
Au32_1032 Au4_1004 Au5_1005 156.8(2) . .
Au12_1012 Au4_1004 Au5_1005 61.49(16) . .
Au17_1017 Au4_1004 Au5_1005 62.75(15) . .
Au33_1033 Au4_1004 Au5_1005 93.97(19) . .
Au11_1011 Au4_1004 Au5_1005 112.93(17) . .
Au1_1001 Au4_1004 Au5_1005 59.76(14) . .
Au32_1032 Au4_1004 Au3_1003 87.50(19) . .
Au12_1012 Au4_1004 Au3_1003 112.99(17) . .
Au17_1017 Au4_1004 Au3_1003 144.7(2) . .
Au33_1033 Au4_1004 Au3_1003 154.2(2) . .
Au11_1011 Au4_1004 Au3_1003 58.06(15) . .
Au1_1001 Au4_1004 Au3_1003 60.45(14) . .
Au5_1005 Au4_1004 Au3_1003 108.35(19) . .
Au32_1032 Au4_1004 Au2_1002 142.2(2) . .
Au12_1012 Au4_1004 Au2_1002 112.27(19) . .
Au17_1017 Au4_1004 Au2_1002 89.12(18) . .
Au33_1033 Au4_1004 Au2_1002 145.8(2) . .
Au11_1011 Au4_1004 Au2_1002 108.72(18) . .
Au1_1001 Au4_1004 Au2_1002 63.08(14) . .
Au5_1005 Au4_1004 Au2_1002 60.35(16) . .
Au3_1003 Au4_1004 Au2_1002 59.75(15) . .
Au32_1032 Au4_1004 Au27_1027 59.69(14) . .
Au12_1012 Au4_1004 Au27_1027 124.3(2) . .
Au17_1017 Au4_1004 Au27_1027 60.64(15) . .
Au33_1033 Au4_1004 Au27_1027 58.21(14) . .
Au11_1011 Au4_1004 Au27_1027 120.2(2) . .
Au1_1001 Au4_1004 Au27_1027 175.6(2) . .
Au5_1005 Au4_1004 Au27_1027 123.29(18) . .
Au3_1003 Au4_1004 Au27_1027 115.20(19) . .
Au2_1002 Au4_1004 Au27_1027 115.04(17) . .
Au32_1032 Au4_1004 Au9_1009 107.01(18) . .
Au12_1012 Au4_1004 Au9_1009 149.1(2) . .
Au17_1017 Au4_1004 Au9_1009 59.78(14) . .
Au33_1033 Au4_1004 Au9_1009 105.18(17) . .
Au11_1011 Au4_1004 Au9_1009 142.4(2) . .
Au1_1001 Au4_1004 Au9_1009 120.3(2) . .
Au5_1005 Au4_1004 Au9_1009 90.89(17) . .
Au3_1003 Au4_1004 Au9_1009 87.64(17) . .
Au2_1002 Au4_1004 Au9_1009 57.29(13) . .
Au27_1027 Au4_1004 Au9_1009 57.81(14) . .
Au32_1032 Au4_1004 Au16_1016 58.38(16) . .
Au12_1012 Au4_1004 Au16_1016 152.0(2) . .
Au17_1017 Au4_1004 Au16_1016 108.37(16) . .
Au33_1033 Au4_1004 Au16_1016 110.13(18) . .
Au11_1011 Au4_1004 Au16_1016 87.80(17) . .
Au1_1001 Au4_1004 Au16_1016 117.90(19) . .
Au5_1005 Au4_1004 Au16_1016 144.6(2) . .
Au3_1003 Au4_1004 Au16_1016 57.45(14) . .
Au2_1002 Au4_1004 Au16_1016 86.41(17) . .
Au27_1027 Au4_1004 Au16_1016 57.75(14) . .
Au9_1009 Au4_1004 Au16_1016 58.57(13) . .
Au13_1013 Au5_1005 Au34_1034 95.02(19) . .
Au13_1013 Au5_1005 Au35_1035 64.11(15) . .
Au34_1034 Au5_1005 Au35_1035 66.01(17) . .
Au13_1013 Au5_1005 Au6_1006 63.09(16) . 2_655
Au34_1034 Au5_1005 Au6_1006 156.6(2) . 2_655
Au35_1035 Au5_1005 Au6_1006 95.13(19) . 2_655
Au13_1013 Au5_1005 Au28_1028 123.9(2) . .
Au34_1034 Au5_1005 Au28_1028 61.45(16) . .
Au35_1035 Au5_1005 Au28_1028 59.80(14) . .
Au6_1006 Au5_1005 Au28_1028 122.4(2) 2_655 .
Au13_1013 Au5_1005 Au1_1001 59.78(14) . .
Au34_1034 Au5_1005 Au1_1001 118.1(2) . .
Au35_1035 Au5_1005 Au1_1001 123.89(17) . .
Au6_1006 Au5_1005 Au1_1001 59.83(15) 2_655 .
Au28_1028 Au5_1005 Au1_1001 176.1(2) . .
Au13_1013 Au5_1005 Au18_1018 91.79(18) . .
Au34_1034 Au5_1005 Au18_1018 112.9(2) . .
Au35_1035 Au5_1005 Au18_1018 58.13(16) . .
Au6_1006 Au5_1005 Au18_1018 62.73(15) 2_655 .
Au28_1028 Au5_1005 Au18_1018 60.03(15) . .
Au1_1001 Au5_1005 Au18_1018 122.5(2) . .
Au13_1013 Au5_1005 Au4_1004 112.23(18) . .
Au34_1034 Au5_1005 Au4_1004 87.40(19) . .
Au35_1035 Au5_1005 Au4_1004 152.0(2) . .
Au6_1006 Au5_1005 Au4_1004 107.96(19) 2_655 .
Au28_1028 Au5_1005 Au4_1004 116.14(18) . .
Au1_1001 Au5_1005 Au4_1004 60.06(14) . .
Au18_1018 Au5_1005 Au4_1004 147.5(2) . .
Au13_1013 Au5_1005 Au12_1012 66.15(16) . .
Au34_1034 Au5_1005 Au12_1012 59.72(15) . .
Au35_1035 Au5_1005 Au12_1012 99.04(19) . .
Au6_1006 Au5_1005 Au12_1012 113.25(17) 2_655 .
Au28_1028 Au5_1005 Au12_1012 121.0(2) . .
Au1_1001 Au5_1005 Au12_1012 58.33(15) . .
Au18_1018 Au5_1005 Au12_1012 154.6(2) . .
Au4_1004 Au5_1005 Au12_1012 57.60(14) . .
Au13_1013 Au5_1005 Au2_1002 113.04(19) . .
Au34_1034 Au5_1005 Au2_1002 142.7(2) . .
Au35_1035 Au5_1005 Au2_1002 148.0(2) . .
Au6_1006 Au5_1005 Au2_1002 59.74(15) 2_655 .
Au28_1028 Au5_1005 Au2_1002 114.71(17) . .
Au1_1001 Au5_1005 Au2_1002 63.08(14) . .
Au18_1018 Au5_1005 Au2_1002 91.06(19) . .
Au4_1004 Au5_1005 Au2_1002 60.04(16) . .
Au12_1012 Au5_1005 Au2_1002 108.76(19) . .
Au13_1013 Au5_1005 Au10_1010 149.3(2) . .
Au34_1034 Au5_1005 Au10_1010 108.06(17) . .
Au35_1035 Au5_1005 Au10_1010 106.68(18) . .
Au6_1006 Au5_1005 Au10_1010 90.16(18) 2_655 .
Au28_1028 Au5_1005 Au10_1010 56.65(14) . .
Au1_1001 Au5_1005 Au10_1010 121.2(2) . .
Au18_1018 Au5_1005 Au10_1010 60.91(14) . .
Au4_1004 Au5_1005 Au10_1010 89.37(16) . .
Au12_1012 Au5_1005 Au10_1010 143.4(2) . .
Au2_1002 Au5_1005 Au10_1010 58.13(14) . .
Au13_1013 Au5_1005 Au17_1017 151.2(2) . .
Au34_1034 Au5_1005 Au17_1017 59.65(14) . .
Au35_1035 Au5_1005 Au17_1017 111.15(18) . .
Au6_1006 Au5_1005 Au17_1017 143.6(2) 2_655 .
Au28_1028 Au5_1005 Au17_1017 58.73(14) . .
Au1_1001 Au5_1005 Au17_1017 117.47(19) . .
Au18_1018 Au5_1005 Au17_1017 110.03(16) . .
Au4_1004 Au5_1005 Au17_1017 57.41(13) . .
Au12_1012 Au5_1005 Au17_1017 87.73(17) . .
Au2_1002 Au5_1005 Au17_1017 86.01(16) . .
Au10_1010 Au5_1005 Au17_1017 59.09(14) . .
Au36_1036 Au6_1006 Au37_1037 64.45(16) 2_655 .
Au36_1036 Au6_1006 Au19_1019 111.3(2) 2_655 .
Au37_1037 Au6_1006 Au19_1019 58.11(15) . .
Au36_1036 Au6_1006 Au1_1001 119.7(2) 2_655 2_655
Au37_1037 Au6_1006 Au1_1001 121.82(18) . 2_655
Au19_1019 Au6_1006 Au1_1001 120.9(2) . 2_655
Au36_1036 Au6_1006 Au5_1005 91.92(19) 2_655 2_655
Au37_1037 Au6_1006 Au5_1005 154.5(2) . 2_655
Au19_1019 Au6_1006 Au5_1005 145.91(18) . 2_655
Au1_1001 Au6_1006 Au5_1005 60.29(15) 2_655 2_655
Au36_1036 Au6_1006 Au14_1014 94.98(17) 2_655 .
Au37_1037 Au6_1006 Au14_1014 62.12(15) . .
Au19_1019 Au6_1006 Au14_1014 89.29(18) . .
Au1_1001 Au6_1006 Au14_1014 59.70(15) 2_655 .
Au5_1005 Au6_1006 Au14_1014 114.0(2) 2_655 .
Au36_1036 Au6_1006 Au29_1029 59.71(16) 2_655 .
Au37_1037 Au6_1006 Au29_1029 60.53(15) . .
Au19_1019 Au6_1006 Au29_1029 61.10(16) . .
Au1_1001 Au6_1006 Au29_1029 177.4(2) 2_655 .
Au5_1005 Au6_1006 Au29_1029 117.07(19) 2_655 .
Au14_1014 Au6_1006 Au29_1029 122.66(19) . .
Au36_1036 Au6_1006 Au2_1002 147.9(2) 2_655 2_655
Au37_1037 Au6_1006 Au2_1002 144.5(2) . 2_655
Au19_1019 Au6_1006 Au2_1002 88.22(17) . 2_655
Au1_1001 Au6_1006 Au2_1002 63.66(14) 2_655 2_655
Au5_1005 Au6_1006 Au2_1002 60.91(15) 2_655 2_655
Au14_1014 Au6_1006 Au2_1002 111.03(19) . 2_655
Au29_1029 Au6_1006 Au2_1002 115.32(17) . 2_655
Au36_1036 Au6_1006 Au7_1007 152.04(19) 2_655 .
Au37_1037 Au6_1006 Au7_1007 91.78(18) . .
Au19_1019 Au6_1006 Au7_1007 61.72(16) . .
Au1_1001 Au6_1006 Au7_1007 59.18(16) 2_655 .
Au5_1005 Au6_1006 Au7_1007 107.88(19) 2_655 .
Au14_1014 Au6_1006 Au7_1007 59.28(14) . .
Au29_1029 Au6_1006 Au7_1007 122.7(2) . .
Au2_1002 Au6_1006 Au7_1007 59.59(14) 2_655 .
Au36_1036 Au6_1006 Au13_1013 62.14(16) 2_655 2_655
Au37_1037 Au6_1006 Au13_1013 101.32(17) . 2_655
Au19_1019 Au6_1006 Au13_1013 156.65(18) . 2_655
Au1_1001 Au6_1006 Au13_1013 57.85(15) 2_655 2_655
Au5_1005 Au6_1006 Au13_1013 56.64(14) 2_655 2_655
Au14_1014 Au6_1006 Au13_1013 69.86(16) . 2_655
Au29_1029 Au6_1006 Au13_1013 121.2(2) . 2_655
Au2_1002 Au6_1006 Au13_1013 108.64(19) 2_655 2_655
Au7_1007 Au6_1006 Au13_1013 112.44(19) . 2_655
Au36_1036 Au6_1006 Au10_1010 107.84(19) 2_655 .
Au37_1037 Au6_1006 Au10_1010 106.95(19) . .
Au19_1019 Au6_1006 Au10_1010 61.21(14) . .
Au1_1001 Au6_1006 Au10_1010 122.12(18) 2_655 .
Au5_1005 Au6_1006 Au10_1010 88.64(16) 2_655 .
Au14_1014 Au6_1006 Au10_1010 147.5(2) . .
Au29_1029 Au6_1006 Au10_1010 56.79(14) . .
Au2_1002 Au6_1006 Au10_1010 58.53(14) 2_655 .
Au7_1007 Au6_1006 Au10_1010 92.56(17) . .
Au13_1013 Au6_1006 Au10_1010 141.45(19) 2_655 .
Au36_1036 Au6_1006 Au18_1018 60.18(14) 2_655 2_655
Au37_1037 Au6_1006 Au18_1018 111.37(19) . 2_655
Au19_1019 Au6_1006 Au18_1018 110.69(18) . 2_655
Au1_1001 Au6_1006 Au18_1018 119.22(19) 2_655 2_655
Au5_1005 Au6_1006 Au18_1018 59.02(15) 2_655 2_655
Au14_1014 Au6_1006 Au18_1018 152.1(2) . 2_655
Au29_1029 Au6_1006 Au18_1018 58.15(15) . 2_655
Au2_1002 Au6_1006 Au18_1018 89.60(16) 2_655 2_655
Au7_1007 Au6_1006 Au18_1018 147.35(17) . 2_655
Au13_1013 Au6_1006 Au18_1018 86.12(17) 2_655 2_655
Au10_1010 Au6_1006 Au18_1018 59.51(14) . 2_655
Au38_1038 Au7_1007 Au15_1015 97.19(17) . 2_655
Au38_1038 Au7_1007 Au20_1020 111.3(2) . .
Au15_1015 Au7_1007 Au20_1020 93.04(18) 2_655 .
Au38_1038 Au7_1007 Au1_1001 119.99(19) . 2_655
Au15_1015 Au7_1007 Au1_1001 59.64(16) 2_655 2_655
Au20_1020 Au7_1007 Au1_1001 123.4(2) . 2_655
Au38_1038 Au7_1007 Au14_1014 60.21(16) . .
Au15_1015 Au7_1007 Au14_1014 67.70(16) 2_655 .
Au20_1020 Au7_1007 Au14_1014 156.17(19) . .
Au1_1001 Au7_1007 Au14_1014 59.78(15) 2_655 .
Au38_1038 Au7_1007 Au3_1003 155.9(2) . 2_655
Au15_1015 Au7_1007 Au3_1003 61.55(14) 2_655 2_655
Au20_1020 Au7_1007 Au3_1003 62.27(16) . 2_655
Au1_1001 Au7_1007 Au3_1003 61.14(16) 2_655 2_655
Au14_1014 Au7_1007 Au3_1003 115.3(2) . 2_655
Au38_1038 Au7_1007 Au39_1039 66.48(16) . .
Au15_1015 Au7_1007 Au39_1039 65.09(16) 2_655 .
Au20_1020 Au7_1007 Au39_1039 57.67(13) . .
Au1_1001 Au7_1007 Au39_1039 124.7(2) 2_655 .
Au14_1014 Au7_1007 Au39_1039 100.06(16) . .
Au3_1003 Au7_1007 Au39_1039 92.68(18) 2_655 .
Au38_1038 Au7_1007 Au2_1002 143.6(2) . 2_655
Au15_1015 Au7_1007 Au2_1002 112.2(2) 2_655 2_655
Au20_1020 Au7_1007 Au2_1002 88.89(15) . 2_655
Au1_1001 Au7_1007 Au2_1002 63.64(14) 2_655 2_655
Au14_1014 Au7_1007 Au2_1002 110.90(19) . 2_655
Au3_1003 Au7_1007 Au2_1002 60.33(14) 2_655 2_655
Au39_1039 Au7_1007 Au2_1002 145.2(2) . 2_655
Au38_1038 Au7_1007 Au30_1030 59.24(15) . .
Au15_1015 Au7_1007 Au30_1030 124.38(19) 2_655 .
Au20_1020 Au7_1007 Au30_1030 59.41(15) . .
Au1_1001 Au7_1007 Au30_1030 175.7(2) 2_655 .
Au14_1014 Au7_1007 Au30_1030 119.26(19) . .
Au3_1003 Au7_1007 Au30_1030 121.54(19) 2_655 .
Au39_1039 Au7_1007 Au30_1030 59.34(15) . .
Au2_1002 Au7_1007 Au30_1030 114.15(17) 2_655 .
Au38_1038 Au7_1007 Au6_1006 90.15(18) . .
Au15_1015 Au7_1007 Au6_1006 112.8(2) 2_655 .
Au20_1020 Au7_1007 Au6_1006 144.38(17) . .
Au1_1001 Au7_1007 Au6_1006 59.35(16) 2_655 .
Au14_1014 Au7_1007 Au6_1006 59.33(14) . .
Au3_1003 Au7_1007 Au6_1006 108.03(19) 2_655 .
Au39_1039 Au7_1007 Au6_1006 155.33(19) . .
Au2_1002 Au7_1007 Au6_1006 59.38(13) 2_655 .
Au30_1030 Au7_1007 Au6_1006 116.4(2) . .
Au38_1038 Au7_1007 Au19_1019 59.65(14) . .
Au15_1015 Au7_1007 Au19_1019 152.59(18) 2_655 .
Au20_1020 Au7_1007 Au19_1019 108.45(19) . .
Au1_1001 Au7_1007 Au19_1019 116.8(2) 2_655 .
Au14_1014 Au7_1007 Au19_1019 86.88(17) . .
Au3_1003 Au7_1007 Au19_1019 143.82(17) 2_655 .
Au39_1039 Au7_1007 Au19_1019 112.1(2) . .
Au2_1002 Au7_1007 Au19_1019 85.72(16) 2_655 .
Au30_1030 Au7_1007 Au19_1019 58.94(16) . .
Au6_1006 Au7_1007 Au19_1019 57.46(15) . .
Au38_1038 Au7_1007 Au9_1009 105.94(19) . .
Au15_1015 Au7_1007 Au9_1009 149.6(2) 2_655 .
Au20_1020 Au7_1007 Au9_1009 60.40(14) . .
Au1_1001 Au7_1007 Au9_1009 120.67(17) 2_655 .
Au14_1014 Au7_1007 Au9_1009 141.6(2) . .
Au3_1003 Au7_1007 Au9_1009 91.08(15) 2_655 .
Au39_1039 Au7_1007 Au9_1009 106.31(18) . .
Au2_1002 Au7_1007 Au9_1009 57.12(14) 2_655 .
Au30_1030 Au7_1007 Au9_1009 57.03(14) . .
Au6_1006 Au7_1007 Au9_1009 87.04(16) . .
Au19_1019 Au7_1007 Au9_1009 57.61(14) . .
Au26_1026 Au8_1008 Au26_1026 59.1(2) 2_655 .
Au26_1026 Au8_1008 Au2_1002 178.90(15) 2_655 .
Au26_1026 Au8_1008 Au2_1002 119.97(11) . .
Au26_1026 Au8_1008 Au2_1002 119.97(11) 2_655 2_655
Au26_1026 Au8_1008 Au2_1002 178.89(15) . 2_655
Au2_1002 Au8_1008 Au2_1002 61.0(2) . 2_655
Au26_1026 Au8_1008 Au20_1020 90.11(19) 2_655 2_655
Au26_1026 Au8_1008 Au20_1020 60.35(15) . 2_655
Au2_1002 Au8_1008 Au20_1020 88.85(14) . 2_655
Au2_1002 Au8_1008 Au20_1020 120.55(17) 2_655 2_655
Au26_1026 Au8_1008 Au20_1020 60.35(15) 2_655 .
Au26_1026 Au8_1008 Au20_1020 90.11(19) . .
Au2_1002 Au8_1008 Au20_1020 120.55(17) . .
Au2_1002 Au8_1008 Au20_1020 88.85(14) 2_655 .
Au20_1020 Au8_1008 Au20_1020 147.1(3) 2_655 .
Au26_1026 Au8_1008 Au9_1009 120.95(15) 2_655 2_655
Au26_1026 Au8_1008 Au9_1009 121.90(13) . 2_655
Au2_1002 Au8_1008 Au9_1009 58.80(17) . 2_655
Au2_1002 Au8_1008 Au9_1009 59.00(15) 2_655 2_655
Au20_1020 Au8_1008 Au9_1009 61.55(12) 2_655 2_655
Au20_1020 Au8_1008 Au9_1009 144.68(17) . 2_655
Au26_1026 Au8_1008 Au9_1009 121.90(13) 2_655 .
Au26_1026 Au8_1008 Au9_1009 120.95(14) . .
Au2_1002 Au8_1008 Au9_1009 59.00(15) . .
Au2_1002 Au8_1008 Au9_1009 58.80(17) 2_655 .
Au20_1020 Au8_1008 Au9_1009 144.68(17) 2_655 .
Au20_1020 Au8_1008 Au9_1009 61.55(12) . .
Au9_1009 Au8_1008 Au9_1009 106.4(3) 2_655 .
Au26_1026 Au8_1008 Au16_1016 60.24(15) 2_655 2_655
Au26_1026 Au8_1008 Au16_1016 91.1(2) . 2_655
Au2_1002 Au8_1008 Au16_1016 119.51(18) . 2_655
Au2_1002 Au8_1008 Au16_1016 88.87(14) 2_655 2_655
Au20_1020 Au8_1008 Au16_1016 61.72(12) 2_655 2_655
Au20_1020 Au8_1008 Au16_1016 108.56(15) . 2_655
Au9_1009 Au8_1008 Au16_1016 60.71(12) 2_655 2_655
Au9_1009 Au8_1008 Au16_1016 144.89(17) . 2_655
Au26_1026 Au8_1008 Au16_1016 91.1(2) 2_655 .
Au26_1026 Au8_1008 Au16_1016 60.25(15) . .
Au2_1002 Au8_1008 Au16_1016 88.87(14) . .
Au2_1002 Au8_1008 Au16_1016 119.50(18) 2_655 .
Au20_1020 Au8_1008 Au16_1016 108.57(15) 2_655 .
Au20_1020 Au8_1008 Au16_1016 61.72(12) . .
Au9_1009 Au8_1008 Au16_1016 144.89(17) 2_655 .
Au9_1009 Au8_1008 Au16_1016 60.71(12) . .
Au16_1016 Au8_1008 Au16_1016 148.2(3) 2_655 .
Au26_1026 Au8_1008 Au3_1003 60.53(13) 2_655 2_655
Au26_1026 Au8_1008 Au3_1003 119.6(2) . 2_655
Au2_1002 Au8_1008 Au3_1003 120.4(2) . 2_655
Au2_1002 Au8_1008 Au3_1003 59.46(13) 2_655 2_655
Au20_1020 Au8_1008 Au3_1003 119.36(14) 2_655 2_655
Au20_1020 Au8_1008 Au3_1003 60.70(12) . 2_655
Au9_1009 Au8_1008 Au3_1003 88.37(14) 2_655 2_655
Au9_1009 Au8_1008 Au3_1003 91.52(14) . 2_655
Au16_1016 Au8_1008 Au3_1003 57.64(11) 2_655 2_655
Au16_1016 Au8_1008 Au3_1003 122.42(12) . 2_655
Au26_1026 Au8_1008 Au3_1003 119.6(2) 2_655 .
Au26_1026 Au8_1008 Au3_1003 60.54(13) . .
Au2_1002 Au8_1008 Au3_1003 59.46(13) . .
Au2_1002 Au8_1008 Au3_1003 120.4(2) 2_655 .
Au20_1020 Au8_1008 Au3_1003 60.70(12) 2_655 .
Au20_1020 Au8_1008 Au3_1003 119.36(14) . .
Au9_1009 Au8_1008 Au3_1003 91.52(14) 2_655 .
Au9_1009 Au8_1008 Au3_1003 88.38(14) . .
Au16_1016 Au8_1008 Au3_1003 122.42(12) 2_655 .
Au16_1016 Au8_1008 Au3_1003 57.64(11) . .
Au3_1003 Au8_1008 Au3_1003 179.8(3) 2_655 .
Au2_1002 Au9_1009 Au30_1030 119.25(18) 2_655 .
Au2_1002 Au9_1009 Au2_1002 61.85(16) 2_655 .
Au30_1030 Au9_1009 Au2_1002 177.8(2) . .
Au2_1002 Au9_1009 Au27_1027 178.5(2) 2_655 .
Au30_1030 Au9_1009 Au27_1027 59.39(14) . .
Au2_1002 Au9_1009 Au27_1027 119.49(18) . .
Au2_1002 Au9_1009 Au19_1019 88.63(18) 2_655 .
Au30_1030 Au9_1009 Au19_1019 60.90(15) . .
Au2_1002 Au9_1009 Au19_1019 121.3(2) . .
Au27_1027 Au9_1009 Au19_1019 91.02(18) . .
Au2_1002 Au9_1009 Au8_1008 60.24(16) 2_655 .
Au30_1030 Au9_1009 Au8_1008 118.4(2) . .
Au2_1002 Au9_1009 Au8_1008 60.14(15) . .
Au27_1027 Au9_1009 Au8_1008 119.7(2) . .
Au19_1019 Au9_1009 Au8_1008 144.9(2) . .
Au2_1002 Au9_1009 Au17_1017 120.6(2) 2_655 .
Au30_1030 Au9_1009 Au17_1017 91.77(18) . .
Au2_1002 Au9_1009 Au17_1017 89.15(17) . .
Au27_1027 Au9_1009 Au17_1017 60.40(16) . .
Au19_1019 Au9_1009 Au17_1017 62.58(15) . .
Au8_1008 Au9_1009 Au17_1017 145.77(16) . .
Au2_1002 Au9_1009 Au10_1010 59.94(16) 2_655 .
Au30_1030 Au9_1009 Au10_1010 122.39(19) . .
Au2_1002 Au9_1009 Au10_1010 59.82(14) . .
Au27_1027 Au9_1009 Au10_1010 121.1(2) . .
Au19_1019 Au9_1009 Au10_1010 61.50(15) . .
Au8_1008 Au9_1009 Au10_1010 108.8(2) . .
Au17_1017 Au9_1009 Au10_1010 60.68(16) . .
Au2_1002 Au9_1009 Au16_1016 120.7(2) 2_655 .
Au30_1030 Au9_1009 Au16_1016 88.42(17) . .
Au2_1002 Au9_1009 Au16_1016 89.36(16) . .
Au27_1027 Au9_1009 Au16_1016 59.22(15) . .
Au19_1019 Au9_1009 Au16_1016 146.3(2) . .
Au8_1008 Au9_1009 Au16_1016 60.45(15) . .
Au17_1017 Au9_1009 Au16_1016 108.36(19) . .
Au10_1010 Au9_1009 Au16_1016 145.81(17) . .
Au2_1002 Au9_1009 Au20_1020 88.31(18) 2_655 .
Au30_1030 Au9_1009 Au20_1020 59.25(15) . .
Au2_1002 Au9_1009 Au20_1020 119.3(2) . .
Au27_1027 Au9_1009 Au20_1020 90.44(18) . .
Au19_1019 Au9_1009 Au20_1020 108.06(16) . .
Au8_1008 Au9_1009 Au20_1020 59.18(14) . .
Au17_1017 Au9_1009 Au20_1020 147.7(2) . .
Au10_1010 Au9_1009 Au20_1020 145.4(2) . .
Au16_1016 Au9_1009 Au20_1020 60.84(14) . .
Au2_1002 Au9_1009 Au4_1004 121.71(18) 2_655 .
Au30_1030 Au9_1009 Au4_1004 119.0(2) . .
Au2_1002 Au9_1009 Au4_1004 59.89(14) . .
Au27_1027 Au9_1009 Au4_1004 59.66(14) . .
Au19_1019 Au9_1009 Au4_1004 119.8(2) . .
Au8_1008 Au9_1009 Au4_1004 91.99(14) . .
Au17_1017 Au9_1009 Au4_1004 57.22(14) . .
Au10_1010 Au9_1009 Au4_1004 88.77(16) . .
Au16_1016 Au9_1009 Au4_1004 61.11(14) . .
Au20_1020 Au9_1009 Au4_1004 121.95(19) . .
Au2_1002 Au9_1009 Au7_1007 59.38(14) 2_655 .
Au30_1030 Au9_1009 Au7_1007 59.87(14) . .
Au2_1002 Au9_1009 Au7_1007 121.2(2) . .
Au27_1027 Au9_1009 Au7_1007 119.24(17) . .
Au19_1019 Au9_1009 Au7_1007 60.35(14) . .
Au8_1008 Au9_1009 Au7_1007 88.20(15) . .
Au17_1017 Au9_1009 Au7_1007 122.92(18) . .
Au10_1010 Au9_1009 Au7_1007 92.30(17) . .
Au16_1016 Au9_1009 Au7_1007 118.03(19) . .
Au20_1020 Au9_1009 Au7_1007 57.19(13) . .
Au4_1004 Au9_1009 Au7_1007 178.8(2) . .
Au28_1028 Au10_1010 Au29_1029 60.14(15) . .
Au28_1028 Au10_1010 Au10_1010 121.71(16) . 2_655
Au29_1029 Au10_1010 Au10_1010 121.5(2) . 2_655
Au28_1028 Au10_1010 Au2_1002 119.82(18) . .
Au29_1029 Au10_1010 Au2_1002 177.7(2) . .
Au10_1010 Au10_1010 Au2_1002 60.62(14) 2_655 .
Au28_1028 Au10_1010 Au2_1002 177.7(2) . 2_655
Au29_1029 Au10_1010 Au2_1002 119.02(18) . 2_655
Au10_1010 Au10_1010 Au2_1002 60.58(15) 2_655 2_655
Au2_1002 Au10_1010 Au2_1002 60.92(17) . 2_655
Au28_1028 Au10_1010 Au9_1009 119.8(2) . .
Au29_1029 Au10_1010 Au9_1009 119.22(18) . .
Au10_1010 Au10_1010 Au9_1009 108.04(13) 2_655 .
Au2_1002 Au10_1010 Au9_1009 58.67(14) . .
Au2_1002 Au10_1010 Au9_1009 58.46(16) 2_655 .
Au28_1028 Au10_1010 Au17_1017 60.32(16) . .
Au29_1029 Au10_1010 Au17_1017 90.33(19) . .
Au10_1010 Au10_1010 Au17_1017 145.5(2) 2_655 .
Au2_1002 Au10_1010 Au17_1017 87.81(18) . .
Au2_1002 Au10_1010 Au17_1017 117.9(2) 2_655 .
Au9_1009 Au10_1010 Au17_1017 59.48(16) . .
Au28_1028 Au10_1010 Au19_1019 91.60(17) . .
Au29_1029 Au10_1010 Au19_1019 60.62(15) . .
Au10_1010 Au10_1010 Au19_1019 143.8(2) 2_655 .
Au2_1002 Au10_1010 Au19_1019 117.28(19) . .
Au2_1002 Au10_1010 Au19_1019 86.18(16) 2_655 .
Au9_1009 Au10_1010 Au19_1019 58.62(14) . .
Au17_1017 Au10_1010 Au19_1019 61.17(14) . .
Au28_1028 Au10_1010 Au18_1018 90.53(18) . 2_655
Au29_1029 Au10_1010 Au18_1018 59.54(16) . 2_655
Au10_1010 Au10_1010 Au18_1018 61.96(15) 2_655 2_655
Au2_1002 Au10_1010 Au18_1018 122.6(2) . 2_655
Au2_1002 Au10_1010 Au18_1018 90.71(19) 2_655 2_655
Au9_1009 Au10_1010 Au18_1018 145.4(2) . 2_655
Au17_1017 Au10_1010 Au18_1018 146.8(2) . 2_655
Au19_1019 Au10_1010 Au18_1018 108.23(16) . 2_655
Au28_1028 Au10_1010 Au6_1006 119.94(19) . .
Au29_1029 Au10_1010 Au6_1006 59.84(15) . .
Au10_1010 Au10_1010 Au6_1006 91.4(2) 2_655 .
Au2_1002 Au10_1010 Au6_1006 120.1(2) . .
Au2_1002 Au10_1010 Au6_1006 59.18(14) 2_655 .
Au9_1009 Au10_1010 Au6_1006 88.02(16) . .
Au17_1017 Au10_1010 Au6_1006 118.19(17) . .
Au19_1019 Au10_1010 Au6_1006 57.02(14) . .
Au18_1018 Au10_1010 Au6_1006 60.73(14) 2_655 .
Au28_1028 Au10_1010 Au5_1005 59.97(14) . .
Au29_1029 Au10_1010 Au5_1005 120.1(2) . .
Au10_1010 Au10_1010 Au5_1005 89.74(19) 2_655 .
Au2_1002 Au10_1010 Au5_1005 59.93(14) . .
Au2_1002 Au10_1010 Au5_1005 120.85(18) 2_655 .
Au9_1009 Au10_1010 Au5_1005 90.91(17) . .
Au17_1017 Au10_1010 Au5_1005 60.50(14) . .
Au19_1019 Au10_1010 Au5_1005 121.67(19) . .
Au18_1018 Au10_1010 Au5_1005 120.52(18) 2_655 .
Au6_1006 Au10_1010 Au5_1005 178.6(2) . .
Au28_1028 Au10_1010 Au18_1018 60.15(15) . .
Au29_1029 Au10_1010 Au18_1018 91.31(18) . .
Au10_1010 Au10_1010 Au18_1018 61.56(14) 2_655 .
Au2_1002 Au10_1010 Au18_1018 90.51(16) . .
Au2_1002 Au10_1010 Au18_1018 122.1(2) 2_655 .
Au9_1009 Au10_1010 Au18_1018 145.70(18) . .
Au17_1017 Au10_1010 Au18_1018 108.97(18) . .
Au19_1019 Au10_1010 Au18_1018 148.6(2) . .
Au18_1018 Au10_1010 Au18_1018 62.30(17) 2_655 .
Au6_1006 Au10_1010 Au18_1018 123.0(2) . .
Au5_1005 Au10_1010 Au18_1018 58.22(14) . .
S4_2001 Au11_1011 Au3_1003 172.5(6) . .
S4_2001 Au11_1011 Au1_1001 118.6(6) . .
Au3_1003 Au11_1011 Au1_1001 62.57(16) . .
S4_2001 Au11_1011 Au32_1032 97.6(6) . .
Au3_1003 Au11_1011 Au32_1032 87.67(16) . .
Au1_1001 Au11_1011 Au32_1032 118.68(18) . .
S4_2001 Au11_1011 Au4_1004 126.0(6) . .
Au3_1003 Au11_1011 Au4_1004 61.40(15) . .
Au1_1001 Au11_1011 Au4_1004 61.08(14) . .
Au32_1032 Au11_1011 Au4_1004 57.60(14) . .
S4_2001 Au11_1011 Au31_1031 121.1(6) . .
Au3_1003 Au11_1011 Au31_1031 57.17(15) . .
Au1_1001 Au11_1011 Au31_1031 119.7(2) . .
Au32_1032 Au11_1011 Au31_1031 60.82(14) . .
Au4_1004 Au11_1011 Au31_1031 89.78(16) . .
S4_2001 Au11_1011 Au15_1015 115.1(6) . .
Au3_1003 Au11_1011 Au15_1015 58.66(14) . .
Au1_1001 Au11_1011 Au15_1015 56.72(15) . .
Au32_1032 Au11_1011 Au15_1015 145.0(2) . .
Au4_1004 Au11_1011 Au15_1015 107.00(19) . .
Au31_1031 Au11_1011 Au15_1015 90.25(17) . .
S4_2001 Au11_1011 Au12_1012 79.3(6) . .
Au3_1003 Au11_1011 Au12_1012 106.27(18) . .
Au1_1001 Au11_1011 Au12_1012 56.44(15) . .
Au32_1032 Au11_1011 Au12_1012 88.13(16) . .
Au4_1004 Au11_1011 Au12_1012 55.30(14) . .
Au31_1031 Au11_1011 Au12_1012 143.32(16) . .
Au15_1015 Au11_1011 Au12_1012 109.09(18) . .
S4_2001 Au11_1011 Au21_1021 84.8(6) . .
Au3_1003 Au11_1011 Au21_1021 88.38(18) . .
Au1_1001 Au11_1011 Au21_1021 119.9(2) . .
Au32_1032 Au11_1011 Au21_1021 110.48(18) . .
Au4_1004 Au11_1011 Au21_1021 146.3(2) . .
Au31_1031 Au11_1011 Au21_1021 59.60(13) . .
Au15_1015 Au11_1011 Au21_1021 63.19(15) . .
Au12_1012 Au11_1011 Au21_1021 157.03(17) . .
S4_2001 Au11_1011 Au22_1022 45.7(6) . .
Au3_1003 Au11_1011 Au22_1022 141.60(17) . .
Au1_1001 Au11_1011 Au22_1022 112.96(19) . .
Au32_1032 Au11_1011 Au22_1022 60.06(14) . .
Au4_1004 Au11_1011 Au22_1022 82.65(17) . .
Au31_1031 Au11_1011 Au22_1022 113.72(18) . .
Au15_1015 Au11_1011 Au22_1022 154.53(18) . .
Au12_1012 Au11_1011 Au22_1022 56.53(14) . .
Au21_1021 Au11_1011 Au22_1022 120.66(19) . .
S4_2002 Au12_1012 Au4_1004 171.9(6) . .
S4_2002 Au12_1012 Au1_1001 124.2(6) . .
Au4_1004 Au12_1012 Au1_1001 61.92(15) . .
S4_2002 Au12_1012 Au34_1034 92.3(6) . .
Au4_1004 Au12_1012 Au34_1034 88.47(16) . .
Au1_1001 Au12_1012 Au34_1034 118.6(2) . .
S4_2002 Au12_1012 Au5_1005 126.0(7) . .
Au4_1004 Au12_1012 Au5_1005 60.92(15) . .
Au1_1001 Au12_1012 Au5_1005 60.34(15) . .
Au34_1034 Au12_1012 Au5_1005 58.26(15) . .
S4_2002 Au12_1012 Au22_1022 83.8(6) . .
Au4_1004 Au12_1012 Au22_1022 88.38(18) . .
Au1_1001 Au12_1012 Au22_1022 120.0(2) . .
Au34_1034 Au12_1012 Au22_1022 110.54(19) . .
Au5_1005 Au12_1012 Au22_1022 145.95(18) . .
S4_2002 Au12_1012 Au33_1033 115.8(6) . .
Au4_1004 Au12_1012 Au33_1033 57.88(15) . .
Au1_1001 Au12_1012 Au33_1033 119.79(18) . .
Au34_1034 Au12_1012 Au33_1033 59.98(14) . .
Au5_1005 Au12_1012 Au33_1033 88.99(15) . .
Au22_1022 Au12_1012 Au33_1033 60.47(14) . .
S4_2002 Au12_1012 Au13_1013 82.6(6) . .
Au4_1004 Au12_1012 Au13_1013 105.50(19) . .
Au1_1001 Au12_1012 Au13_1013 56.53(15) . .
Au34_1034 Au12_1012 Au13_1013 87.19(18) . .
Au5_1005 Au12_1012 Au13_1013 54.60(13) . .
Au22_1022 Au12_1012 Au13_1013 158.04(17) . .
Au33_1033 Au12_1012 Au13_1013 141.43(18) . .
S4_2002 Au12_1012 Au11_1011 119.8(6) . .
Au4_1004 Au12_1012 Au11_1011 57.77(14) . .
Au1_1001 Au12_1012 Au11_1011 56.07(15) . .
Au34_1034 Au12_1012 Au11_1011 145.06(18) . .
Au5_1005 Au12_1012 Au11_1011 105.55(18) . .
Au22_1022 Au12_1012 Au11_1011 63.92(15) . .
Au33_1033 Au12_1012 Au11_1011 91.43(16) . .
Au13_1013 Au12_1012 Au11_1011 108.92(18) . .
S4_2002 Au12_1012 Au23_1023 42.5(6) . .
Au4_1004 Au12_1012 Au23_1023 141.9(2) . .
Au1_1001 Au12_1012 Au23_1023 117.84(19) . .
Au34_1034 Au12_1012 Au23_1023 57.05(14) . .
Au5_1005 Au12_1012 Au23_1023 85.28(17) . .
Au22_1022 Au12_1012 Au23_1023 116.90(19) . .
Au33_1033 Au12_1012 Au23_1023 108.38(17) . .
Au13_1013 Au12_1012 Au23_1023 61.31(15) . .
Au11_1011 Au12_1012 Au23_1023 157.79(16) . .
S4_2003 Au13_1013 Au5_1005 172.8(7) . .
S4_2003 Au13_1013 Au1_1001 124.0(6) . .
Au5_1005 Au13_1013 Au1_1001 62.26(14) . .
S4_2003 Au13_1013 Au36_1036 90.0(6) . .
Au5_1005 Au13_1013 Au36_1036 90.02(18) . .
Au1_1001 Au13_1013 Au36_1036 114.8(2) . .
S4_2003 Au13_1013 Au6_1006 125.1(7) . 2_655
Au5_1005 Au13_1013 Au6_1006 60.28(15) . 2_655
Au1_1001 Au13_1013 Au6_1006 59.68(16) . 2_655
Au36_1036 Au13_1013 Au6_1006 55.45(15) . 2_655
S4_2003 Au13_1013 Au35_1035 114.6(6) . .
Au5_1005 Au13_1013 Au35_1035 59.02(14) . .
Au1_1001 Au13_1013 Au35_1035 121.28(17) . .
Au36_1036 Au13_1013 Au35_1035 66.07(16) . .
Au6_1006 Au13_1013 Au35_1035 90.64(17) 2_655 .
S4_2003 Au13_1013 Au12_1012 119.9(6) . .
Au5_1005 Au13_1013 Au12_1012 59.25(15) . .
Au1_1001 Au13_1013 Au12_1012 56.81(16) . .
Au36_1036 Au13_1013 Au12_1012 149.00(17) . .
Au6_1006 Au13_1013 Au12_1012 105.98(17) 2_655 .
Au35_1035 Au13_1013 Au12_1012 92.05(17) . .
S4_2003 Au13_1013 Au23_1023 85.6(7) . .
Au5_1005 Au13_1013 Au23_1023 88.03(18) . .
Au1_1001 Au13_1013 Au23_1023 118.6(2) . .
Au36_1036 Au13_1013 Au23_1023 117.7(2) . .
Au6_1006 Au13_1013 Au23_1023 145.93(17) 2_655 .
Au35_1035 Au13_1013 Au23_1023 60.15(15) . .
Au12_1012 Au13_1013 Au23_1023 61.79(15) . .
S4_2003 Au13_1013 Au14_1014 83.1(6) . 2_655
Au5_1005 Au13_1013 Au14_1014 104.03(18) . 2_655
Au1_1001 Au13_1013 Au14_1014 54.61(14) . 2_655
Au36_1036 Au13_1013 Au14_1014 82.26(17) . 2_655
Au6_1006 Au13_1013 Au14_1014 53.99(13) 2_655 2_655
Au35_1035 Au13_1013 Au14_1014 142.7(2) . 2_655
Au12_1012 Au13_1013 Au14_1014 107.55(18) . 2_655
Au23_1023 Au13_1013 Au14_1014 157.10(19) . 2_655
S4_2003 Au13_1013 Au24_1024 42.8(6) . 2_655
Au5_1005 Au13_1013 Au24_1024 141.5(2) . 2_655
Au1_1001 Au13_1013 Au24_1024 108.81(19) . 2_655
Au36_1036 Au13_1013 Au24_1024 58.36(13) . 2_655
Au6_1006 Au13_1013 Au24_1024 82.50(16) 2_655 2_655
Au35_1035 Au13_1013 Au24_1024 116.35(19) . 2_655
Au12_1012 Au13_1013 Au24_1024 150.58(18) . 2_655
Au23_1023 Au13_1013 Au24_1024 124.59(17) . 2_655
Au14_1014 Au13_1013 Au24_1024 54.32(13) 2_655 2_655
S4_2004 Au14_1014 Au38_1038 95.8(7) . .
S4_2004 Au14_1014 Au1_1001 123.2(6) . 2_655
Au38_1038 Au14_1014 Au1_1001 118.51(18) . 2_655
S4_2004 Au14_1014 Au7_1007 129.1(6) . .
Au38_1038 Au14_1014 Au7_1007 58.49(15) . .
Au1_1001 Au14_1014 Au7_1007 60.02(15) 2_655 .
S4_2004 Au14_1014 Au6_1006 169.5(7) . .
Au38_1038 Au14_1014 Au6_1006 90.38(18) . .
Au1_1001 Au14_1014 Au6_1006 60.12(15) 2_655 .
Au7_1007 Au14_1014 Au6_1006 61.39(14) . .
S4_2004 Au14_1014 Au37_1037 117.6(6) . .
Au38_1038 Au14_1014 Au37_1037 63.20(17) . .
Au1_1001 Au14_1014 Au37_1037 118.13(18) 2_655 .
Au7_1007 Au14_1014 Au37_1037 90.63(18) . .
Au6_1006 Au14_1014 Au37_1037 58.01(14) . .
S4_2004 Au14_1014 Au24_1024 80.5(6) . .
Au38_1038 Au14_1014 Au24_1024 115.7(2) . .
Au1_1001 Au14_1014 Au24_1024 116.2(2) 2_655 .
Au7_1007 Au14_1014 Au24_1024 148.7(2) . .
Au6_1006 Au14_1014 Au24_1024 89.15(16) . .
Au37_1037 Au14_1014 Au24_1024 62.87(15) . .
S4_2004 Au14_1014 Au15_1015 84.0(6) . 2_655
Au38_1038 Au14_1014 Au15_1015 88.63(18) . 2_655
Au1_1001 Au14_1014 Au15_1015 55.62(14) 2_655 2_655
Au7_1007 Au14_1014 Au15_1015 55.28(14) . 2_655
Au6_1006 Au14_1014 Au15_1015 104.74(16) . 2_655
Au37_1037 Au14_1014 Au15_1015 144.8(2) . 2_655
Au24_1024 Au14_1014 Au15_1015 152.2(2) . 2_655
S4_2004 Au14_1014 Au25_1025 45.9(6) . .
Au38_1038 Au14_1014 Au25_1025 63.04(15) . .
Au1_1001 Au14_1014 Au25_1025 110.25(18) 2_655 .
Au7_1007 Au14_1014 Au25_1025 83.74(16) . .
Au6_1006 Au14_1014 Au25_1025 144.3(2) . .
Au37_1037 Au14_1014 Au25_1025 119.6(2) . .
Au24_1024 Au14_1014 Au25_1025 122.85(16) . .
Au15_1015 Au14_1014 Au25_1025 54.72(13) 2_655 .
S4_2004 Au14_1014 Au13_1013 116.4(7) . 2_655
Au38_1038 Au14_1014 Au13_1013 145.90(18) . 2_655
Au1_1001 Au14_1014 Au13_1013 53.42(14) 2_655 2_655
Au7_1007 Au14_1014 Au13_1013 103.71(16) . 2_655
Au6_1006 Au14_1014 Au13_1013 56.15(14) . 2_655
Au37_1037 Au14_1014 Au13_1013 90.46(17) . 2_655
Au24_1024 Au14_1014 Au13_1013 62.89(14) . 2_655
Au15_1015 Au14_1014 Au13_1013 104.87(17) 2_655 2_655
Au25_1025 Au14_1014 Au13_1013 149.2(2) . 2_655
S4_2005 Au15_1015 Au7_1007 173.0(6) . 2_655
S4_2005 Au15_1015 Au1_1001 117.8(7) . .
Au7_1007 Au15_1015 Au1_1001 61.11(16) 2_655 .
S4_2005 Au15_1015 Au40_1040 97.2(7) . .
Au7_1007 Au15_1015 Au40_1040 88.97(17) 2_655 .
Au1_1001 Au15_1015 Au40_1040 118.75(17) . .
S4_2005 Au15_1015 Au3_1003 126.0(6) . .
Au7_1007 Au15_1015 Au3_1003 60.22(14) 2_655 .
Au1_1001 Au15_1015 Au3_1003 61.17(14) . .
Au40_1040 Au15_1015 Au3_1003 57.59(14) . .
S4_2005 Au15_1015 Au25_1025 84.1(6) . 2_655
Au7_1007 Au15_1015 Au25_1025 90.76(18) 2_655 2_655
Au1_1001 Au15_1015 Au25_1025 121.0(2) . 2_655
Au40_1040 Au15_1015 Au25_1025 110.50(19) . 2_655
Au3_1003 Au15_1015 Au25_1025 146.8(2) . 2_655
S4_2005 Au15_1015 Au39_1039 122.3(7) . 2_655
Au7_1007 Au15_1015 Au39_1039 58.40(15) 2_655 2_655
Au1_1001 Au15_1015 Au39_1039 119.51(19) . 2_655
Au40_1040 Au15_1015 Au39_1039 60.51(16) . 2_655
Au3_1003 Au15_1015 Au39_1039 88.23(17) . 2_655
Au25_1025 Au15_1015 Au39_1039 61.24(14) 2_655 2_655
S4_2005 Au15_1015 Au11_1011 78.9(7) . .
Au7_1007 Au15_1015 Au11_1011 104.70(17) 2_655 .
Au1_1001 Au15_1015 Au11_1011 56.36(15) . .
Au40_1040 Au15_1015 Au11_1011 87.40(17) . .
Au3_1003 Au15_1015 Au11_1011 55.50(14) . .
Au25_1025 Au15_1015 Au11_1011 156.76(19) 2_655 .
Au39_1039 Au15_1015 Au11_1011 141.87(17) 2_655 .
S4_2005 Au15_1015 Au14_1014 116.3(6) . 2_655
Au7_1007 Au15_1015 Au14_1014 57.03(14) 2_655 2_655
Au1_1001 Au15_1015 Au14_1014 56.66(14) . 2_655
Au40_1040 Au15_1015 Au14_1014 144.4(2) . 2_655
Au3_1003 Au15_1015 Au14_1014 105.93(17) . 2_655
Au25_1025 Au15_1015 Au14_1014 64.44(14) 2_655 2_655
Au39_1039 Au15_1015 Au14_1014 89.98(17) 2_655 2_655
Au11_1011 Au15_1015 Au14_1014 109.54(18) . 2_655
S4_2005 Au15_1015 Au21_1021 45.1(6) . .
Au7_1007 Au15_1015 Au21_1021 141.84(17) 2_655 .
Au1_1001 Au15_1015 Au21_1021 115.34(19) . .
Au40_1040 Au15_1015 Au21_1021 58.23(15) . .
Au3_1003 Au15_1015 Au21_1021 84.23(16) . .
Au25_1025 Au15_1015 Au21_1021 117.30(17) 2_655 .
Au39_1039 Au15_1015 Au21_1021 111.13(19) 2_655 .
Au11_1011 Au15_1015 Au21_1021 58.99(14) . .
Au14_1014 Au15_1015 Au21_1021 157.1(2) 2_655 .
Au31_1031 Au16_1016 Au42_1042 120.5(2) . .
Au31_1031 Au16_1016 Au32_1032 64.17(16) . .
Au42_1042 Au16_1016 Au32_1032 90.89(18) . .
Au31_1031 Au16_1016 Au41_1041 90.65(18) . .
Au42_1042 Au16_1016 Au41_1041 60.51(15) . .
Au32_1032 Au16_1016 Au41_1041 125.9(2) . .
Au31_1031 Au16_1016 Au3_1003 59.56(14) . .
Au42_1042 Au16_1016 Au3_1003 178.0(2) . .
Au32_1032 Au16_1016 Au3_1003 87.41(16) . .
Au41_1041 Au16_1016 Au3_1003 121.4(2) . .
Au31_1031 Au16_1016 Au27_1027 123.7(2) . .
Au42_1042 Au16_1016 Au27_1027 59.54(15) . .
Au32_1032 Au16_1016 Au27_1027 59.56(14) . .
Au41_1041 Au16_1016 Au27_1027 119.87(18) . .
Au3_1003 Au16_1016 Au27_1027 118.59(19) . .
Au31_1031 Au16_1016 Au26_1026 59.94(15) . .
Au42_1042 Au16_1016 Au26_1026 120.42(19) . .
Au32_1032 Au16_1016 Au26_1026 123.95(17) . .
Au41_1041 Au16_1016 Au26_1026 59.91(14) . .
Au3_1003 Au16_1016 Au26_1026 61.49(14) . .
Au27_1027 Au16_1016 Au26_1026 176.2(2) . .
Au31_1031 Au16_1016 Au8_1008 108.86(18) . .
Au42_1042 Au16_1016 Au8_1008 119.33(16) . .
Au32_1032 Au16_1016 Au8_1008 144.3(2) . .
Au41_1041 Au16_1016 Au8_1008 87.65(19) . .
Au3_1003 Au16_1016 Au8_1008 61.93(13) . .
Au27_1027 Au16_1016 Au8_1008 117.8(2) . .
Au26_1026 Au16_1016 Au8_1008 58.66(16) . .
Au31_1031 Au16_1016 Au9_1009 147.33(19) . .
Au42_1042 Au16_1016 Au9_1009 89.72(16) . .
Au32_1032 Au16_1016 Au9_1009 106.76(19) . .
Au41_1041 Au16_1016 Au9_1009 116.96(17) . .
Au3_1003 Au16_1016 Au9_1009 89.76(17) . .
Au27_1027 Au16_1016 Au9_1009 58.92(15) . .
Au26_1026 Au16_1016 Au9_1009 117.5(2) . .
Au8_1008 Au16_1016 Au9_1009 58.84(16) . .
Au31_1031 Au16_1016 Au20_1020 143.7(2) . .
Au42_1042 Au16_1016 Au20_1020 61.05(15) . .
Au32_1032 Au16_1016 Au20_1020 147.00(19) . .
Au41_1041 Au16_1016 Au20_1020 57.21(14) . .
Au3_1003 Au16_1016 Au20_1020 120.23(19) . .
Au27_1027 Au16_1016 Au20_1020 89.62(16) . .
Au26_1026 Au16_1016 Au20_1020 87.25(16) . .
Au8_1008 Au16_1016 Au20_1020 58.31(12) . .
Au9_1009 Au16_1016 Au20_1020 59.75(14) . .
Au31_1031 Au16_1016 Au4_1004 91.89(16) . .
Au42_1042 Au16_1016 Au4_1004 118.80(19) . .
Au32_1032 Au16_1016 Au4_1004 56.31(15) . .
Au41_1041 Au16_1016 Au4_1004 177.3(2) . .
Au3_1003 Au16_1016 Au4_1004 59.31(14) . .
Au27_1027 Au16_1016 Au4_1004 59.29(14) . .
Au26_1026 Au16_1016 Au4_1004 120.73(17) . .
Au8_1008 Au16_1016 Au4_1004 90.59(19) . .
Au9_1009 Au16_1016 Au4_1004 60.32(14) . .
Au20_1020 Au16_1016 Au4_1004 120.07(18) . .
Au33_1033 Au17_1017 Au44_1044 118.1(2) . .
Au33_1033 Au17_1017 Au4_1004 61.88(16) . .
Au44_1044 Au17_1017 Au4_1004 179.7(2) . .
Au33_1033 Au17_1017 Au28_1028 124.3(2) . .
Au44_1044 Au17_1017 Au28_1028 60.91(15) . .
Au4_1004 Au17_1017 Au28_1028 118.77(18) . .
Au33_1033 Au17_1017 Au43_1043 87.91(18) . .
Au44_1044 Au17_1017 Au43_1043 60.70(15) . .
Au4_1004 Au17_1017 Au43_1043 119.6(2) . .
Au28_1028 Au17_1017 Au43_1043 121.38(18) . .
Au33_1033 Au17_1017 Au34_1034 63.89(16) . .
Au44_1044 Au17_1017 Au34_1034 92.34(18) . .
Au4_1004 Au17_1017 Au34_1034 87.37(16) . .
Au28_1028 Au17_1017 Au34_1034 60.65(15) . .
Au43_1043 Au17_1017 Au34_1034 126.4(2) . .
Au33_1033 Au17_1017 Au27_1027 59.68(16) . .
Au44_1044 Au17_1017 Au27_1027 119.15(18) . .
Au4_1004 Au17_1017 Au27_1027 61.17(15) . .
Au28_1028 Au17_1017 Au27_1027 175.8(2) . .
Au43_1043 Au17_1017 Au27_1027 58.46(14) . .
Au34_1034 Au17_1017 Au27_1027 123.2(2) . .
Au33_1033 Au17_1017 Au9_1009 110.9(2) . .
Au44_1044 Au17_1017 Au9_1009 117.22(18) . .
Au4_1004 Au17_1017 Au9_1009 63.00(15) . .
Au28_1028 Au17_1017 Au9_1009 117.0(2) . .
Au43_1043 Au17_1017 Au9_1009 85.67(16) . .
Au34_1034 Au17_1017 Au9_1009 145.52(18) . .
Au27_1027 Au17_1017 Au9_1009 58.99(16) . .
Au33_1033 Au17_1017 Au10_1010 151.37(19) . .
Au44_1044 Au17_1017 Au10_1010 88.31(18) . .
Au4_1004 Au17_1017 Au10_1010 91.60(18) . .
Au28_1028 Au17_1017 Au10_1010 57.15(16) . .
Au43_1043 Au17_1017 Au10_1010 116.43(17) . .
Au34_1034 Au17_1017 Au10_1010 107.11(19) . .
Au27_1027 Au17_1017 Au10_1010 118.8(2) . .
Au9_1009 Au17_1017 Au10_1010 59.84(16) . .
Au33_1033 Au17_1017 Au5_1005 94.69(16) . .
Au44_1044 Au17_1017 Au5_1005 119.8(2) . .
Au4_1004 Au17_1017 Au5_1005 59.83(14) . .
Au28_1028 Au17_1017 Au5_1005 58.95(14) . .
Au43_1043 Au17_1017 Au5_1005 176.4(2) . .
Au34_1034 Au17_1017 Au5_1005 57.17(14) . .
Au27_1027 Au17_1017 Au5_1005 120.91(18) . .
Au9_1009 Au17_1017 Au5_1005 91.06(17) . .
Au10_1010 Au17_1017 Au5_1005 60.40(14) . .
Au33_1033 Au17_1017 Au19_1019 142.1(2) . .
Au44_1044 Au17_1017 Au19_1019 58.97(15) . .
Au4_1004 Au17_1017 Au19_1019 121.3(2) . .
Au28_1028 Au17_1017 Au19_1019 88.93(17) . .
Au43_1043 Au17_1017 Au19_1019 56.67(14) . .
Au34_1034 Au17_1017 Au19_1019 146.8(2) . .
Au27_1027 Au17_1017 Au19_1019 87.75(16) . .
Au9_1009 Au17_1017 Au19_1019 58.26(14) . .
Au10_1010 Au17_1017 Au19_1019 59.77(14) . .
Au5_1005 Au17_1017 Au19_1019 120.17(19) . .
Au33_1033 Au17_1017 Au50_1050 62.04(15) . .
Au44_1044 Au17_1017 Au50_1050 56.40(15) . .
Au4_1004 Au17_1017 Au50_1050 123.57(19) . .
Au28_1028 Au17_1017 Au50_1050 88.29(17) . .
Au43_1043 Au17_1017 Au50_1050 63.63(14) . .
Au34_1034 Au17_1017 Au50_1050 62.89(14) . .
Au27_1027 Au17_1017 Au50_1050 95.09(17) . .
Au9_1009 Au17_1017 Au50_1050 148.04(18) . .
Au10_1010 Au17_1017 Au50_1050 140.85(19) . .
Au5_1005 Au17_1017 Au50_1050 119.83(17) . .
Au19_1019 Au17_1017 Au50_1050 106.44(16) . .
Au35_1035 Au18_1018 Au45_1045 88.37(19) . .
Au35_1035 Au18_1018 Au29_1029 127.48(18) . 2_655
Au45_1045 Au18_1018 Au29_1029 123.8(2) . 2_655
Au35_1035 Au18_1018 Au45_1045 125.6(2) . 2_655
Au45_1045 Au18_1018 Au45_1045 63.3(2) . 2_655
Au29_1029 Au18_1018 Au45_1045 60.61(16) 2_655 2_655
Au35_1035 Au18_1018 Au36_1036 69.21(16) . .
Au45_1045 Au18_1018 Au36_1036 129.8(2) . .
Au29_1029 Au18_1018 Au36_1036 58.28(15) 2_655 .
Au45_1045 Au18_1018 Au36_1036 93.58(18) 2_655 .
Au35_1035 Au18_1018 Au28_1028 60.21(15) . .
Au45_1045 Au18_1018 Au28_1028 59.00(16) . .
Au29_1029 Au18_1018 Au28_1028 170.1(2) 2_655 .
Au45_1045 Au18_1018 Au28_1028 121.86(19) 2_655 .
Au36_1036 Au18_1018 Au28_1028 128.7(2) . .
Au35_1035 Au18_1018 Au5_1005 59.71(16) . .
Au45_1045 Au18_1018 Au5_1005 118.7(2) . .
Au29_1029 Au18_1018 Au5_1005 116.87(19) 2_655 .
Au45_1045 Au18_1018 Au5_1005 174.7(2) 2_655 .
Au36_1036 Au18_1018 Au5_1005 88.49(16) . .
Au28_1028 Au18_1018 Au5_1005 59.74(15) . .
Au35_1035 Au18_1018 Au10_1010 146.9(2) . 2_655
Au45_1045 Au18_1018 Au10_1010 116.88(18) . 2_655
Au29_1029 Au18_1018 Au10_1010 57.05(15) 2_655 2_655
Au45_1045 Au18_1018 Au10_1010 86.44(18) 2_655 2_655
Au36_1036 Au18_1018 Au10_1010 104.21(18) . 2_655
Au28_1028 Au18_1018 Au10_1010 113.03(18) . 2_655
Au5_1005 Au18_1018 Au10_1010 88.35(18) . 2_655
Au35_1035 Au18_1018 Au10_1010 107.9(2) . .
Au45_1045 Au18_1018 Au10_1010 86.98(16) . .
Au29_1029 Au18_1018 Au10_1010 113.5(2) 2_655 .
Au45_1045 Au18_1018 Au10_1010 115.22(18) 2_655 .
Au36_1036 Au18_1018 Au10_1010 141.8(2) . .
Au28_1028 Au18_1018 Au10_1010 56.55(15) . .
Au5_1005 Au18_1018 Au10_1010 60.87(14) . .
Au10_1010 Au18_1018 Au10_1010 56.49(19) 2_655 .
Au35_1035 Au18_1018 Au6_1006 93.25(17) . 2_655
Au45_1045 Au18_1018 Au6_1006 174.7(2) . 2_655
Au29_1029 Au18_1018 Au6_1006 58.72(15) 2_655 2_655
Au45_1045 Au18_1018 Au6_1006 119.3(2) 2_655 2_655
Au36_1036 Au18_1018 Au6_1006 55.41(14) . 2_655
Au28_1028 Au18_1018 Au6_1006 117.6(2) . 2_655
Au5_1005 Au18_1018 Au6_1006 58.25(15) . 2_655
Au10_1010 Au18_1018 Au6_1006 59.76(13) 2_655 2_655
Au10_1010 Au18_1018 Au6_1006 87.68(16) . 2_655
Au35_1035 Au18_1018 Au18_1018 142.5(2) . 2_655
Au45_1045 Au18_1018 Au18_1018 58.02(13) . 2_655
Au29_1029 Au18_1018 Au18_1018 87.9(2) 2_655 2_655
Au45_1045 Au18_1018 Au18_1018 56.72(14) 2_655 2_655
Au36_1036 Au18_1018 Au18_1018 144.3(3) . 2_655
Au28_1028 Au18_1018 Au18_1018 86.36(19) . 2_655
Au5_1005 Au18_1018 Au18_1018 119.53(15) . 2_655
Au10_1010 Au18_1018 Au18_1018 59.03(13) 2_655 2_655
Au10_1010 Au18_1018 Au18_1018 58.67(12) . 2_655
Au6_1006 Au18_1018 Au18_1018 118.79(17) 2_655 2_655
Au37_1037 Au19_1019 Au43_1043 119.7(2) . .
Au37_1037 Au19_1019 Au6_1006 60.68(16) . .
Au43_1043 Au19_1019 Au6_1006 179.0(2) . .
Au37_1037 Au19_1019 Au44_1044 89.01(19) . .
Au43_1043 Au19_1019 Au44_1044 61.04(16) . .
Au6_1006 Au19_1019 Au44_1044 120.0(2) . .
Au37_1037 Au19_1019 Au38_1038 65.35(15) . .
Au43_1043 Au19_1019 Au38_1038 88.62(18) . .
Au6_1006 Au19_1019 Au38_1038 90.76(18) . .
Au44_1044 Au19_1019 Au38_1038 123.90(19) . .
Au37_1037 Au19_1019 Au9_1009 150.2(2) . .
Au43_1043 Au19_1019 Au9_1009 87.85(18) . .
Au6_1006 Au19_1019 Au9_1009 91.58(18) . .
Au44_1044 Au19_1019 Au9_1009 116.20(18) . .
Au38_1038 Au19_1019 Au9_1009 107.60(19) . .
Au37_1037 Au19_1019 Au30_1030 124.04(18) . .
Au43_1043 Au19_1019 Au30_1030 58.42(16) . .
Au6_1006 Au19_1019 Au30_1030 120.6(2) . .
Au44_1044 Au19_1019 Au30_1030 119.3(2) . .
Au38_1038 Au19_1019 Au30_1030 58.76(14) . .
Au9_1009 Au19_1019 Au30_1030 58.77(14) . .
Au37_1037 Au19_1019 Au29_1029 61.05(15) . .
Au43_1043 Au19_1019 Au29_1029 120.8(2) . .
Au6_1006 Au19_1019 Au29_1029 60.22(16) . .
Au44_1044 Au19_1019 Au29_1029 59.77(16) . .
Au38_1038 Au19_1019 Au29_1029 126.26(19) . .
Au9_1009 Au19_1019 Au29_1029 116.58(18) . .
Au30_1030 Au19_1019 Au29_1029 174.85(17) . .
Au37_1037 Au19_1019 Au7_1007 92.74(19) . .
Au43_1043 Au19_1019 Au7_1007 118.2(2) . .
Au6_1006 Au19_1019 Au7_1007 60.82(16) . .
Au44_1044 Au19_1019 Au7_1007 178.2(2) . .
Au38_1038 Au19_1019 Au7_1007 57.27(14) . .
Au9_1009 Au19_1019 Au7_1007 62.04(15) . .
Au30_1030 Au19_1019 Au7_1007 59.80(16) . .
Au29_1029 Au19_1019 Au7_1007 120.9(2) . .
Au37_1037 Au19_1019 Au10_1010 109.40(19) . .
Au43_1043 Au19_1019 Au10_1010 118.56(17) . .
Au6_1006 Au19_1019 Au10_1010 61.77(14) . .
Au44_1044 Au19_1019 Au10_1010 86.78(16) . .
Au38_1038 Au19_1019 Au10_1010 147.5(2) . .
Au9_1009 Au19_1019 Au10_1010 59.89(14) . .
Au30_1030 Au19_1019 Au10_1010 118.65(18) . .
Au29_1029 Au19_1019 Au10_1010 56.71(14) . .
Au7_1007 Au19_1019 Au10_1010 92.36(17) . .
Au37_1037 Au19_1019 Au17_1017 142.9(2) . .
Au43_1043 Au19_1019 Au17_1017 59.52(14) . .
Au6_1006 Au19_1019 Au17_1017 120.82(18) . .
Au44_1044 Au19_1019 Au17_1017 57.04(14) . .
Au38_1038 Au19_1019 Au17_1017 144.1(2) . .
Au9_1009 Au19_1019 Au17_1017 59.16(14) . .
Au30_1030 Au19_1019 Au17_1017 88.59(16) . .
Au29_1029 Au19_1019 Au17_1017 86.87(16) . .
Au7_1007 Au19_1019 Au17_1017 121.20(18) . .
Au10_1010 Au19_1019 Au17_1017 59.05(14) . .
Au39_1039 Au20_1020 Au41_1041 117.67(19) . .
Au39_1039 Au20_1020 Au7_1007 61.56(14) . .
Au41_1041 Au20_1020 Au7_1007 179.2(2) . .
Au39_1039 Au20_1020 Au30_1030 61.29(15) . .
Au41_1041 Au20_1020 Au30_1030 118.1(2) . .
Au7_1007 Au20_1020 Au30_1030 61.42(16) . .
Au39_1039 Au20_1020 Au8_1008 150.6(2) . .
Au41_1041 Au20_1020 Au8_1008 89.48(17) . .
Au7_1007 Au20_1020 Au8_1008 91.33(18) . .
Au30_1030 Au20_1020 Au8_1008 117.51(19) . .
Au39_1039 Au20_1020 Au26_1026 122.3(2) . 2_655
Au41_1041 Au20_1020 Au26_1026 60.89(16) . 2_655
Au7_1007 Au20_1020 Au26_1026 119.6(2) . 2_655
Au30_1030 Au20_1020 Au26_1026 176.37(18) . 2_655
Au8_1008 Au20_1020 Au26_1026 59.46(15) . 2_655
Au39_1039 Au20_1020 Au40_1040 63.47(15) . 2_655
Au41_1041 Au20_1020 Au40_1040 92.61(18) . 2_655
Au7_1007 Au20_1020 Au40_1040 87.23(17) . 2_655
Au30_1030 Au20_1020 Au40_1040 124.38(16) . 2_655
Au8_1008 Au20_1020 Au40_1040 107.07(18) . 2_655
Au26_1026 Au20_1020 Au40_1040 59.21(13) 2_655 2_655
Au39_1039 Au20_1020 Au42_1042 89.13(18) . .
Au41_1041 Au20_1020 Au42_1042 59.19(16) . .
Au7_1007 Au20_1020 Au42_1042 120.3(2) . .
Au30_1030 Au20_1020 Au42_1042 58.91(16) . .
Au8_1008 Au20_1020 Au42_1042 116.05(15) . .
Au26_1026 Au20_1020 Au42_1042 119.95(19) 2_655 .
Au40_1040 Au20_1020 Au42_1042 126.55(19) 2_655 .
Au39_1039 Au20_1020 Au9_1009 110.94(18) . .
Au41_1041 Au20_1020 Au9_1009 118.00(18) . .
Au7_1007 Au20_1020 Au9_1009 62.41(14) . .
Au30_1030 Au20_1020 Au9_1009 58.26(14) . .
Au8_1008 Au20_1020 Au9_1009 59.27(15) . .
Au26_1026 Au20_1020 Au9_1009 118.73(17) 2_655 .
Au40_1040 Au20_1020 Au9_1009 144.5(2) 2_655 .
Au42_1042 Au20_1020 Au9_1009 86.67(18) . .
Au39_1039 Au20_1020 Au3_1003 93.13(17) . 2_655
Au41_1041 Au20_1020 Au3_1003 121.3(2) . 2_655
Au7_1007 Au20_1020 Au3_1003 59.21(15) . 2_655
Au30_1030 Au20_1020 Au3_1003 120.50(19) . 2_655
Au8_1008 Au20_1020 Au3_1003 61.20(12) . 2_655
Au26_1026 Au20_1020 Au3_1003 60.43(15) 2_655 2_655
Au40_1040 Au20_1020 Au3_1003 56.51(14) 2_655 2_655
Au42_1042 Au20_1020 Au3_1003 176.88(19) . 2_655
Au9_1009 Au20_1020 Au3_1003 90.51(17) . 2_655
Au39_1039 Au20_1020 Au16_1016 142.8(2) . .
Au41_1041 Au20_1020 Au16_1016 58.60(14) . .
Au7_1007 Au20_1020 Au16_1016 121.80(19) . .
Au30_1030 Au20_1020 Au16_1016 87.03(17) . .
Au8_1008 Au20_1020 Au16_1016 59.97(11) . .
Au26_1026 Au20_1020 Au16_1016 89.59(15) 2_655 .
Au40_1040 Au20_1020 Au16_1016 146.37(19) 2_655 .
Au42_1042 Au20_1020 Au16_1016 56.10(13) . .
Au9_1009 Au20_1020 Au16_1016 59.40(14) . .
Au3_1003 Au20_1020 Au16_1016 121.17(16) 2_655 .
Au39_1039 Au20_1020 Au49_1049 59.74(14) . .
Au41_1041 Au20_1020 Au49_1049 57.95(13) . .
Au7_1007 Au20_1020 Au49_1049 121.28(15) . .
Au30_1030 Au20_1020 Au49_1049 91.11(17) . .
Au8_1008 Au20_1020 Au49_1049 145.1(2) . .
Au26_1026 Au20_1020 Au49_1049 91.05(17) 2_655 .
Au40_1040 Au20_1020 Au49_1049 66.20(15) 2_655 .
Au42_1042 Au20_1020 Au49_1049 60.35(15) . .
Au9_1009 Au20_1020 Au49_1049 144.5(2) . .
Au3_1003 Au20_1020 Au49_1049 122.70(18) 2_655 .
Au16_1016 Au20_1020 Au49_1049 105.53(17) . .
S4_2006 Au21_1021 S4_2005 163.6(10) . .
S4_2006 Au21_1021 Au40_1040 96.3(6) . .
S4_2005 Au21_1021 Au40_1040 95.3(7) . .
S4_2006 Au21_1021 Au31_1031 49.5(6) . .
S4_2005 Au21_1021 Au31_1031 130.0(7) . .
Au40_1040 Au21_1021 Au31_1031 59.14(14) . .
S4_2006 Au21_1021 Au11_1011 90.4(6) . .
S4_2005 Au21_1021 Au11_1011 79.2(7) . .
Au40_1040 Au21_1021 Au11_1011 84.23(16) . .
Au31_1031 Au21_1021 Au11_1011 57.77(13) . .
S4_2006 Au21_1021 Au15_1015 135.5(6) . .
S4_2005 Au21_1021 Au15_1015 47.2(6) . .
Au40_1040 Au21_1021 Au15_1015 54.02(14) . .
Au31_1031 Au21_1021 Au15_1015 86.11(15) . .
Au11_1011 Au21_1021 Au15_1015 57.82(14) . .
S4_2007 Au22_1022 S4_2001 171.4(9) . .
S4_2007 Au22_1022 Au12_1012 94.8(6) . .
S4_2001 Au22_1022 Au12_1012 82.1(6) . .
S4_2007 Au22_1022 Au32_1032 95.3(6) . .
S4_2001 Au22_1022 Au32_1032 92.5(6) . .
Au12_1012 Au22_1022 Au32_1032 85.95(17) . .
S4_2007 Au22_1022 Au33_1033 48.6(6) . .
S4_2001 Au22_1022 Au33_1033 134.0(6) . .
Au12_1012 Au22_1022 Au33_1033 60.77(14) . .
Au32_1032 Au22_1022 Au33_1033 60.93(14) . .
S4_2007 Au22_1022 Au11_1011 137.7(7) . .
S4_2001 Au22_1022 Au11_1011 46.7(6) . .
Au12_1012 Au22_1022 Au11_1011 59.55(14) . .
Au32_1032 Au22_1022 Au11_1011 53.33(13) . .
Au33_1033 Au22_1022 Au11_1011 89.14(16) . .
S4_2008 Au23_1023 S4_2002 174.3(10) . .
S4_2008 Au23_1023 Au34_1034 85.8(6) . .
S4_2002 Au23_1023 Au34_1034 96.2(6) . .
S4_2008 Au23_1023 Au35_1035 52.1(7) . .
S4_2002 Au23_1023 Au35_1035 133.4(7) . .
Au34_1034 Au23_1023 Au35_1035 60.72(15) . .
S4_2008 Au23_1023 Au13_1013 101.8(7) . .
S4_2002 Au23_1023 Au13_1013 83.7(7) . .
Au34_1034 Au23_1023 Au13_1013 83.00(17) . .
Au35_1035 Au23_1023 Au13_1013 55.49(14) . .
S4_2008 Au23_1023 Au12_1012 134.5(7) . .
S4_2002 Au23_1023 Au12_1012 49.9(6) . .
Au34_1034 Au23_1023 Au12_1012 54.39(13) . .
Au35_1035 Au23_1023 Au12_1012 86.29(16) . .
Au13_1013 Au23_1023 Au12_1012 56.89(14) . .
S4_2003 Au24_1024 S4_2009 173.8(8) 2_655 .
S4_2003 Au24_1024 Au14_1014 92.7(6) 2_655 .
S4_2009 Au24_1024 Au14_1014 85.2(5) . .
S4_2003 Au24_1024 Au36_1036 89.7(5) 2_655 2_655
S4_2009 Au24_1024 Au36_1036 96.0(6) . 2_655
Au14_1014 Au24_1024 Au36_1036 84.99(15) . 2_655
S4_2003 Au24_1024 Au37_1037 134.0(6) 2_655 .
S4_2009 Au24_1024 Au37_1037 48.9(5) . .
Au14_1014 Au24_1024 Au37_1037 56.85(14) . .
Au36_1036 Au24_1024 Au37_1037 57.10(14) 2_655 .
S4_2003 Au24_1024 Au13_1013 46.7(5) 2_655 2_655
S4_2009 Au24_1024 Au13_1013 136.0(5) . 2_655
Au14_1014 Au24_1024 Au13_1013 62.79(14) . 2_655
Au36_1036 Au24_1024 Au13_1013 54.39(13) 2_655 2_655
Au37_1037 Au24_1024 Au13_1013 87.30(14) . 2_655
S4_2010 Au25_1025 S4_2004 172.5(9) . .
S4_2010 Au25_1025 Au15_1015 89.8(6) . 2_655
S4_2004 Au25_1025 Au15_1015 90.5(6) . 2_655
S4_2010 Au25_1025 Au39_1039 49.4(6) . .
S4_2004 Au25_1025 Au39_1039 136.4(6) . .
Au15_1015 Au25_1025 Au39_1039 60.97(14) 2_655 .
S4_2010 Au25_1025 Au38_1038 98.9(7) . .
S4_2004 Au25_1025 Au38_1038 88.6(6) . .
Au15_1015 Au25_1025 Au38_1038 85.65(15) 2_655 .
Au39_1039 Au25_1025 Au38_1038 59.18(14) . .
S4_2010 Au25_1025 Au14_1014 137.1(6) . .
S4_2004 Au25_1025 Au14_1014 48.6(5) . .
Au15_1015 Au25_1025 Au14_1014 60.83(14) 2_655 .
Au39_1039 Au25_1025 Au14_1014 87.91(14) . .
Au38_1038 Au25_1025 Au14_1014 51.93(13) . .
Au26_1026 Au26_1026 Au31_1031 146.1(3) 2_655 .
Au26_1026 Au26_1026 Au8_1008 60.44(10) 2_655 .
Au31_1031 Au26_1026 Au8_1008 108.74(18) . .
Au26_1026 Au26_1026 Au41_1041 60.73(17) 2_655 .
Au31_1031 Au26_1026 Au41_1041 88.35(18) . .
Au8_1008 Au26_1026 Au41_1041 88.34(14) . .
Au26_1026 Au26_1026 Au40_1040 149.0(3) 2_655 .
Au31_1031 Au26_1026 Au40_1040 63.42(15) . .
Au8_1008 Au26_1026 Au40_1040 109.04(17) . .
Au41_1041 Au26_1026 Au40_1040 150.1(2) . .
Au26_1026 Au26_1026 Au41_1041 60.38(17) 2_655 2_655
Au31_1031 Au26_1026 Au41_1041 153.22(19) . 2_655
Au8_1008 Au26_1026 Au41_1041 88.14(16) . 2_655
Au41_1041 Au26_1026 Au41_1041 113.45(18) . 2_655
Au40_1040 Au26_1026 Au41_1041 91.82(18) . 2_655
Au26_1026 Au26_1026 Au20_1020 90.78(19) 2_655 2_655
Au31_1031 Au26_1026 Au20_1020 112.15(18) . 2_655
Au8_1008 Au26_1026 Au20_1020 60.19(12) . 2_655
Au41_1041 Au26_1026 Au20_1020 146.16(19) . 2_655
Au40_1040 Au26_1026 Au20_1020 60.95(15) . 2_655
Au41_1041 Au26_1026 Au20_1020 57.82(15) 2_655 2_655
Au26_1026 Au26_1026 Au16_1016 92.38(17) 2_655 .
Au31_1031 Au26_1026 Au16_1016 57.32(14) . .
Au8_1008 Au26_1026 Au16_1016 61.10(13) . .
Au41_1041 Au26_1026 Au16_1016 58.66(15) . .
Au40_1040 Au26_1026 Au16_1016 107.98(18) . .
Au41_1041 Au26_1026 Au16_1016 147.23(19) 2_655 .
Au20_1020 Au26_1026 Au16_1016 109.11(19) 2_655 .
Au26_1026 Au26_1026 Au3_1003 122.08(11) 2_655 .
Au31_1031 Au26_1026 Au3_1003 57.60(15) . .
Au8_1008 Au26_1026 Au3_1003 61.65(13) . .
Au41_1041 Au26_1026 Au3_1003 116.9(2) . .
Au40_1040 Au26_1026 Au3_1003 57.21(13) . .
Au41_1041 Au26_1026 Au3_1003 118.8(2) 2_655 .
Au20_1020 Au26_1026 Au3_1003 61.02(15) 2_655 .
Au16_1016 Au26_1026 Au3_1003 58.25(14) . .
Au26_1026 Au26_1026 Au46_1046 62.73(9) 2_655 .
Au31_1031 Au26_1026 Au46_1046 118.06(18) . .
Au8_1008 Au26_1026 Au46_1046 123.17(15) . .
Au41_1041 Au26_1026 Au46_1046 63.84(13) . .
Au40_1040 Au26_1026 Au46_1046 119.47(17) . .
Au41_1041 Au26_1026 Au46_1046 63.73(13) 2_655 .
Au20_1020 Au26_1026 Au46_1046 121.41(18) 2_655 .
Au16_1016 Au26_1026 Au46_1046 122.27(16) . .
Au3_1003 Au26_1026 Au46_1046 175.09(18) . .
Au42_1042 Au27_1027 Au33_1033 152.9(2) . .
Au42_1042 Au27_1027 Au30_1030 60.91(15) . .
Au33_1033 Au27_1027 Au30_1030 144.4(2) . .
Au42_1042 Au27_1027 Au43_1043 110.13(17) . .
Au33_1033 Au27_1027 Au43_1043 87.84(18) . .
Au30_1030 Au27_1027 Au43_1043 58.99(15) . .
Au42_1042 Au27_1027 Au32_1032 90.43(18) . .
Au33_1033 Au27_1027 Au32_1032 67.40(16) . .
Au30_1030 Au27_1027 Au32_1032 147.2(2) . .
Au43_1043 Au27_1027 Au32_1032 153.5(2) . .
Au42_1042 Au27_1027 Au9_1009 91.02(19) . .
Au33_1033 Au27_1027 Au9_1009 110.44(19) . .
Au30_1030 Au27_1027 Au9_1009 59.85(14) . .
Au43_1043 Au27_1027 Au9_1009 87.70(18) . .
Au32_1032 Au27_1027 Au9_1009 109.11(19) . .
Au42_1042 Au27_1027 Au16_1016 58.77(14) . .
Au33_1033 Au27_1027 Au16_1016 116.36(17) . .
Au30_1030 Au27_1027 Au16_1016 90.19(18) . .
Au43_1043 Au27_1027 Au16_1016 145.6(2) . .
Au32_1032 Au27_1027 Au16_1016 59.56(15) . .
Au9_1009 Au27_1027 Au16_1016 61.86(15) . .
Au42_1042 Au27_1027 Au47_1047 61.97(17) . .
Au33_1033 Au27_1027 Au47_1047 96.06(19) . .
Au30_1030 Au27_1027 Au47_1047 101.40(17) . .
Au43_1043 Au27_1027 Au47_1047 99.15(18) . .
Au32_1032 Au27_1027 Au47_1047 75.37(17) . .
Au9_1009 Au27_1027 Au47_1047 152.9(2) . .
Au16_1016 Au27_1027 Au47_1047 101.8(2) . .
Au42_1042 Au27_1027 Au17_1017 149.1(2) . .
Au33_1033 Au27_1027 Au17_1017 57.47(15) . .
Au30_1030 Au27_1027 Au17_1017 92.17(18) . .
Au43_1043 Au27_1027 Au17_1017 60.51(14) . .
Au32_1032 Au27_1027 Au17_1017 109.35(17) . .
Au9_1009 Au27_1027 Au17_1017 60.61(16) . .
Au16_1016 Au27_1027 Au17_1017 110.64(19) . .
Au47_1047 Au27_1027 Au17_1017 144.7(2) . .
Au42_1042 Au27_1027 Au4_1004 121.7(2) . .
Au33_1033 Au27_1027 Au4_1004 60.04(15) . .
Au30_1030 Au27_1027 Au4_1004 122.4(2) . .
Au43_1043 Au27_1027 Au4_1004 118.7(2) . .
Au32_1032 Au27_1027 Au4_1004 57.53(14) . .
Au9_1009 Au27_1027 Au4_1004 62.52(14) . .
Au16_1016 Au27_1027 Au4_1004 62.96(15) . .
Au47_1047 Au27_1027 Au4_1004 132.12(19) . .
Au17_1017 Au27_1027 Au4_1004 58.19(14) . .
Au10_1010 Au28_1028 Au29_1029 59.99(15) . .
Au10_1010 Au28_1028 Au45_1045 91.2(2) . .
Au29_1029 Au28_1028 Au45_1045 62.12(16) . .
Au10_1010 Au28_1028 Au35_1035 111.69(19) . .
Au29_1029 Au28_1028 Au35_1035 146.8(2) . .
Au45_1045 Au28_1028 Au35_1035 87.35(18) . .
Au10_1010 Au28_1028 Au17_1017 62.53(16) . .
Au29_1029 Au28_1028 Au17_1017 91.53(17) . .
Au45_1045 Au28_1028 Au17_1017 150.5(2) . .
Au35_1035 Au28_1028 Au17_1017 113.70(18) . .
Au10_1010 Au28_1028 Au44_1044 89.89(17) . .
Au29_1029 Au28_1028 Au44_1044 60.87(15) . .
Au45_1045 Au28_1028 Au44_1044 112.37(18) . .
Au35_1035 Au28_1028 Au44_1044 150.9(2) . .
Au17_1017 Au28_1028 Au44_1044 58.26(14) . .
Au10_1010 Au28_1028 Au5_1005 63.38(15) . .
Au29_1029 Au28_1028 Au5_1005 123.4(2) . .
Au45_1045 Au28_1028 Au5_1005 119.6(2) . .
Au35_1035 Au28_1028 Au5_1005 59.16(14) . .
Au17_1017 Au28_1028 Au5_1005 62.32(15) . .
Au44_1044 Au28_1028 Au5_1005 120.6(2) . .
Au10_1010 Au28_1028 Au18_1018 63.30(15) . .
Au29_1029 Au28_1028 Au18_1018 93.07(19) . .
Au45_1045 Au28_1028 Au18_1018 59.43(15) . .
Au35_1035 Au28_1028 Au18_1018 58.00(15) . .
Au17_1017 Au28_1028 Au18_1018 113.2(2) . .
Au44_1044 Au28_1028 Au18_1018 150.4(2) . .
Au5_1005 Au28_1028 Au18_1018 60.23(15) . .
Au10_1010 Au28_1028 Au34_1034 110.7(2) . .
Au29_1029 Au28_1028 Au34_1034 148.1(2) . .
Au45_1045 Au28_1028 Au34_1034 148.9(2) . .
Au35_1035 Au28_1028 Au34_1034 64.46(16) . .
Au17_1017 Au28_1028 Au34_1034 59.77(15) . .
Au44_1044 Au28_1028 Au34_1034 90.25(18) . .
Au5_1005 Au28_1028 Au34_1034 57.97(15) . .
Au18_1018 Au28_1028 Au34_1034 110.15(17) . .
Au10_1010 Au29_1029 Au28_1028 59.88(15) . .
Au10_1010 Au29_1029 Au36_1036 111.7(2) . 2_655
Au28_1028 Au29_1029 Au36_1036 151.5(2) . 2_655
Au10_1010 Au29_1029 Au18_1018 63.41(16) . 2_655
Au28_1028 Au29_1029 Au18_1018 92.64(17) . 2_655
Au36_1036 Au29_1029 Au18_1018 61.39(15) 2_655 2_655
Au10_1010 Au29_1029 Au37_1037 110.8(2) . .
Au28_1028 Au29_1029 Au37_1037 144.8(2) . .
Au36_1036 Au29_1029 Au37_1037 63.04(16) 2_655 .
Au18_1018 Au29_1029 Au37_1037 114.1(2) 2_655 .
Au10_1010 Au29_1029 Au44_1044 89.97(19) . .
Au28_1028 Au29_1029 Au44_1044 61.11(15) . .
Au36_1036 Au29_1029 Au44_1044 146.88(19) 2_655 .
Au18_1018 Au29_1029 Au44_1044 150.40(19) 2_655 .
Au37_1037 Au29_1029 Au44_1044 86.35(18) . .
Au10_1010 Au29_1029 Au6_1006 63.37(15) . .
Au28_1028 Au29_1029 Au6_1006 123.21(19) . .
Au36_1036 Au29_1029 Au6_1006 57.74(16) 2_655 .
Au18_1018 Au29_1029 Au6_1006 63.14(15) 2_655 .
Au37_1037 Au29_1029 Au6_1006 58.70(15) . .
Au44_1044 Au29_1029 Au6_1006 118.0(2) . .
Au10_1010 Au29_1029 Au48_1048 143.0(2) . .
Au28_1028 Au29_1029 Au48_1048 83.79(19) . .
Au36_1036 Au29_1029 Au48_1048 103.7(2) 2_655 .
Au18_1018 Au29_1029 Au48_1048 130.5(2) 2_655 .
Au37_1037 Au29_1029 Au48_1048 94.40(19) . .
Au44_1044 Au29_1029 Au48_1048 64.24(18) . .
Au6_1006 Au29_1029 Au48_1048 151.52(19) . .
Au10_1010 Au29_1029 Au45_1045 89.55(17) . .
Au28_1028 Au29_1029 Au45_1045 59.44(15) . .
Au36_1036 Au29_1029 Au45_1045 95.07(19) 2_655 .
Au18_1018 Au29_1029 Au45_1045 59.91(15) 2_655 .
Au37_1037 Au29_1029 Au45_1045 154.0(2) . .
Au44_1044 Au29_1029 Au45_1045 110.4(2) . .
Au6_1006 Au29_1029 Au45_1045 123.0(2) . .
Au48_1048 Au29_1029 Au45_1045 76.56(18) . .
Au10_1010 Au29_1029 Au19_1019 62.67(15) . .
Au28_1028 Au29_1029 Au19_1019 92.66(18) . .
Au36_1036 Au29_1029 Au19_1019 107.6(2) 2_655 .
Au18_1018 Au29_1029 Au19_1019 112.9(2) 2_655 .
Au37_1037 Au29_1029 Au19_1019 56.75(14) . .
Au44_1044 Au29_1029 Au19_1019 59.39(16) . .
Au6_1006 Au29_1029 Au19_1019 58.68(16) . .
Au48_1048 Au29_1029 Au19_1019 116.6(2) . .
Au45_1045 Au29_1029 Au19_1019 148.90(19) . .
Au43_1043 Au30_1030 Au27_1027 60.61(15) . .
Au43_1043 Au30_1030 Au38_1038 89.81(19) . .
Au27_1027 Au30_1030 Au38_1038 147.7(2) . .
Au43_1043 Au30_1030 Au9_1009 89.12(17) . .
Au27_1027 Au30_1030 Au9_1009 60.77(15) . .
Au38_1038 Au30_1030 Au9_1009 110.03(19) . .
Au43_1043 Au30_1030 Au42_1042 110.2(2) . .
Au27_1027 Au30_1030 Au42_1042 59.35(15) . .
Au38_1038 Au30_1030 Au42_1042 151.7(2) . .
Au9_1009 Au30_1030 Au42_1042 90.65(17) . .
Au43_1043 Au30_1030 Au20_1020 149.21(18) . .
Au27_1027 Au30_1030 Au20_1020 93.15(17) . .
Au38_1038 Au30_1030 Au20_1020 110.1(2) . .
Au9_1009 Au30_1030 Au20_1020 62.49(15) . .
Au42_1042 Au30_1030 Au20_1020 61.84(16) . .
Au43_1043 Au30_1030 Au39_1039 152.23(19) . .
Au27_1027 Au30_1030 Au39_1039 145.6(2) . .
Au38_1038 Au30_1030 Au39_1039 66.17(16) . .
Au9_1009 Au30_1030 Au39_1039 111.5(2) . .
Au42_1042 Au30_1030 Au39_1039 88.77(18) . .
Au20_1020 Au30_1030 Au39_1039 57.68(13) . .
Au43_1043 Au30_1030 Au52_1052 63.54(16) . .
Au27_1027 Au30_1030 Au52_1052 94.82(19) . .
Au38_1038 Au30_1030 Au52_1052 81.52(17) . .
Au9_1009 Au30_1030 Au52_1052 150.8(2) . .
Au42_1042 Au30_1030 Au52_1052 89.60(19) . .
Au20_1020 Au30_1030 Au52_1052 140.3(2) . .
Au39_1039 Au30_1030 Au52_1052 97.73(17) . .
Au43_1043 Au30_1030 Au19_1019 59.04(16) . .
Au27_1027 Au30_1030 Au19_1019 91.49(17) . .
Au38_1038 Au30_1030 Au19_1019 60.14(14) . .
Au9_1009 Au30_1030 Au19_1019 60.33(14) . .
Au42_1042 Au30_1030 Au19_1019 147.44(17) . .
Au20_1020 Au30_1030 Au19_1019 110.17(19) . .
Au39_1039 Au30_1030 Au19_1019 114.3(2) . .
Au52_1052 Au30_1030 Au19_1019 108.43(19) . .
Au43_1043 Au30_1030 Au7_1007 120.3(2) . .
Au27_1027 Au30_1030 Au7_1007 123.85(18) . .
Au38_1038 Au30_1030 Au7_1007 58.17(15) . .
Au9_1009 Au30_1030 Au7_1007 63.10(14) . .
Au42_1042 Au30_1030 Au7_1007 121.0(2) . .
Au20_1020 Au30_1030 Au7_1007 59.17(15) . .
Au39_1039 Au30_1030 Au7_1007 59.59(15) . .
Au52_1052 Au30_1030 Au7_1007 138.63(18) . .
Au19_1019 Au30_1030 Au7_1007 61.26(16) . .
S4_2006 Au31_1031 Au16_1016 155.6(7) . .
S4_2006 Au31_1031 Au3_1003 138.6(6) . .
Au16_1016 Au31_1031 Au3_1003 61.90(14) . .
S4_2006 Au31_1031 Au26_1026 132.8(7) . .
Au16_1016 Au31_1031 Au26_1026 62.74(16) . .
Au3_1003 Au31_1031 Au26_1026 63.22(16) . .
S4_2006 Au31_1031 Au32_1032 103.5(7) . .
Au16_1016 Au31_1031 Au32_1032 59.12(15) . .
Au3_1003 Au31_1031 Au32_1032 85.95(18) . .
Au26_1026 Au31_1031 Au32_1032 121.71(18) . .
S4_2006 Au31_1031 Au40_1040 95.7(6) . .
Au16_1016 Au31_1031 Au40_1040 108.6(2) . .
Au3_1003 Au31_1031 Au40_1040 57.43(15) . .
Au26_1026 Au31_1031 Au40_1040 58.89(14) . .
Au32_1032 Au31_1031 Au40_1040 139.8(2) . .
S4_2006 Au31_1031 Au11_1011 93.3(6) . .
Au16_1016 Au31_1031 Au11_1011 90.53(17) . .
Au3_1003 Au31_1031 Au11_1011 57.97(15) . .
Au26_1026 Au31_1031 Au11_1011 121.1(2) . .
Au32_1032 Au31_1031 Au11_1011 57.16(13) . .
Au40_1040 Au31_1031 Au11_1011 87.16(16) . .
S4_2006 Au31_1031 Au21_1021 48.1(6) . .
Au16_1016 Au31_1031 Au21_1021 149.9(2) . .
Au3_1003 Au31_1031 Au21_1021 90.68(16) . .
Au26_1026 Au31_1031 Au21_1021 117.9(2) . .
Au32_1032 Au31_1031 Au21_1021 109.99(18) . .
Au40_1040 Au31_1031 Au21_1021 59.66(14) . .
Au11_1011 Au31_1031 Au21_1021 62.63(14) . .
S4_2012 Au32_1032 Au4_1004 153.1(7) . .
S4_2012 Au32_1032 Au27_1027 93.3(6) . .
Au4_1004 Au32_1032 Au27_1027 62.78(15) . .
S4_2012 Au32_1032 Au16_1016 115.6(7) . .
Au4_1004 Au32_1032 Au16_1016 65.31(16) . .
Au27_1027 Au32_1032 Au16_1016 60.88(15) . .
S4_2012 Au32_1032 Au11_1011 141.5(6) . .
Au4_1004 Au32_1032 Au11_1011 61.71(14) . .
Au27_1027 Au32_1032 Au11_1011 124.3(2) . .
Au16_1016 Au32_1032 Au11_1011 92.12(18) . .
S4_2012 Au32_1032 Au31_1031 110.2(7) . .
Au4_1004 Au32_1032 Au31_1031 92.82(19) . .
Au27_1027 Au32_1032 Au31_1031 117.5(2) . .
Au16_1016 Au32_1032 Au31_1031 56.71(14) . .
Au11_1011 Au32_1032 Au31_1031 62.02(15) . .
S4_2012 Au32_1032 Au22_1022 91.9(7) . .
Au4_1004 Au32_1032 Au22_1022 88.04(18) . .
Au27_1027 Au32_1032 Au22_1022 115.4(2) . .
Au16_1016 Au32_1032 Au22_1022 152.1(2) . .
Au11_1011 Au32_1032 Au22_1022 66.61(15) . .
Au31_1031 Au32_1032 Au22_1022 120.36(16) . .
S4_2012 Au32_1032 Au33_1033 99.4(7) . .
Au4_1004 Au32_1032 Au33_1033 57.79(16) . .
Au27_1027 Au32_1032 Au33_1033 56.04(14) . .
Au16_1016 Au32_1032 Au33_1033 108.03(18) . .
Au11_1011 Au32_1032 Au33_1033 96.30(18) . .
Au31_1031 Au32_1032 Au33_1033 150.2(2) . .
Au22_1022 Au32_1032 Au33_1033 59.58(14) . .
S4_2007 Au33_1033 Au17_1017 161.0(6) . .
S4_2007 Au33_1033 Au27_1027 131.5(6) . .
Au17_1017 Au33_1033 Au27_1027 62.85(16) . .
S4_2007 Au33_1033 Au4_1004 134.5(6) . .
Au17_1017 Au33_1033 Au4_1004 60.43(15) . .
Au27_1027 Au33_1033 Au4_1004 61.74(15) . .
S4_2007 Au33_1033 Au34_1034 105.4(6) . .
Au17_1017 Au33_1033 Au34_1034 60.30(15) . .
Au27_1027 Au33_1033 Au34_1034 122.8(2) . .
Au4_1004 Au33_1033 Au34_1034 84.81(18) . .
S4_2007 Au33_1033 Au22_1022 48.3(6) . .
Au17_1017 Au33_1033 Au22_1022 143.6(2) . .
Au27_1027 Au33_1033 Au22_1022 115.8(2) . .
Au4_1004 Au33_1033 Au22_1022 86.20(17) . .
Au34_1034 Au33_1033 Au22_1022 105.72(16) . .
S4_2007 Au33_1033 Au12_1012 93.0(6) . .
Au17_1017 Au33_1033 Au12_1012 88.56(17) . .
Au27_1027 Au33_1033 Au12_1012 117.54(19) . .
Au4_1004 Au33_1033 Au12_1012 55.89(14) . .
Au34_1034 Au33_1033 Au12_1012 55.92(13) . .
Au22_1022 Au33_1033 Au12_1012 58.76(14) . .
S4_2007 Au33_1033 Au32_1032 93.8(6) . .
Au17_1017 Au33_1033 Au32_1032 105.17(19) . .
Au27_1027 Au33_1033 Au32_1032 56.56(14) . .
Au4_1004 Au33_1033 Au32_1032 54.70(15) . .
Au34_1034 Au33_1033 Au32_1032 135.7(2) . .
Au22_1022 Au33_1033 Au32_1032 59.48(14) . .
Au12_1012 Au33_1033 Au32_1032 84.12(15) . .
S4_2007 Au33_1033 Au50_1050 94.7(6) . .
Au17_1017 Au33_1033 Au50_1050 68.28(16) . .
Au27_1027 Au33_1033 Au50_1050 100.60(16) . .
Au4_1004 Au33_1033 Au50_1050 128.3(2) . .
Au34_1034 Au33_1033 Au50_1050 64.09(15) . .
Au22_1022 Au33_1033 Au50_1050 139.6(2) . .
Au12_1012 Au33_1033 Au50_1050 119.37(19) . .
Au32_1032 Au33_1033 Au50_1050 154.46(18) . .
S4_2011 Au34_1034 Au5_1005 147.7(6) . .
S4_2011 Au34_1034 Au12_1012 150.2(6) . .
Au5_1005 Au34_1034 Au12_1012 62.02(16) . .
S4_2011 Au34_1034 Au17_1017 102.5(5) . .
Au5_1005 Au34_1034 Au17_1017 63.17(15) . .
Au12_1012 Au34_1034 Au17_1017 90.91(17) . .
S4_2011 Au34_1034 Au28_1028 87.1(5) . .
Au5_1005 Au34_1034 Au28_1028 60.58(15) . .
Au12_1012 Au34_1034 Au28_1028 122.4(2) . .
Au17_1017 Au34_1034 Au28_1028 59.58(15) . .
S4_2011 Au34_1034 Au23_1023 102.3(5) . .
Au5_1005 Au34_1034 Au23_1023 93.62(18) . .
Au12_1012 Au34_1034 Au23_1023 68.56(15) . .
Au17_1017 Au34_1034 Au23_1023 155.0(2) . .
Au28_1028 Au34_1034 Au23_1023 118.9(2) . .
S4_2011 Au34_1034 Au33_1033 101.7(7) . .
Au5_1005 Au34_1034 Au33_1033 93.44(19) . .
Au12_1012 Au34_1034 Au33_1033 64.10(15) . .
Au17_1017 Au34_1034 Au33_1033 55.82(15) . .
Au28_1028 Au34_1034 Au33_1033 115.22(18) . .
Au23_1023 Au34_1034 Au33_1033 121.1(2) . .
S4_2011 Au34_1034 Au35_1035 105.9(7) . .
Au5_1005 Au34_1034 Au35_1035 57.35(15) . .
Au12_1012 Au34_1034 Au35_1035 95.06(17) . .
Au17_1017 Au34_1034 Au35_1035 107.23(19) . .
Au28_1028 Au34_1034 Au35_1035 56.83(14) . .
Au23_1023 Au34_1034 Au35_1035 62.60(15) . .
Au33_1033 Au34_1034 Au35_1035 150.5(2) . .
S4_2011 Au34_1034 Au50_1050 44.6(6) . .
Au5_1005 Au34_1034 Au50_1050 128.38(18) . .
Au12_1012 Au34_1034 Au50_1050 124.33(19) . .
Au17_1017 Au34_1034 Au50_1050 65.48(14) . .
Au28_1028 Au34_1034 Au50_1050 89.18(16) . .
Au23_1023 Au34_1034 Au50_1050 137.9(2) . .
Au33_1033 Au34_1034 Au50_1050 60.94(14) . .
Au35_1035 Au34_1034 Au50_1050 139.00(18) . .
S4_2008 Au35_1035 Au18_1018 167.2(7) . .
S4_2008 Au35_1035 Au5_1005 128.8(7) . .
Au18_1018 Au35_1035 Au5_1005 62.16(16) . .
S4_2008 Au35_1035 Au28_1028 115.5(5) . .
Au18_1018 Au35_1035 Au28_1028 61.79(16) . .
Au5_1005 Au35_1035 Au28_1028 61.04(14) . .
S4_2008 Au35_1035 Au51_1051 95.0(7) . .
Au18_1018 Au35_1035 Au51_1051 75.48(18) . .
Au5_1005 Au35_1035 Au51_1051 135.5(2) . .
Au28_1028 Au35_1035 Au51_1051 110.86(19) . .
S4_2008 Au35_1035 Au13_1013 101.8(6) . .
Au18_1018 Au35_1035 Au13_1013 89.91(18) . .
Au5_1005 Au35_1035 Au13_1013 56.87(13) . .
Au28_1028 Au35_1035 Au13_1013 117.90(19) . .
Au51_1051 Au35_1035 Au13_1013 113.23(19) . .
S4_2008 Au35_1035 Au34_1034 77.7(6) . .
Au18_1018 Au35_1035 Au34_1034 108.56(18) . .
Au5_1005 Au35_1035 Au34_1034 56.63(15) . .
Au28_1028 Au35_1035 Au34_1034 58.71(15) . .
Au51_1051 Au35_1035 Au34_1034 160.9(2) . .
Au13_1013 Au35_1035 Au34_1034 85.70(17) . .
S4_2008 Au35_1035 Au23_1023 42.9(7) . .
Au18_1018 Au35_1035 Au23_1023 149.8(2) . .
Au5_1005 Au35_1035 Au23_1023 89.36(18) . .
Au28_1028 Au35_1035 Au23_1023 114.9(2) . .
Au51_1051 Au35_1035 Au23_1023 127.86(19) . .
Au13_1013 Au35_1035 Au23_1023 64.35(15) . .
Au34_1034 Au35_1035 Au23_1023 56.69(14) . .
S4_2008 Au35_1035 Au36_1036 126.1(5) . .
Au18_1018 Au35_1035 Au36_1036 56.96(14) . .
Au5_1005 Au35_1035 Au36_1036 83.43(17) . .
Au28_1028 Au35_1035 Au36_1036 118.2(2) . .
Au51_1051 Au35_1035 Au36_1036 61.38(15) . .
Au13_1013 Au35_1035 Au36_1036 56.59(15) . .
Au34_1034 Au35_1035 Au36_1036 136.89(19) . .
Au23_1023 Au35_1035 Au36_1036 113.20(16) . .
S4_2013 Au36_1036 Au6_1006 157.4(6) 2_655 2_655
S4_2013 Au36_1036 Au29_1029 139.1(6) 2_655 2_655
Au6_1006 Au36_1036 Au29_1029 62.55(16) 2_655 2_655
S4_2013 Au36_1036 Au18_1018 116.1(6) 2_655 .
Au6_1006 Au36_1036 Au18_1018 64.40(14) 2_655 .
Au29_1029 Au36_1036 Au18_1018 60.33(15) 2_655 .
S4_2013 Au36_1036 Au13_1013 95.1(6) 2_655 .
Au6_1006 Au36_1036 Au13_1013 62.41(16) 2_655 .
Au29_1029 Au36_1036 Au13_1013 124.2(2) 2_655 .
Au18_1018 Au36_1036 Au13_1013 88.37(17) . .
S4_2013 Au36_1036 Au37_1037 131.8(6) 2_655 2_655
Au6_1006 Au36_1036 Au37_1037 59.02(15) 2_655 2_655
Au29_1029 Au36_1036 Au37_1037 59.66(15) 2_655 2_655
Au18_1018 Au36_1036 Au37_1037 110.45(19) . 2_655
Au13_1013 Au36_1036 Au37_1037 98.08(19) . 2_655
S4_2013 Au36_1036 Au24_1024 81.3(5) 2_655 2_655
Au6_1006 Au36_1036 Au24_1024 90.88(17) 2_655 2_655
Au29_1029 Au36_1036 Au24_1024 121.7(2) 2_655 2_655
Au18_1018 Au36_1036 Au24_1024 151.8(2) . 2_655
Au13_1013 Au36_1036 Au24_1024 67.25(15) . 2_655
Au37_1037 Au36_1036 Au24_1024 62.12(15) 2_655 2_655
S4_2013 Au36_1036 Au51_1051 47.8(5) 2_655 .
Au6_1006 Au36_1036 Au51_1051 133.56(18) 2_655 .
Au29_1029 Au36_1036 Au51_1051 103.55(18) 2_655 .
Au18_1018 Au36_1036 Au51_1051 70.39(15) . .
Au13_1013 Au36_1036 Au51_1051 107.4(2) . .
Au37_1037 Au36_1036 Au51_1051 154.6(2) 2_655 .
Au24_1024 Au36_1036 Au51_1051 128.88(19) 2_655 .
S4_2013 Au36_1036 Au35_1035 75.5(6) 2_655 .
Au6_1006 Au36_1036 Au35_1035 89.38(17) 2_655 .
Au29_1029 Au36_1036 Au35_1035 114.14(17) 2_655 .
Au18_1018 Au36_1036 Au35_1035 53.82(14) . .
Au13_1013 Au36_1036 Au35_1035 57.34(14) . .
Au37_1037 Au36_1036 Au35_1035 147.7(2) 2_655 .
Au24_1024 Au36_1036 Au35_1035 116.5(2) 2_655 .
Au51_1051 Au36_1036 Au35_1035 54.25(14) . .
S4_2009 Au37_1037 Au19_1019 154.7(6) . .
S4_2009 Au37_1037 Au6_1006 135.1(7) . .
Au19_1019 Au37_1037 Au6_1006 61.21(16) . .
S4_2009 Au37_1037 Au29_1029 139.4(6) . .
Au19_1019 Au37_1037 Au29_1029 62.20(15) . .
Au6_1006 Au37_1037 Au29_1029 60.76(15) . .
S4_2009 Au37_1037 Au14_1014 86.6(6) . .
Au19_1019 Au37_1037 Au14_1014 89.73(19) . .
Au6_1006 Au37_1037 Au14_1014 59.87(14) . .
Au29_1029 Au37_1037 Au14_1014 120.63(19) . .
S4_2009 Au37_1037 Au36_1036 97.6(6) . 2_655
Au19_1019 Au37_1037 Au36_1036 107.41(18) . 2_655
Au6_1006 Au37_1037 Au36_1036 56.53(15) . 2_655
Au29_1029 Au37_1037 Au36_1036 57.31(15) . 2_655
Au14_1014 Au37_1037 Au36_1036 89.09(19) . 2_655
S4_2009 Au37_1037 Au38_1038 98.4(6) . .
Au19_1019 Au37_1037 Au38_1038 59.24(14) . .
Au6_1006 Au37_1037 Au38_1038 87.73(18) . .
Au29_1029 Au37_1037 Au38_1038 121.32(18) . .
Au14_1014 Au37_1037 Au38_1038 56.86(16) . .
Au36_1036 Au37_1037 Au38_1038 141.1(2) 2_655 .
S4_2009 Au37_1037 Au24_1024 47.0(6) . .
Au19_1019 Au37_1037 Au24_1024 146.3(2) . .
Au6_1006 Au37_1037 Au24_1024 88.67(18) . .
Au29_1029 Au37_1037 Au24_1024 118.0(2) . .
Au14_1014 Au37_1037 Au24_1024 60.28(15) . .
Au36_1036 Au37_1037 Au24_1024 60.78(14) 2_655 .
Au38_1038 Au37_1037 Au24_1024 108.31(18) . .
S4_2014 Au38_1038 Au7_1007 141.0(6) . .
S4_2014 Au38_1038 Au30_1030 84.6(6) . .
Au7_1007 Au38_1038 Au30_1030 62.58(16) . .
S4_2014 Au38_1038 Au14_1014 147.9(6) . .
Au7_1007 Au38_1038 Au14_1014 61.30(15) . .
Au30_1030 Au38_1038 Au14_1014 123.67(19) . .
S4_2014 Au38_1038 Au19_1019 120.2(6) . .
Au7_1007 Au38_1038 Au19_1019 63.08(15) . .
Au30_1030 Au38_1038 Au19_1019 61.10(15) . .
Au14_1014 Au38_1038 Au19_1019 89.31(18) . .
S4_2014 Au38_1038 Au37_1037 124.8(7) . .
Au7_1007 Au38_1038 Au37_1037 90.31(17) . .
Au30_1030 Au38_1038 Au37_1037 116.45(17) . .
Au14_1014 Au38_1038 Au37_1037 59.94(16) . .
Au19_1019 Au38_1038 Au37_1037 55.42(14) . .
S4_2014 Au38_1038 Au39_1039 87.4(7) . .
Au7_1007 Au38_1038 Au39_1039 58.03(14) . .
Au30_1030 Au38_1038 Au39_1039 57.58(14) . .
Au14_1014 Au38_1038 Au39_1039 95.42(19) . .
Au19_1019 Au38_1038 Au39_1039 108.17(16) . .
Au37_1037 Au38_1038 Au39_1039 147.6(2) . .
S4_2014 Au38_1038 Au25_1025 90.2(6) . .
Au7_1007 Au38_1038 Au25_1025 86.06(17) . .
Au30_1030 Au38_1038 Au25_1025 115.5(2) . .
Au14_1014 Au38_1038 Au25_1025 65.03(15) . .
Au19_1019 Au38_1038 Au25_1025 147.3(2) . .
Au37_1037 Au38_1038 Au25_1025 118.52(19) . .
Au39_1039 Au38_1038 Au25_1025 58.01(13) . .
S4_2010 Au39_1039 Au20_1020 152.5(6) . .
S4_2010 Au39_1039 Au30_1030 142.4(6) . .
Au20_1020 Au39_1039 Au30_1030 61.03(15) . .
S4_2010 Au39_1039 Au7_1007 135.9(6) . .
Au20_1020 Au39_1039 Au7_1007 60.77(14) . .
Au30_1030 Au39_1039 Au7_1007 61.08(16) . .
S4_2010 Au39_1039 Au40_1040 95.4(6) . 2_655
Au20_1020 Au39_1039 Au40_1040 60.82(15) . 2_655
Au30_1030 Au39_1039 Au40_1040 121.48(16) . 2_655
Au7_1007 Au39_1039 Au40_1040 85.47(17) . 2_655
S4_2010 Au39_1039 Au49_1049 90.4(6) . .
Au20_1020 Au39_1039 Au49_1049 68.98(15) . .
Au30_1030 Au39_1039 Au49_1049 96.20(17) . .
Au7_1007 Au39_1039 Au49_1049 129.73(16) . .
Au40_1040 Au39_1039 Au49_1049 68.70(16) 2_655 .
S4_2010 Au39_1039 Au15_1015 87.5(6) . 2_655
Au20_1020 Au39_1039 Au15_1015 89.70(17) . 2_655
Au30_1030 Au39_1039 Au15_1015 117.55(19) . 2_655
Au7_1007 Au39_1039 Au15_1015 56.51(15) . 2_655
Au40_1040 Au39_1039 Au15_1015 56.55(14) 2_655 2_655
Au49_1049 Au39_1039 Au15_1015 124.7(2) . 2_655
S4_2010 Au39_1039 Au25_1025 49.4(6) . .
Au20_1020 Au39_1039 Au25_1025 144.6(2) . .
Au30_1030 Au39_1039 Au25_1025 119.0(2) . .
Au7_1007 Au39_1039 Au25_1025 87.53(17) . .
Au40_1040 Au39_1039 Au25_1025 104.44(18) 2_655 .
Au49_1049 Au39_1039 Au25_1025 139.33(18) . .
Au15_1015 Au39_1039 Au25_1025 57.80(13) 2_655 .
S4_2010 Au39_1039 Au38_1038 102.1(6) . .
Au20_1020 Au39_1039 Au38_1038 104.97(17) . .
Au30_1030 Au39_1039 Au38_1038 56.25(14) . .
Au7_1007 Au39_1039 Au38_1038 55.49(14) . .
Au40_1040 Au39_1039 Au38_1038 137.8(2) 2_655 .
Au49_1049 Au39_1039 Au38_1038 147.7(2) . .
Au15_1015 Au39_1039 Au38_1038 85.97(17) 2_655 .
Au25_1025 Au39_1039 Au38_1038 62.82(14) . .
S4_2015 Au40_1040 Au3_1003 152.1(4) 2_655 .
S4_2015 Au40_1040 Au15_1015 143.3(5) 2_655 .
Au3_1003 Au40_1040 Au15_1015 61.98(14) . .
S4_2015 Au40_1040 Au26_1026 90.2(4) 2_655 .
Au3_1003 Au40_1040 Au26_1026 62.75(14) . .
Au15_1015 Au40_1040 Au26_1026 124.54(19) . .
S4_2015 Au40_1040 Au20_1020 99.0(6) 2_655 2_655
Au3_1003 Au40_1040 Au20_1020 62.50(15) . 2_655
Au15_1015 Au40_1040 Au20_1020 90.57(18) . 2_655
Au26_1026 Au40_1040 Au20_1020 59.84(14) . 2_655
S4_2015 Au40_1040 Au39_1039 93.7(6) 2_655 2_655
Au3_1003 Au40_1040 Au39_1039 92.03(18) . 2_655
Au15_1015 Au40_1040 Au39_1039 62.94(16) . 2_655
Au26_1026 Au40_1040 Au39_1039 115.23(19) . 2_655
Au20_1020 Au40_1040 Au39_1039 55.70(13) 2_655 2_655
S4_2015 Au40_1040 Au31_1031 115.4(6) 2_655 .
Au3_1003 Au40_1040 Au31_1031 57.45(15) . .
Au15_1015 Au40_1040 Au31_1031 95.17(18) . .
Au26_1026 Au40_1040 Au31_1031 57.69(14) . .
Au20_1020 Au40_1040 Au31_1031 106.68(16) 2_655 .
Au39_1039 Au40_1040 Au31_1031 149.1(2) 2_655 .
S4_2015 Au40_1040 Au21_1021 108.5(6) 2_655 .
Au3_1003 Au40_1040 Au21_1021 91.65(19) . .
Au15_1015 Au40_1040 Au21_1021 67.75(16) . .
Au26_1026 Au40_1040 Au21_1021 118.3(2) . .
Au20_1020 Au40_1040 Au21_1021 152.6(2) 2_655 .
Au39_1039 Au40_1040 Au21_1021 121.19(17) 2_655 .
Au31_1031 Au40_1040 Au21_1021 61.20(14) . .
S4_2016 Au41_1041 Au20_1020 162.9(6) . .
S4_2016 Au41_1041 Au42_1042 126.4(6) . .
Au20_1020 Au41_1041 Au42_1042 63.01(16) . .
S4_2016 Au41_1041 Au16_1016 132.2(5) . .
Au20_1020 Au41_1041 Au16_1016 64.19(15) . .
Au42_1042 Au41_1041 Au16_1016 58.94(15) . .
S4_2016 Au41_1041 Au26_1026 93.5(5) . .
Au20_1020 Au41_1041 Au26_1026 91.99(18) . .
Au42_1042 Au41_1041 Au26_1026 120.4(2) . .
Au16_1016 Au41_1041 Au26_1026 61.43(15) . .
S4_2016 Au41_1041 Au26_1026 108.4(7) . 2_655
Au20_1020 Au41_1041 Au26_1026 61.29(16) . 2_655
Au42_1042 Au41_1041 Au26_1026 124.2(2) . 2_655
Au16_1016 Au41_1041 Au26_1026 92.96(19) . 2_655
Au26_1026 Au41_1041 Au26_1026 58.90(16) . 2_655
S4_2016 Au41_1041 Au49_1049 100.1(5) . .
Au20_1020 Au41_1041 Au49_1049 69.77(14) . .
Au42_1042 Au41_1041 Au49_1049 65.61(15) . .
Au16_1016 Au41_1041 Au49_1049 119.01(19) . .
Au26_1026 Au41_1041 Au49_1049 156.3(2) . .
Au26_1026 Au41_1041 Au49_1049 98.12(18) 2_655 .
S4_2016 Au41_1041 Au46_1046 48.3(6) . .
Au20_1020 Au41_1041 Au46_1046 122.5(2) . .
Au42_1042 Au41_1041 Au46_1046 174.5(2) . .
Au16_1016 Au41_1041 Au46_1046 122.60(17) . .
Au26_1026 Au41_1041 Au46_1046 61.40(14) . .
Au26_1026 Au41_1041 Au46_1046 61.31(15) 2_655 .
Au49_1049 Au41_1041 Au46_1046 115.09(18) . .
S4_2017 Au42_1042 Au16_1016 160.4(7) . .
S4_2017 Au42_1042 Au27_1027 136.9(6) . .
Au16_1016 Au42_1042 Au27_1027 61.69(15) . .
S4_2017 Au42_1042 Au41_1041 100.2(7) . .
Au16_1016 Au42_1042 Au41_1041 60.55(15) . .
Au27_1027 Au42_1042 Au41_1041 122.04(19) . .
S4_2017 Au42_1042 Au30_1030 95.1(5) . .
Au16_1016 Au42_1042 Au30_1030 91.20(18) . .
Au27_1027 Au42_1042 Au30_1030 59.74(15) . .
Au41_1041 Au42_1042 Au30_1030 117.1(2) . .
S4_2017 Au42_1042 Au47_1047 94.7(7) . .
Au16_1016 Au42_1042 Au47_1047 102.56(18) . .
Au27_1027 Au42_1042 Au47_1047 60.12(16) . .
Au41_1041 Au42_1042 Au47_1047 138.8(2) . .
Au30_1030 Au42_1042 Au47_1047 99.4(2) . .
S4_2017 Au42_1042 Au20_1020 104.9(7) . .
Au16_1016 Au42_1042 Au20_1020 62.86(14) . .
Au27_1027 Au42_1042 Au20_1020 91.81(19) . .
Au41_1041 Au42_1042 Au20_1020 57.80(15) . .
Au30_1030 Au42_1042 Au20_1020 59.25(16) . .
Au47_1047 Au42_1042 Au20_1020 151.7(2) . .
S4_2017 Au42_1042 Au49_1049 46.0(7) . .
Au16_1016 Au42_1042 Au49_1049 115.0(2) . .
Au27_1027 Au42_1042 Au49_1049 152.9(2) . .
Au41_1041 Au42_1042 Au49_1049 59.61(14) . .
Au30_1030 Au42_1042 Au49_1049 94.51(17) . .
Au47_1047 Au42_1042 Au49_1049 139.5(2) . .
Au20_1020 Au42_1042 Au49_1049 65.67(15) . .
S4_2018 Au43_1043 Au30_1030 143.0(7) . .
S4_2018 Au43_1043 Au19_1019 153.9(7) . .
Au30_1030 Au43_1043 Au19_1019 62.54(17) . .
S4_2018 Au43_1043 Au27_1027 98.1(6) . .
Au30_1030 Au43_1043 Au27_1027 60.40(15) . .
Au19_1019 Au43_1043 Au27_1027 93.43(19) . .
S4_2018 Au43_1043 Au44_1044 93.4(7) . .
Au30_1030 Au43_1043 Au44_1044 123.0(2) . .
Au19_1019 Au43_1043 Au44_1044 60.63(16) . .
Au27_1027 Au43_1043 Au44_1044 119.30(18) . .
S4_2018 Au43_1043 Au17_1017 101.8(6) . .
Au30_1030 Au43_1043 Au17_1017 93.32(18) . .
Au19_1019 Au43_1043 Au17_1017 63.81(14) . .
Au27_1027 Au43_1043 Au17_1017 61.03(15) . .
Au44_1044 Au43_1043 Au17_1017 58.27(14) . .
S4_2018 Au43_1043 Au52_1052 94.5(7) . .
Au30_1030 Au43_1043 Au52_1052 60.00(15) . .
Au19_1019 Au43_1043 Au52_1052 108.38(19) . .
Au27_1027 Au43_1043 Au52_1052 92.60(18) . .
Au44_1044 Au43_1043 Au52_1052 145.63(19) . .
Au17_1017 Au43_1043 Au52_1052 150.5(2) . .
S4_2018 Au43_1043 Au50_1050 42.7(7) . .
Au30_1030 Au43_1043 Au50_1050 155.52(17) . .
Au19_1019 Au43_1043 Au50_1050 112.72(19) . .
Au27_1027 Au43_1043 Au50_1050 97.40(16) . .
Au44_1044 Au43_1043 Au50_1050 56.38(15) . .
Au17_1017 Au43_1043 Au50_1050 65.01(14) . .
Au52_1052 Au43_1043 Au50_1050 136.9(2) . .
S4_2019 Au44_1044 Au17_1017 167.5(6) . .
S4_2019 Au44_1044 Au19_1019 125.9(6) . .
Au17_1017 Au44_1044 Au19_1019 63.99(15) . .
S4_2019 Au44_1044 Au29_1029 100.3(7) . .
Au17_1017 Au44_1044 Au29_1029 91.37(19) . .
Au19_1019 Au44_1044 Au29_1029 60.84(16) . .
S4_2019 Au44_1044 Au43_1043 115.6(8) . .
Au17_1017 Au44_1044 Au43_1043 61.03(14) . .
Au19_1019 Au44_1044 Au43_1043 58.33(16) . .
Au29_1029 Au44_1044 Au43_1043 119.1(2) . .
S4_2019 Au44_1044 Au28_1028 122.2(8) . .
Au17_1017 Au44_1044 Au28_1028 60.83(15) . .
Au19_1019 Au44_1044 Au28_1028 91.69(18) . .
Au29_1029 Au44_1044 Au28_1028 58.02(14) . .
Au43_1043 Au44_1044 Au28_1028 121.64(19) . .
S4_2019 Au44_1044 Au50_1050 96.3(6) . .
Au17_1017 Au44_1044 Au50_1050 71.16(16) . .
Au19_1019 Au44_1044 Au50_1050 122.4(2) . .
Au29_1029 Au44_1044 Au50_1050 154.37(19) . .
Au43_1043 Au44_1044 Au50_1050 69.27(16) . .
Au28_1028 Au44_1044 Au50_1050 96.56(17) . .
S4_2019 Au44_1044 Au48_1048 48.3(7) . .
Au17_1017 Au44_1044 Au48_1048 139.1(2) . .
Au19_1019 Au44_1044 Au48_1048 112.4(2) . .
Au29_1029 Au44_1044 Au48_1048 57.99(16) . .
Au43_1043 Au44_1044 Au48_1048 155.36(19) . .
Au28_1028 Au44_1044 Au48_1048 79.17(17) . .
Au50_1050 Au44_1044 Au48_1048 125.2(2) . .
S4_2022 Au45_1045 S4_2020 94.7(8) . .
S4_2022 Au45_1045 Au28_1028 114.0(7) . .
S4_2020 Au45_1045 Au28_1028 110.2(6) . .
S4_2022 Au45_1045 Au18_1018 99.8(5) . .
S4_2020 Au45_1045 Au18_1018 165.3(6) . .
Au28_1028 Au45_1045 Au18_1018 61.57(16) . .
S4_2022 Au45_1045 Au18_1018 140.3(6) . 2_655
S4_2020 Au45_1045 Au18_1018 104.5(6) . 2_655
Au28_1028 Au45_1045 Au18_1018 91.76(18) . 2_655
Au18_1018 Au45_1045 Au18_1018 65.26(18) . 2_655
S4_2022 Au45_1045 Au29_1029 160.1(6) . .
S4_2020 Au45_1045 Au29_1029 73.3(6) . .
Au28_1028 Au45_1045 Au29_1029 58.44(15) . .
Au18_1018 Au45_1045 Au29_1029 92.16(18) . .
Au18_1018 Au45_1045 Au29_1029 59.48(15) 2_655 .
S4_2022 Au45_1045 Au45_1045 82.8(6) . 2_655
S4_2020 Au45_1045 Au45_1045 125.8(6) . 2_655
Au28_1028 Au45_1045 Au45_1045 120.17(15) . 2_655
Au18_1018 Au45_1045 Au45_1045 59.03(14) . 2_655
Au18_1018 Au45_1045 Au45_1045 57.67(15) 2_655 2_655
Au29_1029 Au45_1045 Au45_1045 117.06(19) . 2_655
S4_2016 Au46_1046 S4_2016 166.0(11) . 2_655
S4_2016 Au46_1046 Au26_1026 89.2(5) . .
S4_2016 Au46_1046 Au26_1026 103.4(5) 2_655 .
S4_2016 Au46_1046 Au26_1026 103.4(5) . 2_655
S4_2016 Au46_1046 Au26_1026 89.2(5) 2_655 2_655
Au26_1026 Au46_1046 Au26_1026 54.54(18) . 2_655
S4_2016 Au46_1046 Au41_1041 49.5(5) . .
S4_2016 Au46_1046 Au41_1041 143.9(6) 2_655 .
Au26_1026 Au46_1046 Au41_1041 54.77(14) . .
Au26_1026 Au46_1046 Au41_1041 54.97(16) 2_655 .
S4_2016 Au46_1046 Au41_1041 143.9(6) . 2_655
S4_2016 Au46_1046 Au41_1041 49.5(5) 2_655 2_655
Au26_1026 Au46_1046 Au41_1041 54.97(16) . 2_655
Au26_1026 Au46_1046 Au41_1041 54.77(14) 2_655 2_655
Au41_1041 Au46_1046 Au41_1041 99.3(2) . 2_655
S4_2012 Au47_1047 S4_2021 162.1(10) . .
S4_2012 Au47_1047 Au27_1027 95.5(7) . .
S4_2021 Au47_1047 Au27_1027 95.8(7) . .
S4_2012 Au47_1047 Au42_1042 103.8(7) . .
S4_2021 Au47_1047 Au42_1042 94.0(7) . .
Au27_1027 Au47_1047 Au42_1042 57.91(16) . .
S4_2020 Au48_1048 S4_2019 171.8(9) . .
S4_2020 Au48_1048 Au29_1029 78.6(7) . .
S4_2019 Au48_1048 Au29_1029 101.7(7) . .
S4_2020 Au48_1048 Au44_1044 133.5(7) . .
S4_2019 Au48_1048 Au44_1044 50.1(7) . .
Au29_1029 Au48_1048 Au44_1044 57.77(16) . .
S4_2017 Au49_1049 S4_2015 170.8(8) . .
S4_2017 Au49_1049 Au41_1041 98.7(5) . .
S4_2015 Au49_1049 Au41_1041 88.6(5) . .
S4_2017 Au49_1049 Au39_1039 88.9(6) . .
S4_2015 Au49_1049 Au39_1039 95.0(6) . .
Au41_1041 Au49_1049 Au39_1039 103.54(17) . .
S4_2017 Au49_1049 Au42_1042 49.2(5) . .
S4_2015 Au49_1049 Au42_1042 139.7(5) . .
Au41_1041 Au49_1049 Au42_1042 54.79(14) . .
Au39_1039 Au49_1049 Au42_1042 80.15(16) . .
S4_2017 Au49_1049 Au20_1020 97.1(6) . .
S4_2015 Au49_1049 Au20_1020 91.9(6) . .
Au41_1041 Au49_1049 Au20_1020 52.28(12) . .
Au39_1039 Au49_1049 Au20_1020 51.28(11) . .
Au42_1042 Au49_1049 Au20_1020 53.98(13) . .
S4_2018 Au50_1050 S4_2011 174.1(9) . .
S4_2018 Au50_1050 Au44_1044 95.8(7) . .
S4_2011 Au50_1050 Au44_1044 89.2(6) . .
S4_2018 Au50_1050 Au33_1033 83.8(6) . .
S4_2011 Au50_1050 Au33_1033 98.3(6) . .
Au44_1044 Au50_1050 Au33_1033 101.88(18) . .
S4_2018 Au50_1050 Au34_1034 136.9(7) . .
S4_2011 Au50_1050 Au34_1034 46.9(5) . .
Au44_1044 Au50_1050 Au34_1034 82.36(16) . .
Au33_1033 Au50_1050 Au34_1034 54.97(13) . .
S4_2018 Au50_1050 Au43_1043 47.5(7) . .
S4_2011 Au50_1050 Au43_1043 138.4(6) . .
Au44_1044 Au50_1050 Au43_1043 54.35(14) . .
Au33_1033 Au50_1050 Au43_1043 74.04(15) . .
Au34_1034 Au50_1050 Au43_1043 102.88(17) . .
S4_2018 Au50_1050 Au17_1017 93.5(7) . .
S4_2011 Au50_1050 Au17_1017 92.0(5) . .
Au44_1044 Au50_1050 Au17_1017 52.44(13) . .
Au33_1033 Au50_1050 Au17_1017 49.67(13) . .
Au34_1034 Au50_1050 Au17_1017 51.63(12) . .
Au43_1043 Au50_1050 Au17_1017 51.35(12) . .
S4_2013 Au51_1051 S4_2022 175.1(10) 2_655 .
S4_2013 Au51_1051 Au35_1035 82.1(6) 2_655 .
S4_2022 Au51_1051 Au35_1035 100.6(8) . .
S4_2013 Au51_1051 Au36_1036 47.2(7) 2_655 .
S4_2022 Au51_1051 Au36_1036 137.8(7) . .
Au35_1035 Au51_1051 Au36_1036 64.37(16) . .
S4_2014 Au52_1052 S4_2021 168.0(10) . .
S4_2014 Au52_1052 Au30_1030 86.7(7) . .
S4_2021 Au52_1052 Au30_1030 105.0(7) . .
S4_2014 Au52_1052 Au43_1043 102.3(7) . .
S4_2021 Au52_1052 Au43_1043 86.7(7) . .
Au30_1030 Au52_1052 Au43_1043 56.46(15) . .
O2_2001 C_2001 O1_2001 123(2) . .
O2_2001 C_2001 C1_2001 118.4(13) . .
O1_2001 C_2001 C1_2001 118.6(13) . .
C6_2001 C1_2001 C2_2001 127(2) . .
C6_2001 C1_2001 C_2001 116.3(13) . .
C2_2001 C1_2001 C_2001 116.2(13) . .
C1_2001 C6_2001 C5_2001 116.0(18) . .
C6_2001 C5_2001 C4_2001 118.6(19) . .
C3_2001 C2_2001 C1_2001 115.9(18) . .
C2_2001 C3_2001 C4_2001 118.9(19) . .
C5_2001 C4_2001 C3_2001 123(2) . .
C5_2001 C4_2001 S4_2001 118.5(14) . .
C3_2001 C4_2001 S4_2001 118.2(13) . .
C4_2001 S4_2001 Au22_1022 109.3(11) . .
C4_2001 S4_2001 Au11_1011 109.5(14) . .
Au22_1022 S4_2001 Au11_1011 87.6(7) . .
O2'_2002 C'_2002 O1'_2002 122(10) . .
O2'_2002 C'_2002 C1_2002 115(7) . .
O1'_2002 C'_2002 C1_2002 115(7) . .
C6_2002 C1_2002 C2_2002 127(2) . .
C6_2002 C1_2002 C'_2002 116.2(13) . .
C2_2002 C1_2002 C'_2002 115.7(14) . .
C6_2002 C1_2002 Br'_2002 116.3(13) . .
C2_2002 C1_2002 Br'_2002 116.2(13) . .
C'_2002 C1_2002 Br'_2002 8(4) . .
C1_2002 C6_2002 C5_2002 115.7(18) . .
C6_2002 C5_2002 C4_2002 118.9(18) . .
C3_2002 C2_2002 C1_2002 116.1(18) . .
C2_2002 C3_2002 C4_2002 118.6(19) . .
C5_2002 C4_2002 C3_2002 123(2) . .
C5_2002 C4_2002 S4_2002 118.7(13) . .
C3_2002 C4_2002 S4_2002 118.1(13) . .
C4_2002 S4_2002 Au23_1023 110.0(10) . .
C4_2002 S4_2002 Au12_1012 111.3(12) . .
Au23_1023 S4_2002 Au12_1012 87.6(8) . .
O2'_2003 C'_2003 O1'_2003 122(10) . .
O2'_2003 C'_2003 C1_2003 115(6) . .
O1'_2003 C'_2003 C1_2003 114(6) . .
C6_2003 C1_2003 C2_2003 127(2) . .
C6_2003 C1_2003 C'_2003 115.6(14) . .
C2_2003 C1_2003 C'_2003 114.8(14) . .
C6_2003 C1_2003 Br'_2003 116.6(13) . .
C2_2003 C1_2003 Br'_2003 116.4(13) . .
C'_2003 C1_2003 Br'_2003 18(3) . .
C1_2003 C6_2003 C5_2003 116.4(18) . .
C6_2003 C5_2003 C4_2003 118.7(19) . .
C3_2003 C2_2003 C1_2003 115.8(18) . .
C2_2003 C3_2003 C4_2003 119.3(19) . .
C3_2003 C4_2003 C5_2003 123(2) . .
C3_2003 C4_2003 S4_2003 118.6(13) . .
C5_2003 C4_2003 S4_2003 118.5(13) . .
C4_2003 S4_2003 Au24_1024 105.7(12) . 2_655
C4_2003 S4_2003 Au13_1013 108.8(9) . .
Au24_1024 S4_2003 Au13_1013 90.5(9) 2_655 .
O1_2004 C_2004 O2_2004 123(2) . .
O1_2004 C_2004 C1_2004 119.1(13) . .
O2_2004 C_2004 C1_2004 118.3(12) . .
C2_2004 C1_2004 C6_2004 127(2) . .
C2_2004 C1_2004 C_2004 116.6(13) . .
C6_2004 C1_2004 C_2004 116.0(13) . .
C5_2004 C6_2004 C1_2004 116.1(18) . .
C6_2004 C5_2004 C4_2004 118.7(19) . .
C1_2004 C2_2004 C3_2004 115.9(18) . .
C2_2004 C3_2004 C4_2004 118.8(19) . .
C3_2004 C4_2004 C5_2004 123(2) . .
C3_2004 C4_2004 S4_2004 118.8(14) . .
C5_2004 C4_2004 S4_2004 118.0(13) . .
C4_2004 S4_2004 Au25_1025 103.5(10) . .
C4_2004 S4_2004 Au14_1014 117.7(13) . .
Au25_1025 S4_2004 Au14_1014 85.5(8) . .
O1_2005 C_2005 O2_2005 123(2) . .
O1_2005 C_2005 C1_2005 118.8(13) . .
O2_2005 C_2005 C1_2005 118.4(13) . .
C2_2005 C1_2005 C6_2005 127(2) . .
C2_2005 C1_2005 C_2005 116.4(13) . .
C6_2005 C1_2005 C_2005 116.2(13) . .
C5_2005 C6_2005 C1_2005 116.0(18) . .
C6_2005 C5_2005 C4_2005 118.7(19) . .
C1_2005 C2_2005 C3_2005 115.9(18) . .
C2_2005 C3_2005 C4_2005 118.8(19) . .
C5_2005 C4_2005 C3_2005 123(2) . .
C5_2005 C4_2005 S4_2005 118.4(13) . .
C3_2005 C4_2005 S4_2005 118.4(14) . .
C4_2005 S4_2005 Au21_1021 108.9(12) . .
C4_2005 S4_2005 Au15_1015 118.2(15) . .
Au21_1021 S4_2005 Au15_1015 87.6(9) . .
O1_2006 C_2006 O2_2006 122(2) . .
O1_2006 C_2006 C1_2006 118.9(13) . .
O2_2006 C_2006 C1_2006 118.6(13) . .
C6_2006 C1_2006 C2_2006 127(2) . .
C6_2006 C1_2006 C_2006 116.2(13) . .
C2_2006 C1_2006 C_2006 116.6(13) . .
C5_2006 C6_2006 C1_2006 116.1(18) . .
C6_2006 C5_2006 C4_2006 118.7(19) . .
C1_2006 C2_2006 C3_2006 116.0(18) . .
C2_2006 C3_2006 C4_2006 118.8(19) . .
C3_2006 C4_2006 C5_2006 123(2) . .
C3_2006 C4_2006 S4_2006 118.6(14) . .
C5_2006 C4_2006 S4_2006 118.3(13) . .
C4_2006 S4_2006 Au21_1021 110.7(14) . .
C4_2006 S4_2006 Au31_1031 116.9(10) . .
Au21_1021 S4_2006 Au31_1031 82.4(8) . .
O1_2007 C_2007 O2_2007 123(2) . .
O1_2007 C_2007 C1_2007 118.6(13) . .
O2_2007 C_2007 C1_2007 118.5(13) . .
C2_2007 C1_2007 C6_2007 127(2) . .
C2_2007 C1_2007 C_2007 116.4(13) . .
C6_2007 C1_2007 C_2007 116.2(13) . .
C5_2007 C6_2007 C1_2007 116.1(18) . .
C6_2007 C5_2007 C4_2007 118.8(19) . .
C1_2007 C2_2007 C3_2007 115.9(18) . .
C2_2007 C3_2007 C4_2007 118.9(19) . .
C3_2007 C4_2007 C5_2007 123(2) . .
C3_2007 C4_2007 S4_2007 118.6(14) . .
C5_2007 C4_2007 S4_2007 118.4(13) . .
C4_2007 S4_2007 Au22_1022 103.3(12) . .
C4_2007 S4_2007 Au33_1033 115.0(11) . .
Au22_1022 S4_2007 Au33_1033 83.1(8) . .
O2_2008 C_2008 O1_2008 123(2) . .
O2_2008 C_2008 C1_2008 118.9(13) . .
O1_2008 C_2008 C1_2008 118.4(13) . .
C6_2008 C1_2008 C2_2008 127(2) . .
C6_2008 C1_2008 C_2008 116.7(13) . .
C2_2008 C1_2008 C_2008 115.9(13) . .
C1_2008 C6_2008 C5_2008 116.1(18) . .
C6_2008 C5_2008 C4_2008 118.6(19) . .
C3_2008 C2_2008 C1_2008 115.8(18) . .
C2_2008 C3_2008 C4_2008 118.9(19) . .
C3_2008 C4_2008 C5_2008 123(2) . .
C3_2008 C4_2008 S4_2008 118.3(13) . .
C5_2008 C4_2008 S4_2008 118.4(13) . .
C4_2008 S4_2008 Au23_1023 109.5(9) . .
C4_2008 S4_2008 Au35_1035 104.0(13) . .
Au23_1023 S4_2008 Au35_1035 85.0(9) . .
O1_2009 C_2009 O2_2009 123(2) . .
O1_2009 C_2009 C1_2009 119.2(13) . .
O2_2009 C_2009 C1_2009 118.2(13) . .
C2_2009 C1_2009 C6_2009 127(2) . .
C2_2009 C1_2009 C_2009 116.9(13) . .
C6_2009 C1_2009 C_2009 115.8(13) . .
C5_2009 C6_2009 C1_2009 116.1(18) . .
C6_2009 C5_2009 C4_2009 118.9(19) . .
C1_2009 C2_2009 C3_2009 116.1(18) . .
C2_2009 C3_2009 C4_2009 118.5(18) . .
C3_2009 C4_2009 C5_2009 123(2) . .
C3_2009 C4_2009 S4_2009 119.0(14) . .
C5_2009 C4_2009 S4_2009 117.9(13) . .
C4_2009 S4_2009 Au24_1024 112.5(12) . .
C4_2009 S4_2009 Au37_1037 109.3(11) . .
Au24_1024 S4_2009 Au37_1037 84.0(7) . .
O2_2010 C_2010 O1_2010 123(2) . .
O2_2010 C_2010 C1_2010 119.0(13) . .
O1_2010 C_2010 C1_2010 118.1(13) . .
C6_2010 C1_2010 C2_2010 127(2) . .
C6_2010 C1_2010 C_2010 116.6(13) . .
C2_2010 C1_2010 C_2010 116.0(13) . .
C1_2010 C6_2010 C5_2010 116.0(18) . .
C6_2010 C5_2010 C4_2010 118.6(19) . .
C3_2010 C2_2010 C1_2010 115.8(18) . .
C2_2010 C3_2010 C4_2010 118.9(19) . .
C3_2010 C4_2010 C5_2010 123(2) . .
C3_2010 C4_2010 S4_2010 118.3(13) . .
C5_2010 C4_2010 S4_2010 118.5(13) . .
C4_2010 S4_2010 Au39_1039 112.5(14) . .
C4_2010 S4_2010 Au25_1025 102.1(10) . .
Au39_1039 S4_2010 Au25_1025 81.2(8) . .
O1_2011 C_2011 O2_2011 123(2) . .
O1_2011 C_2011 C1_2011 119.1(13) . .
O2_2011 C_2011 C1_2011 118.3(13) . .
C2_2011 C1_2011 C6_2011 127(2) . .
C2_2011 C1_2011 C_2011 116.8(13) . .
C6_2011 C1_2011 C_2011 115.9(13) . .
C5_2011 C6_2011 C1_2011 116.0(18) . .
C6_2011 C5_2011 C4_2011 118.9(18) . .
C1_2011 C2_2011 C3_2011 116.0(18) . .
C2_2011 C3_2011 C4_2011 118.8(19) . .
C3_2011 C4_2011 C5_2011 123(2) . .
C3_2011 C4_2011 S4_2011 118.8(13) . .
C5_2011 C4_2011 S4_2011 118.3(13) . .
C4_2011 S4_2011 Au50_1050 109.6(10) . .
C4_2011 S4_2011 Au34_1034 124.7(12) . .
Au50_1050 S4_2011 Au34_1034 88.5(8) . .
O1_2012 C_2012 O2_2012 123(2) . .
O1_2012 C_2012 C1_2012 118.9(13) . .
O2_2012 C_2012 C1_2012 118.3(13) . .
C2_2012 C1_2012 C6_2012 127(2) . .
C2_2012 C1_2012 C_2012 116.7(14) . .
C6_2012 C1_2012 C_2012 115.9(13) . .
C5_2012 C6_2012 C1_2012 116.0(18) . .
C6_2012 C5_2012 C4_2012 118.7(19) . .
C1_2012 C2_2012 C3_2012 115.9(18) . .
C2_2012 C3_2012 C4_2012 118.8(19) . .
C3_2012 C4_2012 C5_2012 123(2) . .
C3_2012 C4_2012 S4_2012 118.7(14) . .
C5_2012 C4_2012 S4_2012 118.2(13) . .
C4_2012 S4_2012 Au47_1047 115.2(14) . .
C4_2012 S4_2012 Au32_1032 109.8(12) . .
Au47_1047 S4_2012 Au32_1032 95.5(10) . .
O1_2013 C_2013 O2_2013 123(2) . .
O1_2013 C_2013 C1_2013 118.9(13) . .
O2_2013 C_2013 C1_2013 118.2(12) . .
C2_2013 C1_2013 C6_2013 127(2) . .
C2_2013 C1_2013 C_2013 116.5(13) . .
C6_2013 C1_2013 C_2013 116.0(13) . .
C5_2013 C6_2013 C1_2013 116.2(18) . .
C6_2013 C5_2013 C4_2013 118.5(19) . .
C1_2013 C2_2013 C3_2013 115.7(18) . .
C2_2013 C3_2013 C4_2013 118.9(19) . .
C3_2013 C4_2013 C5_2013 123(2) . .
C3_2013 C4_2013 S4_2013 118.6(13) . .
C5_2013 C4_2013 S4_2013 118.1(13) . .
C4_2013 S4_2013 Au36_1036 122.3(14) . 2_655
C4_2013 S4_2013 Au51_1051 109.4(10) . 2_655
Au36_1036 S4_2013 Au51_1051 85.0(8) 2_655 2_655
O2_2014 C_2014 O1_2014 123(2) . .
O2_2014 C_2014 C1_2014 119.0(13) . .
O1_2014 C_2014 C1_2014 118.2(13) . .
C6_2014 C1_2014 C2_2014 127(2) . .
C6_2014 C1_2014 C_2014 116.5(13) . .
C2_2014 C1_2014 C_2014 116.1(13) . .
C1_2014 C6_2014 C5_2014 116.0(18) . .
C6_2014 C5_2014 C4_2014 118.7(19) . .
C3_2014 C2_2014 C1_2014 116.0(18) . .
C2_2014 C3_2014 C4_2014 118.7(19) . .
C5_2014 C4_2014 C3_2014 123(2) . .
C5_2014 C4_2014 S4_2014 118.5(13) . .
C3_2014 C4_2014 S4_2014 118.2(13) . .
C4_2014 S4_2014 Au52_1052 114.1(15) . .
C4_2014 S4_2014 Au38_1038 109.1(11) . .
Au52_1052 S4_2014 Au38_1038 103.8(9) . .
O2_2015 C_2015 O1_2015 123(2) . .
O2_2015 C_2015 C1_2015 118.9(13) . .
O1_2015 C_2015 C1_2015 118.3(12) . .
C6_2015 C1_2015 C2_2015 127(2) . .
C6_2015 C1_2015 C_2015 116.6(13) . .
C2_2015 C1_2015 C_2015 115.9(13) . .
C1_2015 C6_2015 C5_2015 115.9(18) . .
C6_2015 C5_2015 C4_2015 118.7(19) . .
C3_2015 C2_2015 C1_2015 116.0(18) . .
C2_2015 C3_2015 C4_2015 118.7(19) . .
C5_2015 C4_2015 C3_2015 123(2) . .
C5_2015 C4_2015 S4_2015 118.5(13) . .
C3_2015 C4_2015 S4_2015 118.2(13) . .
C4_2015 S4_2015 Au49_1049 106.5(9) . .
C4_2015 S4_2015 Au40_1040 116.5(12) . 2_655
Au49_1049 S4_2015 Au40_1040 92.3(8) . 2_655
O2_2016 C_2016 O1_2016 123(2) . .
O2_2016 C_2016 C1_2016 118.8(13) . .
O1_2016 C_2016 C1_2016 118.3(12) . .
C6_2016 C1_2016 C2_2016 128(2) . .
C6_2016 C1_2016 C_2016 116.3(13) . .
C2_2016 C1_2016 C_2016 116.2(13) . .
C1_2016 C6_2016 C5_2016 116.0(18) . .
C6_2016 C5_2016 C4_2016 118.6(19) . .
C1_2016 C2_2016 C3_2016 115.8(18) . .
C2_2016 C3_2016 C4_2016 118.7(19) . .
C3_2016 C4_2016 C5_2016 123(2) . .
C3_2016 C4_2016 S4_2016 118.5(14) . .
C5_2016 C4_2016 S4_2016 118.2(13) . .
C4_2016 S4_2016 Au46_1046 107.2(9) . .
C4_2016 S4_2016 Au41_1041 106.8(12) . .
Au46_1046 S4_2016 Au41_1041 82.3(8) . .
O1_2017 C_2017 O2_2017 123(2) . .
O1_2017 C_2017 C1_2017 118.4(13) . .
O2_2017 C_2017 C1_2017 118.8(13) . .
C6_2017 C1_2017 C2_2017 127(2) . .
C6_2017 C1_2017 C_2017 116.3(13) . .
C2_2017 C1_2017 C_2017 116.2(13) . .
C5_2017 C6_2017 C1_2017 115.9(18) . .
C6_2017 C5_2017 C4_2017 118.7(19) . .
C3_2017 C2_2017 C1_2017 116.0(18) . .
C2_2017 C3_2017 C4_2017 118.6(19) . .
C3_2017 C4_2017 C5_2017 123(2) . .
C3_2017 C4_2017 S4_2017 118.5(14) . .
C5_2017 C4_2017 S4_2017 118.2(13) . .
C4_2017 S4_2017 Au49_1049 109.4(13) . .
C4_2017 S4_2017 Au42_1042 112.5(10) . .
Au49_1049 S4_2017 Au42_1042 84.8(8) . .
O1_2018 C_2018 O2_2018 123(2) . .
O1_2018 C_2018 C1_2018 118.6(13) . .
O2_2018 C_2018 C1_2018 118.6(13) . .
C6_2018 C1_2018 C2_2018 127(2) . .
C6_2018 C1_2018 C_2018 116.3(13) . .
C2_2018 C1_2018 C_2018 116.3(13) . .
C5_2018 C6_2018 C1_2018 116.0(18) . .
C6_2018 C5_2018 C4_2018 118.8(19) . .
C1_2018 C2_2018 C3_2018 116.0(18) . .
C2_2018 C3_2018 C4_2018 118.7(19) . .
C3_2018 C4_2018 C5_2018 123(2) . .
C3_2018 C4_2018 S4_2018 118.6(13) . .
C5_2018 C4_2018 S4_2018 118.3(13) . .
C4_2018 S4_2018 Au50_1050 111.4(14) . .
C4_2018 S4_2018 Au43_1043 106.0(9) . .
Au50_1050 S4_2018 Au43_1043 89.9(9) . .
O1_2019 C_2019 O2_2019 123(2) . .
O1_2019 C_2019 C1_2019 118.9(13) . .
O2_2019 C_2019 C1_2019 118.5(12) . .
C2_2019 C1_2019 C6_2019 127(2) . .
C2_2019 C1_2019 C_2019 116.6(13) . .
C6_2019 C1_2019 C_2019 116.0(13) . .
C5_2019 C6_2019 C1_2019 115.9(18) . .
C6_2019 C5_2019 C4_2019 118.9(19) . .
C1_2019 C2_2019 C3_2019 116.1(18) . .
C2_2019 C3_2019 C4_2019 118.6(19) . .
C3_2019 C4_2019 C5_2019 123(2) . .
C3_2019 C4_2019 S4_2019 118.6(13) . .
C5_2019 C4_2019 S4_2019 118.2(13) . .
C4_2019 S4_2019 Au48_1048 110.9(10) . .
C4_2019 S4_2019 Au44_1044 110.9(13) . .
Au48_1048 S4_2019 Au44_1044 81.6(9) . .
O2_2020 C_2020 O1_2020 123(2) . .
O2_2020 C_2020 C1_2020 118.6(13) . .
O1_2020 C_2020 C1_2020 118.5(13) . .
C6_2020 C1_2020 C2_2020 128(2) . .
C6_2020 C1_2020 C_2020 116.2(13) . .
C2_2020 C1_2020 C_2020 116.3(13) . .
C5_2020 C6_2020 C1_2020 115.9(18) . .
C6_2020 C5_2020 C4_2020 118.7(19) . .
C3_2020 C2_2020 C1_2020 116.0(18) . .
C2_2020 C3_2020 C4_2020 118.6(19) . .
C3_2020 C4_2020 C5_2020 123(2) . .
C3_2020 C4_2020 S4_2020 118.5(14) . .
C5_2020 C4_2020 S4_2020 118.1(13) . .
C4_2020 S4_2020 Au48_1048 111.7(11) . .
C4_2020 S4_2020 Au45_1045 108.5(13) . .
Au48_1048 S4_2020 Au45_1045 95.0(9) . .
O2_2021 C_2021 O1_2021 122(2) . .
O2_2021 C_2021 C1_2021 118.7(13) . .
O1_2021 C_2021 C1_2021 118.9(13) . .
C6_2021 C1_2021 C2_2021 127(2) . .
C6_2021 C1_2021 C_2021 116.3(13) . .
C2_2021 C1_2021 C_2021 116.4(13) . .
C5_2021 C6_2021 C1_2021 116.1(18) . .
C6_2021 C5_2021 C4_2021 118.7(19) . .
C1_2021 C2_2021 C3_2021 116.0(18) . .
C2_2021 C3_2021 C4_2021 118.8(19) . .
C3_2021 C4_2021 C5_2021 123(2) . .
C3_2021 C4_2021 S4_2021 118.6(14) . .
C5_2021 C4_2021 S4_2021 118.3(13) . .
C4_2021 S4_2021 Au52_1052 107.4(11) . .
C4_2021 S4_2021 Au47_1047 102.2(12) . .
Au52_1052 S4_2021 Au47_1047 122.7(13) . .
O2_2022 C_2022 O1_2022 123(2) . .
O2_2022 C_2022 C1_2022 119.0(13) . .
O1_2022 C_2022 C1_2022 118.2(13) . .
C6_2022 C1_2022 C2_2022 127(2) . .
C6_2022 C1_2022 C_2022 116.6(13) . .
C2_2022 C1_2022 C_2022 116.1(13) . .
C1_2022 C6_2022 C5_2022 116.1(18) . .
C6_2022 C5_2022 C4_2022 118.8(19) . .
C1_2022 C2_2022 C3_2022 116.0(18) . .
C2_2022 C3_2022 C4_2022 118.8(19) . .
C3_2022 C4_2022 C5_2022 123(2) . .
C3_2022 C4_2022 S4_2022 118.4(13) . .
C5_2022 C4_2022 S4_2022 118.5(14) . .
C4_2022 S4_2022 Au51_1051 100.3(13) . .
C4_2022 S4_2022 Au45_1045 110.8(11) . .
Au51_1051 S4_2022 Au45_1045 99.8(10) . .

loop_
_geom_bond_atom_site_label_1
_geom_bond_atom_site_label_2
_geom_bond_distance
_geom_bond_site_symmetry_2
Au1_1001 Au11_1011 2.788(6) .
Au1_1001 Au13_1013 2.791(6) .
Au1_1001 Au15_1015 2.799(6) .
Au1_1001 Au12_1012 2.800(7) .
Au1_1001 Au14_1014 2.833(6) 2_655
Au1_1001 Au7_1007 2.840(7) 2_655
Au1_1001 Au6_1006 2.846(6) 2_655
Au1_1001 Au5_1005 2.859(5) .
Au1_1001 Au4_1004 2.867(5) .
Au1_1001 Au3_1003 2.892(6) .
Au1_1001 Au2_1002 3.008(5) .
Au2_1002 Au9_1009 2.796(7) 2_655
Au2_1002 Au9_1009 2.805(5) .
Au2_1002 Au8_1008 2.838(7) .
Au2_1002 Au10_1010 2.838(6) .
Au2_1002 Au10_1010 2.839(6) 2_655
Au2_1002 Au6_1006 2.859(5) 2_655
Au2_1002 Au7_1007 2.865(5) 2_655
Au2_1002 Au3_1003 2.870(6) .
Au2_1002 Au2_1002 2.878(7) 2_655
Au2_1002 Au4_1004 2.884(6) .
Au2_1002 Au5_1005 2.892(6) .
Au3_1003 Au40_1040 2.757(6) .
Au3_1003 Au31_1031 2.758(6) .
Au3_1003 Au11_1011 2.782(6) .
Au3_1003 Au16_1016 2.821(5) .
Au3_1003 Au7_1007 2.846(6) 2_655
Au3_1003 Au4_1004 2.878(6) .
Au3_1003 Au15_1015 2.883(5) .
Au3_1003 Au26_1026 2.916(6) .
Au3_1003 Au20_1020 2.933(7) 2_655
Au3_1003 Au8_1008 2.947(4) .
Au4_1004 Au32_1032 2.737(6) .
Au4_1004 Au12_1012 2.774(6) .
Au4_1004 Au17_1017 2.798(5) .
Au4_1004 Au33_1033 2.837(7) .
Au4_1004 Au11_1011 2.854(5) .
Au4_1004 Au5_1005 2.871(6) .
Au4_1004 Au27_1027 2.885(5) .
Au4_1004 Au9_1009 2.965(5) .
Au4_1004 Au16_1016 2.988(6) .
Au5_1005 Au13_1013 2.738(5) .
Au5_1005 Au34_1034 2.780(6) .
Au5_1005 Au35_1035 2.803(6) .
Au5_1005 Au6_1006 2.847(6) 2_655
Au5_1005 Au28_1028 2.856(5) .
Au5_1005 Au18_1018 2.870(6) .
Au5_1005 Au12_1012 2.887(6) .
Au5_1005 Au10_1010 2.949(5) .
Au5_1005 Au17_1017 2.952(5) .
Au6_1006 Au36_1036 2.717(6) 2_655
Au6_1006 Au37_1037 2.792(6) .
Au6_1006 Au19_1019 2.806(6) .
Au6_1006 Au1_1001 2.845(6) 2_655
Au6_1006 Au5_1005 2.847(6) 2_655
Au6_1006 Au14_1014 2.847(5) .
Au6_1006 Au29_1029 2.851(6) .
Au6_1006 Au2_1002 2.859(5) 2_655
Au6_1006 Au7_1007 2.906(6) .
Au6_1006 Au13_1013 2.923(6) 2_655
Au6_1006 Au10_1010 2.947(5) .
Au6_1006 Au18_1018 2.976(5) 2_655
Au7_1007 Au38_1038 2.766(6) .
Au7_1007 Au15_1015 2.788(6) 2_655
Au7_1007 Au20_1020 2.825(6) .
Au7_1007 Au1_1001 2.840(7) 2_655
Au7_1007 Au14_1014 2.845(5) .
Au7_1007 Au3_1003 2.846(6) 2_655
Au7_1007 Au39_1039 2.847(6) .
Au7_1007 Au2_1002 2.865(5) 2_655
Au7_1007 Au30_1030 2.890(7) .
Au7_1007 Au19_1019 2.931(6) .
Au7_1007 Au9_1009 2.979(5) .
Au8_1008 Au26_1026 2.834(7) 2_655
Au8_1008 Au26_1026 2.834(7) .
Au8_1008 Au2_1002 2.838(7) 2_655
Au8_1008 Au20_1020 2.855(4) 2_655
Au8_1008 Au20_1020 2.855(4) .
Au8_1008 Au9_1009 2.858(6) 2_655
Au8_1008 Au9_1009 2.858(6) .
Au8_1008 Au16_1016 2.905(5) 2_655
Au8_1008 Au16_1016 2.905(5) .
Au8_1008 Au3_1003 2.947(4) 2_655
Au9_1009 Au2_1002 2.796(7) 2_655
Au9_1009 Au30_1030 2.803(5) .
Au9_1009 Au27_1027 2.829(7) .
Au9_1009 Au19_1019 2.848(5) .
Au9_1009 Au17_1017 2.876(6) .
Au9_1009 Au10_1010 2.886(6) .
Au9_1009 Au16_1016 2.912(6) .
Au9_1009 Au20_1020 2.923(6) .
Au10_1010 Au28_1028 2.756(6) .
Au10_1010 Au29_1029 2.759(6) .
Au10_1010 Au10_1010 2.787(9) 2_655
Au10_1010 Au2_1002 2.839(6) 2_655
Au10_1010 Au17_1017 2.910(7) .
Au10_1010 Au19_1019 2.932(5) .
Au10_1010 Au18_1018 2.940(6) 2_655
Au10_1010 Au18_1018 2.951(5) .
Au11_1011 S4_2001 2.36(2) .
Au11_1011 Au32_1032 2.827(5) .
Au11_1011 Au31_1031 2.971(6) .
Au11_1011 Au15_1015 3.080(6) .
Au11_1011 Au12_1012 3.104(6) .
Au11_1011 Au21_1021 3.119(6) .
Au11_1011 Au22_1022 3.234(6) .
Au12_1012 S4_2002 2.47(2) .
Au12_1012 Au34_1034 2.823(6) .
Au12_1012 Au22_1022 3.004(6) .
Au12_1012 Au33_1033 3.066(5) .
Au12_1012 Au13_1013 3.072(6) .
Au12_1012 Au23_1023 3.232(7) .
Au13_1013 S4_2003 2.41(2) .
Au13_1013 Au36_1036 2.916(7) .
Au13_1013 Au6_1006 2.923(6) 2_655
Au13_1013 Au35_1035 2.941(6) .
Au13_1013 Au23_1023 3.217(7) .
Au13_1013 Au14_1014 3.305(6) 2_655
Au13_1013 Au24_1024 3.308(6) 2_655
Au14_1014 S4_2004 2.44(2) .
Au14_1014 Au38_1038 2.815(7) .
Au14_1014 Au1_1001 2.833(6) 2_655
Au14_1014 Au37_1037 2.910(6) .
Au14_1014 Au24_1024 3.018(6) .
Au14_1014 Au15_1015 3.138(6) 2_655
Au14_1014 Au25_1025 3.242(6) .
Au14_1014 Au13_1013 3.305(6) 2_655
Au15_1015 S4_2005 2.39(3) .
Au15_1015 Au7_1007 2.788(6) 2_655
Au15_1015 Au40_1040 2.840(6) .
Au15_1015 Au25_1025 2.934(5) 2_655
Au15_1015 Au39_1039 3.031(7) 2_655
Au15_1015 Au14_1014 3.138(6) 2_655
Au15_1015 Au21_1021 3.248(6) .
Au16_1016 Au31_1031 2.728(5) .
Au16_1016 Au42_1042 2.756(5) .
Au16_1016 Au32_1032 2.801(6) .
Au16_1016 Au41_1041 2.802(6) .
Au16_1016 Au27_1027 2.838(6) .
Au16_1016 Au26_1026 2.881(6) .
Au16_1016 Au20_1020 2.955(5) .
Au17_1017 Au33_1033 2.719(6) .
Au17_1017 Au44_1044 2.775(5) .
Au17_1017 Au28_1028 2.850(6) .
Au17_1017 Au43_1043 2.855(5) .
Au17_1017 Au34_1034 2.855(6) .
Au17_1017 Au27_1027 2.870(6) .
Au17_1017 Au19_1019 2.973(5) .
Au17_1017 Au50_1050 3.313(7) .
Au18_1018 Au35_1035 2.757(6) .
Au18_1018 Au45_1045 2.805(5) .
Au18_1018 Au29_1029 2.834(7) 2_655
Au18_1018 Au45_1045 2.846(6) 2_655
Au18_1018 Au36_1036 2.863(5) .
Au18_1018 Au28_1028 2.865(6) .
Au18_1018 Au10_1010 2.940(6) 2_655
Au18_1018 Au6_1006 2.976(6) 2_655
Au18_1018 Au18_1018 3.047(8) 2_655
Au19_1019 Au37_1037 2.719(6) .
Au19_1019 Au43_1043 2.768(6) .
Au19_1019 Au44_1044 2.834(7) .
Au19_1019 Au38_1038 2.837(5) .
Au19_1019 Au30_1030 2.864(6) .
Au19_1019 Au29_1029 2.876(6) .
Au20_1020 Au39_1039 2.736(4) .
Au20_1020 Au41_1041 2.759(6) .
Au20_1020 Au30_1030 2.832(6) .
Au20_1020 Au26_1026 2.859(6) 2_655
Au20_1020 Au40_1040 2.891(6) 2_655
Au20_1020 Au42_1042 2.906(7) .
Au20_1020 Au3_1003 2.933(7) 2_655
Au20_1020 Au49_1049 3.273(6) .
Au21_1021 S4_2006 2.27(2) .
Au21_1021 S4_2005 2.30(2) .
Au21_1021 Au40_1040 2.984(7) .
Au21_1021 Au31_1031 3.029(5) .
Au22_1022 S4_2007 2.30(2) .
Au22_1022 S4_2001 2.32(2) .
Au22_1022 Au32_1032 3.054(6) .
Au22_1022 Au33_1033 3.057(6) .
Au23_1023 S4_2008 2.12(3) .
Au23_1023 S4_2002 2.19(3) .
Au23_1023 Au34_1034 2.914(5) .
Au23_1023 Au35_1035 3.096(7) .
Au24_1024 S4_2003 2.25(3) 2_655
Au24_1024 S4_2009 2.28(3) .
Au24_1024 Au36_1036 3.054(5) 2_655
Au24_1024 Au37_1037 3.093(6) .
Au24_1024 Au13_1013 3.308(6) 2_655
Au25_1025 S4_2010 2.34(2) .
Au25_1025 S4_2004 2.34(3) .
Au25_1025 Au15_1015 2.934(5) 2_655
Au25_1025 Au39_1039 3.039(5) .
Au25_1025 Au38_1038 3.188(6) .
Au26_1026 Au26_1026 2.796(7) 2_655
Au26_1026 Au31_1031 2.805(6) .
Au26_1026 Au41_1041 2.838(5) .
Au26_1026 Au40_1040 2.841(5) .
Au26_1026 Au41_1041 2.848(7) 2_655
Au26_1026 Au20_1020 2.860(6) 2_655
Au26_1026 Au46_1046 3.051(7) .
Au27_1027 Au42_1042 2.778(6) .
Au27_1027 Au33_1033 2.784(6) .
Au27_1027 Au30_1030 2.790(5) .
Au27_1027 Au43_1043 2.795(6) .
Au27_1027 Au32_1032 2.800(5) .
Au27_1027 Au47_1047 2.844(7) .
Au28_1028 Au29_1029 2.763(6) .
Au28_1028 Au45_1045 2.792(7) .
Au28_1028 Au35_1035 2.821(5) .
Au28_1028 Au44_1044 2.852(5) .
Au28_1028 Au34_1034 2.880(6) .
Au29_1029 Au36_1036 2.774(6) 2_655
Au29_1029 Au18_1018 2.834(7) 2_655
Au29_1029 Au37_1037 2.845(5) .
Au29_1029 Au44_1044 2.845(7) .
Au29_1029 Au48_1048 2.852(7) .
Au29_1029 Au45_1045 2.866(6) .
Au30_1030 Au43_1043 2.750(6) .
Au30_1030 Au38_1038 2.797(6) .
Au30_1030 Au42_1042 2.822(6) .
Au30_1030 Au39_1039 2.840(6) .
Au30_1030 Au52_1052 2.857(6) .
Au31_1031 S4_2006 2.32(2) .
Au31_1031 Au32_1032 2.937(6) .
Au31_1031 Au40_1040 2.968(6) .
Au32_1032 S4_2012 2.41(3) .
Au32_1032 Au33_1033 3.098(6) .
Au33_1033 S4_2007 2.31(3) .
Au33_1033 Au34_1034 2.951(6) .
Au33_1033 Au50_1050 3.150(6) .
Au34_1034 S4_2011 2.37(2) .
Au34_1034 Au35_1035 3.041(6) .
Au34_1034 Au50_1050 3.242(6) .
Au35_1035 S4_2008 2.45(3) .
Au35_1035 Au51_1051 2.874(7) .
Au35_1035 Au36_1036 3.193(6) .
Au36_1036 S4_2013 2.29(3) 2_655
Au36_1036 Au6_1006 2.717(6) 2_655
Au36_1036 Au29_1029 2.774(6) 2_655
Au36_1036 Au37_1037 2.938(7) 2_655
Au36_1036 Au24_1024 3.054(5) 2_655
Au36_1036 Au51_1051 3.109(6) .
Au37_1037 S4_2009 2.34(2) .
Au37_1037 Au36_1036 2.938(7) 2_655
Au37_1037 Au38_1038 3.001(6) .
Au38_1038 S4_2014 2.44(3) .
Au38_1038 Au39_1039 3.077(6) .
Au39_1039 S4_2010 2.33(2) .
Au39_1039 Au40_1040 2.963(6) 2_655
Au39_1039 Au49_1049 3.029(6) .
Au39_1039 Au15_1015 3.032(7) 2_655
Au40_1040 S4_2015 2.41(2) 2_655
Au40_1040 Au20_1020 2.891(6) 2_655
Au40_1040 Au39_1039 2.963(6) 2_655
Au41_1041 S4_2016 2.39(2) .
Au41_1041 Au42_1042 2.801(6) .
Au41_1041 Au26_1026 2.848(7) 2_655
Au41_1041 Au49_1049 2.957(5) .
Au41_1041 Au46_1046 3.119(6) .
Au42_1042 S4_2017 2.37(2) .
Au42_1042 Au47_1047 2.895(7) .
Au42_1042 Au49_1049 3.122(6) .
Au43_1043 S4_2018 2.41(3) .
Au43_1043 Au44_1044 2.846(6) .
Au43_1043 Au52_1052 2.953(6) .
Au43_1043 Au50_1050 3.275(6) .
Au44_1044 S4_2019 2.35(3) .
Au44_1044 Au50_1050 2.916(7) .
Au44_1044 Au48_1048 3.029(7) .
Au45_1045 S4_2022 2.53(3) .
Au45_1045 S4_2020 2.57(2) .
Au45_1045 Au18_1018 2.846(6) 2_655
Au45_1045 Au45_1045 2.966(9) 2_655
Au46_1046 S4_2016 2.35(2) .
Au46_1046 S4_2016 2.35(2) 2_655
Au46_1046 Au26_1026 3.051(7) 2_655
Au46_1046 Au41_1041 3.119(6) 2_655
Au47_1047 S4_2012 2.26(3) .
Au47_1047 S4_2021 2.32(3) .
Au48_1048 S4_2020 2.23(3) .
Au48_1048 S4_2019 2.29(3) .
Au49_1049 S4_2017 2.26(3) .
Au49_1049 S4_2015 2.27(2) .
Au50_1050 S4_2018 2.22(3) .
Au50_1050 S4_2011 2.28(2) .
Au51_1051 S4_2013 2.31(2) 2_655
Au51_1051 S4_2022 2.33(2) .
Au52_1052 S4_2014 2.25(3) .
Au52_1052 S4_2021 2.28(3) .
O2_2001 C_2001 1.246(16) .
C_2001 O1_2001 1.246(16) .
C_2001 C1_2001 1.58(2) .
C1_2001 C6_2001 1.402(17) .
C1_2001 C2_2001 1.402(17) .
C6_2001 C5_2001 1.404(18) .
C5_2001 C4_2001 1.420(17) .
C2_2001 C3_2001 1.400(18) .
C3_2001 C4_2001 1.420(17) .
C4_2001 S4_2001 1.75(2) .
O2'_2002 C'_2002 1.12(6) .
C'_2002 O1'_2002 1.12(6) .
C'_2002 C1_2002 1.51(12) .
Br'_2002 C1_2002 2.02(8) .
C1_2002 C6_2002 1.401(17) .
C1_2002 C2_2002 1.404(17) .
C6_2002 C5_2002 1.409(18) .
C5_2002 C4_2002 1.417(17) .
C2_2002 C3_2002 1.403(18) .
C3_2002 C4_2002 1.422(17) .
C4_2002 S4_2002 1.75(2) .
O2'_2003 C'_2003 1.11(6) .
C'_2003 O1'_2003 1.12(6) .
C'_2003 C1_2003 1.52(12) .
Br'_2003 C1_2003 2.02(8) .
C1_2003 C6_2003 1.400(17) .
C1_2003 C2_2003 1.407(17) .
C6_2003 C5_2003 1.402(18) .
C5_2003 C4_2003 1.421(17) .
C2_2003 C3_2003 1.402(18) .
C3_2003 C4_2003 1.418(17) .
C4_2003 S4_2003 1.75(2) .
S4_2003 Au24_1024 2.25(3) 2_655
O2_2004 C_2004 1.249(16) .
C_2004 O1_2004 1.242(16) .
C_2004 C1_2004 1.58(2) .
C1_2004 C2_2004 1.402(17) .
C1_2004 C6_2004 1.402(17) .
C6_2004 C5_2004 1.400(18) .
C5_2004 C4_2004 1.423(17) .
C2_2004 C3_2004 1.405(18) .
C3_2004 C4_2004 1.418(17) .
C4_2004 S4_2004 1.75(2) .
O2_2005 C_2005 1.247(16) .
C_2005 O1_2005 1.246(16) .
C_2005 C1_2005 1.58(2) .
C1_2005 C2_2005 1.402(17) .
C1_2005 C6_2005 1.403(17) .
C6_2005 C5_2005 1.403(18) .
C5_2005 C4_2005 1.419(17) .
C2_2005 C3_2005 1.403(18) .
C3_2005 C4_2005 1.421(17) .
C4_2005 S4_2005 1.75(2) .
O2_2006 C_2006 1.247(16) .
C_2006 O1_2006 1.245(16) .
C_2006 C1_2006 1.58(2) .
C1_2006 C6_2006 1.402(17) .
C1_2006 C2_2006 1.403(17) .
C6_2006 C5_2006 1.402(18) .
C5_2006 C4_2006 1.421(17) .
C2_2006 C3_2006 1.403(18) .
C3_2006 C4_2006 1.419(17) .
C4_2006 S4_2006 1.75(2) .
O2_2007 C_2007 1.246(16) .
C_2007 O1_2007 1.245(16) .
C_2007 C1_2007 1.58(2) .
C1_2007 C2_2007 1.402(17) .
C1_2007 C6_2007 1.402(17) .
C6_2007 C5_2007 1.402(18) .
C5_2007 C4_2007 1.421(17) .
C2_2007 C3_2007 1.404(18) .
C3_2007 C4_2007 1.420(17) .
C4_2007 S4_2007 1.75(2) .
O2_2008 C_2008 1.245(16) .
C_2008 O1_2008 1.248(16) .
C_2008 C1_2008 1.58(2) .
C1_2008 C6_2008 1.400(17) .
C1_2008 C2_2008 1.405(17) .
C6_2008 C5_2008 1.404(18) .
C5_2008 C4_2008 1.421(17) .
C2_2008 C3_2008 1.403(18) .
C3_2008 C4_2008 1.419(17) .
C4_2008 S4_2008 1.75(2) .
O2_2009 C_2009 1.250(16) .
C_2009 O1_2009 1.241(16) .
C_2009 C1_2009 1.58(2) .
C1_2009 C2_2009 1.401(17) .
C1_2009 C6_2009 1.403(17) .
C6_2009 C5_2009 1.398(18) .
C5_2009 C4_2009 1.422(17) .
C2_2009 C3_2009 1.407(18) .
C3_2009 C4_2009 1.419(17) .
C4_2009 S4_2009 1.75(2) .
O2_2010 C_2010 1.242(16) .
C_2010 O1_2010 1.247(16) .
C_2010 C1_2010 1.58(2) .
C1_2010 C6_2010 1.401(17) .
C1_2010 C2_2010 1.405(17) .
C6_2010 C5_2010 1.404(18) .
C5_2010 C4_2010 1.420(17) .
C2_2010 C3_2010 1.401(18) .
C3_2010 C4_2010 1.420(17) .
C4_2010 S4_2010 1.75(2) .
O2_2011 C_2011 1.248(16) .
C_2011 O1_2011 1.244(16) .
C_2011 C1_2011 1.58(2) .
C1_2011 C2_2011 1.401(17) .
C1_2011 C6_2011 1.405(17) .
C6_2011 C5_2011 1.400(18) .
C5_2011 C4_2011 1.421(17) .
C2_2011 C3_2011 1.404(18) .
C3_2011 C4_2011 1.420(17) .
C4_2011 S4_2011 1.75(2) .
O2_2012 C_2012 1.246(16) .
C_2012 O1_2012 1.244(16) .
C_2012 C1_2012 1.58(2) .
C1_2012 C2_2012 1.399(17) .
C1_2012 C6_2012 1.405(17) .
C6_2012 C5_2012 1.402(18) .
C5_2012 C4_2012 1.421(17) .
C2_2012 C3_2012 1.406(18) .
C3_2012 C4_2012 1.418(17) .
C4_2012 S4_2012 1.75(2) .
O2_2013 C_2013 1.248(16) .
C_2013 O1_2013 1.243(16) .
C_2013 C1_2013 1.58(2) .
C1_2013 C2_2013 1.402(17) .
C1_2013 C6_2013 1.403(17) .
C6_2013 C5_2013 1.400(18) .
C5_2013 C4_2013 1.422(17) .
C2_2013 C3_2013 1.403(18) .
C3_2013 C4_2013 1.419(17) .
C4_2013 S4_2013 1.75(2) .
S4_2013 Au36_1036 2.29(3) 2_655
S4_2013 Au51_1051 2.31(2) 2_655
O2_2014 C_2014 1.244(16) .
C_2014 O1_2014 1.249(16) .
C_2014 C1_2014 1.58(2) .
C1_2014 C6_2014 1.401(17) .
C1_2014 C2_2014 1.404(17) .
C6_2014 C5_2014 1.404(18) .
C5_2014 C4_2014 1.420(17) .
C2_2014 C3_2014 1.402(18) .
C3_2014 C4_2014 1.422(17) .
C4_2014 S4_2014 1.75(2) .
O2_2015 C_2015 1.245(16) .
C_2015 O1_2015 1.246(16) .
C_2015 C1_2015 1.58(2) .
C1_2015 C6_2015 1.400(17) .
C1_2015 C2_2015 1.404(17) .
C6_2015 C5_2015 1.406(18) .
C5_2015 C4_2015 1.420(17) .
C2_2015 C3_2015 1.402(18) .
C3_2015 C4_2015 1.421(17) .
C4_2015 S4_2015 1.75(2) .
S4_2015 Au40_1040 2.41(2) 2_655
O2_2016 C_2016 1.245(16) .
C_2016 O1_2016 1.246(16) .
C_2016 C1_2016 1.58(2) .
C1_2016 C6_2016 1.401(17) .
C1_2016 C2_2016 1.403(17) .
C6_2016 C5_2016 1.401(18) .
C5_2016 C4_2016 1.421(17) .
C2_2016 C3_2016 1.404(18) .
C3_2016 C4_2016 1.419(17) .
C4_2016 S4_2016 1.75(2) .
O2_2017 C_2017 1.246(16) .
C_2017 O1_2017 1.246(16) .
C_2017 C1_2017 1.58(2) .
C1_2017 C6_2017 1.402(17) .
C1_2017 C2_2017 1.403(17) .
C6_2017 C5_2017 1.402(18) .
C5_2017 C4_2017 1.421(17) .
C2_2017 C3_2017 1.402(18) .
C3_2017 C4_2017 1.420(17) .
C4_2017 S4_2017 1.75(2) .
O2_2018 C_2018 1.247(16) .
C_2018 O1_2018 1.246(16) .
C_2018 C1_2018 1.58(2) .
C1_2018 C6_2018 1.401(17) .
C1_2018 C2_2018 1.402(17) .
C6_2018 C5_2018 1.401(18) .
C5_2018 C4_2018 1.421(17) .
C2_2018 C3_2018 1.403(18) .
C3_2018 C4_2018 1.420(17) .
C4_2018 S4_2018 1.75(2) .
O2_2019 C_2019 1.247(16) .
C_2019 O1_2019 1.246(16) .
C_2019 C1_2019 1.58(2) .
C1_2019 C2_2019 1.402(17) .
C1_2019 C6_2019 1.403(17) .
C6_2019 C5_2019 1.402(18) .
C5_2019 C4_2019 1.420(17) .
C2_2019 C3_2019 1.404(18) .
C3_2019 C4_2019 1.420(17) .
C4_2019 S4_2019 1.75(2) .
O2_2020 C_2020 1.246(16) .
C_2020 O1_2020 1.246(16) .
C_2020 C1_2020 1.58(2) .
C1_2020 C6_2020 1.402(17) .
C1_2020 C2_2020 1.403(17) .
C6_2020 C5_2020 1.400(18) .
C5_2020 C4_2020 1.422(17) .
C2_2020 C3_2020 1.402(18) .
C3_2020 C4_2020 1.420(17) .
C4_2020 S4_2020 1.75(2) .
O2_2021 C_2021 1.244(16) .
C_2021 O1_2021 1.247(16) .
C_2021 C1_2021 1.58(2) .
C1_2021 C6_2021 1.402(17) .
C1_2021 C2_2021 1.403(17) .
C6_2021 C5_2021 1.402(18) .
C5_2021 C4_2021 1.421(17) .
C2_2021 C3_2021 1.405(18) .
C3_2021 C4_2021 1.419(17) .
C4_2021 S4_2021 1.75(2) .
O2_2022 C_2022 1.243(16) .
C_2022 O1_2022 1.249(16) .
C_2022 C1_2022 1.58(2) .
C1_2022 C6_2022 1.402(17) .
C1_2022 C2_2022 1.402(17) .
C6_2022 C5_2022 1.402(18) .
C5_2022 C4_2022 1.420(17) .
C2_2022 C3_2022 1.404(18) .
C3_2022 C4_2022 1.420(17) .
C4_2022 S4_2022 1.75(2) .
